data_7011821
loop_
_publ_author_name
'Adams, Harry'
'Guio, Laurence V. Y.'
'Morris, Michael J.'
'Spey, Sharon E.'

_publ_section_title
;
 Alkyne scission in cobalt--molybdenum clusters: synthesis and
 structures of hexa- and heptanuclear alkylidyne clusters with unusual
 architectures
;
_journal_issue 14
_journal_name_full 'Journal of the Chemical Society, Dalton Transactions'
_journal_page_first 2907
_journal_paper_doi 10.1039/b204326m
_journal_year 2002
_chemical_formula_sum 'C24 H11 Co5 Mo2 O12'
_chemical_formula_weight 977.86
_chemical_name_systematic
; 
? 
;
_space_group_IT_number 2
_symmetry_cell_setting triclinic
_symmetry_space_group_name_Hall '-P 1'
_symmetry_space_group_name_H-M 'P -1'
_atom_sites_solution_hydrogens geom
_atom_sites_solution_primary direct
_atom_sites_solution_secondary difmap
_audit_creation_method SHELXL-97
_cell_angle_alpha 99.395(2)
_cell_angle_beta 92.574(2)
_cell_angle_gamma 92.924(2)
_cell_formula_units_Z 4
_cell_length_a 10.6072(10)
_cell_length_b 16.1964(16)
_cell_length_c 16.4925(16)
_cell_measurement_temperature 150(2)
_cell_volume 2787.7(5)
_computing_cell_refinement 'Bruker SMART'
_computing_data_collection 'Bruker SMART'
_computing_data_reduction 'Bruker SHELXTL'
_computing_molecular_graphics 'Bruker SHELXTL'
_computing_publication_material 'Bruker SHELXTL'
_computing_structure_refinement 'SHELXL-97 (Sheldrick, 1997)'
_computing_structure_solution 'SHELXS-97 (Sheldrick, 1990)'
_diffrn_ambient_temperature 150(2)
_diffrn_measured_fraction_theta_full 0.908
_diffrn_measured_fraction_theta_max 0.908
_diffrn_measurement_device_type 'CCD area detector'
_diffrn_measurement_method 'phi and omega scans'
_diffrn_radiation_monochromator graphite
_diffrn_radiation_source 'fine-focus sealed tube'
_diffrn_radiation_type MoK\a
_diffrn_radiation_wavelength 0.71073
_diffrn_reflns_av_R_equivalents 0.0477
_diffrn_reflns_av_sigmaI/netI 0.0787
_diffrn_reflns_limit_h_max 13
_diffrn_reflns_limit_h_min -14
_diffrn_reflns_limit_k_max 14
_diffrn_reflns_limit_k_min -21
_diffrn_reflns_limit_l_max 21
_diffrn_reflns_limit_l_min -21
_diffrn_reflns_number 17776
_diffrn_reflns_theta_full 28.31
_diffrn_reflns_theta_max 28.31
_diffrn_reflns_theta_min 1.25
_exptl_absorpt_coefficient_mu 3.834
_exptl_absorpt_correction_T_max 0.9627
_exptl_absorpt_correction_T_min 0.4241
_exptl_absorpt_correction_type empirical
_exptl_absorpt_process_details SADABS
_exptl_crystal_colour black
_exptl_crystal_density_diffrn 2.330
_exptl_crystal_density_method 'not measured'
_exptl_crystal_description plate
_exptl_crystal_F_000 1880
_exptl_crystal_size_max 0.27
_exptl_crystal_size_mid 0.08
_exptl_crystal_size_min 0.01
_refine_diff_density_max 0.963
_refine_diff_density_min -0.928
_refine_diff_density_rms 0.160
_refine_ls_extinction_method none
_refine_ls_goodness_of_fit_ref 0.917
_refine_ls_hydrogen_treatment mixed
_refine_ls_matrix_type full
_refine_ls_number_parameters 775
_refine_ls_number_reflns 12614
_refine_ls_number_restraints 0
_refine_ls_restrained_S_all 0.917
_refine_ls_R_factor_all 0.0635
_refine_ls_R_factor_gt 0.0377
_refine_ls_shift/su_max 0.001
_refine_ls_shift/su_mean 0.000
_refine_ls_structure_factor_coef Fsqd
_refine_ls_weighting_details 'calc w=1/[\s^2^(Fo^2^)+(0.0189P)^2^+0.0000P] where P=(Fo^2^+2Fc^2^)/3'
_refine_ls_weighting_scheme calc
_refine_ls_wR_factor_gt 0.0685
_refine_ls_wR_factor_ref 0.0749
_reflns_number_gt 9092
_reflns_number_total 12614
_reflns_threshold_expression >2sigma(I)
_cod_data_source_file b204326m.txt
_cod_data_source_block ims45a
_cod_depositor_comments
;
The following automatic conversions were performed:
'_symmetry_cell_setting' value 'Triclinic' changed to 'triclinic'
according to '/home/saulius/struct/CIF-dictionaries/cif_core.dic'
dictionary named 'cif_core.dic' version 2.4.1 from
2010-06-29.

'_exptl_absorpt_correction_type' value 'Empirical' changed to
'empirical' according to
'/home/saulius/struct/CIF-dictionaries/cif_core.dic' dictionary named
'cif_core.dic' version 2.4.1 from 2010-06-29.

Automatic conversion script
Id: cif_fix_enum 1527 2010-12-29 10:47:43Z saulius 
;
_cod_original_sg_symbol_H-M P-1
_cod_database_code 7011821

loop_
_symmetry_equiv_pos_as_xyz
'x, y, z'
'-x, -y, -z'

loop_
_atom_site_label
_atom_site_type_symbol
_atom_site_fract_x
_atom_site_fract_y
_atom_site_fract_z
_atom_site_U_iso_or_equiv
_atom_site_adp_type
_atom_site_occupancy
_atom_site_symmetry_multiplicity
_atom_site_calc_flag
_atom_site_refinement_flags
_atom_site_disorder_assembly
_atom_site_disorder_group
Mo1A Mo 0.72669(4) 0.70944(2) 0.76282(2) 0.01840(9) Uani 1 1 d . . .
Mo2A Mo 0.57194(4) 0.84017(2) 0.81534(2) 0.01753(9) Uani 1 1 d . . .
Co1A Co 0.82387(6) 0.85776(4) 0.84557(4) 0.01972(14) Uani 1 1 d . . .
Co2A Co 0.74478(6) 0.86453(4) 0.70374(4) 0.01974(14) Uani 1 1 d . . .
Co3A Co 0.51972(6) 0.83707(4) 0.64741(4) 0.02345(15) Uani 1 1 d . . .
Co4A Co 0.46702(6) 0.70584(4) 0.71490(4) 0.02177(14) Uani 1 1 d . . .
Co5A Co 0.53871(6) 0.68879(4) 0.85843(4) 0.02222(14) Uani 1 1 d . . .
O1A O 0.8665(4) 0.9634(2) 1.0065(2) 0.0420(10) Uani 1 1 d . . .
O2A O 1.0898(3) 0.8244(2) 0.8233(2) 0.0406(10) Uani 1 1 d . . .
O3A O 0.8178(3) 1.0246(2) 0.8036(2) 0.0323(8) Uani 1 1 d . . .
O4A O 0.9724(4) 0.8608(3) 0.6098(2) 0.0507(11) Uani 1 1 d . . .
O5A O 0.6561(4) 0.9926(2) 0.6159(2) 0.0406(10) Uani 1 1 d . . .
O6A O 0.5308(3) 0.7505(3) 0.4783(2) 0.0450(11) Uani 1 1 d . . .
O7A O 0.3255(4) 0.9588(2) 0.6372(2) 0.0487(11) Uani 1 1 d . . .
O8A O 0.2283(3) 0.7640(2) 0.6595(2) 0.0443(10) Uani 1 1 d . . .
O9A O 0.4548(4) 0.5468(2) 0.6007(2) 0.0521(12) Uani 1 1 d . . .
O10A O 0.2690(3) 0.6646(2) 0.8208(2) 0.0357(9) Uani 1 1 d . . .
O11A O 0.5775(4) 0.5129(2) 0.8605(3) 0.0492(11) Uani 1 1 d . . .
O12A O 0.4562(4) 0.7257(3) 1.0267(2) 0.0535(12) Uani 1 1 d . . .
C1A C 0.9244(5) 0.6450(3) 0.7745(3) 0.0330(13) Uani 1 1 d . . .
H1AA H 0.9975 0.6674 0.8136 0.040 Uiso 1 1 calc R . .
C2A C 0.9067(5) 0.6598(3) 0.6928(3) 0.0334(13) Uani 1 1 d . . .
H2AA H 0.9660 0.6940 0.6642 0.040 Uiso 1 1 calc R . .
C3A C 0.8006(5) 0.6098(3) 0.6555(3) 0.0360(14) Uani 1 1 d . . .
H3AA H 0.7721 0.6018 0.5959 0.043 Uiso 1 1 calc R . .
C4A C 0.7507(5) 0.5658(3) 0.7154(3) 0.0327(12) Uani 1 1 d . . .
H4AA H 0.6807 0.5210 0.7052 0.039 Uiso 1 1 calc R . .
C5A C 0.8282(5) 0.5866(3) 0.7884(3) 0.0289(12) Uani 1 1 d . . .
H5AA H 0.8216 0.5601 0.8388 0.035 Uiso 1 1 calc R . .
C6A C 0.5731(5) 0.9710(3) 0.9022(3) 0.0270(11) Uani 1 1 d . . .
H6AA H 0.6498 1.0090 0.9208 0.032 Uiso 1 1 calc R . .
C7A C 0.4927(5) 0.9753(3) 0.8329(3) 0.0310(12) Uani 1 1 d . . .
H7AA H 0.5016 1.0168 0.7945 0.037 Uiso 1 1 calc R . .
C8A C 0.3885(5) 0.9176(3) 0.8343(3) 0.0313(12) Uani 1 1 d . . .
H8AA H 0.3118 0.9106 0.7957 0.038 Uiso 1 1 calc R . .
C9A C 0.4046(5) 0.8771(3) 0.9035(3) 0.0308(12) Uani 1 1 d . . .
H9AA H 0.3417 0.8375 0.9228 0.037 Uiso 1 1 calc R . .
C10A C 0.5223(5) 0.9095(3) 0.9449(3) 0.0281(12) Uani 1 1 d . . .
H10A H 0.5556 0.8974 0.9991 0.034 Uiso 1 1 calc R . .
C11A C 0.6969(4) 0.7701(3) 0.8760(3) 0.0208(10) Uani 1 1 d . . .
H11A H 0.7293 0.7689 0.9336 0.025 Uiso 1 1 d R . .
C12A C 0.6233(4) 0.7698(3) 0.6978(3) 0.0181(9) Uani 1 1 d . . .
C13A C 0.8508(4) 0.9216(3) 0.9448(3) 0.0267(11) Uani 1 1 d . . .
C14A C 0.9838(5) 0.8351(3) 0.8312(3) 0.0269(11) Uani 1 1 d . . .
C15A C 0.8023(4) 0.9518(3) 0.7897(3) 0.0238(10) Uani 1 1 d . . .
C16A C 0.8820(5) 0.8613(3) 0.6446(3) 0.0297(12) Uani 1 1 d . . .
C17A C 0.6594(5) 0.9314(3) 0.6443(3) 0.0253(11) Uani 1 1 d . . .
C18A C 0.5246(4) 0.7864(3) 0.5428(3) 0.0287(11) Uani 1 1 d . . .
C19A C 0.4006(5) 0.9116(3) 0.6405(3) 0.0329(12) Uani 1 1 d . . .
C20A C 0.3302(5) 0.7489(3) 0.6768(3) 0.0320(12) Uani 1 1 d . . .
C21A C 0.4588(5) 0.6079(3) 0.6453(3) 0.0320(12) Uani 1 1 d . . .
C22A C 0.3745(5) 0.6780(3) 0.8056(3) 0.0262(11) Uani 1 1 d . . .
C23A C 0.5660(5) 0.5822(3) 0.8585(3) 0.0333(12) Uani 1 1 d . . .
C24A C 0.4863(5) 0.7106(3) 0.9598(3) 0.0354(13) Uani 1 1 d . . .
Mo1B Mo 1.11686(3) 0.71077(2) 0.26964(2) 0.01774(9) Uani 1 1 d . . .
Mo2B Mo 0.85679(3) 0.66768(2) 0.25675(2) 0.01651(9) Uani 1 1 d . . .
Co1B Co 1.01232(6) 0.60695(4) 0.13988(4) 0.02043(14) Uani 1 1 d . . .
Co2B Co 0.95232(6) 0.75199(4) 0.14201(4) 0.01958(14) Uani 1 1 d . . .
Co3B Co 0.83066(5) 0.83547(4) 0.25013(4) 0.01985(14) Uani 1 1 d . . .
Co4B Co 0.94677(6) 0.79123(4) 0.37744(4) 0.02024(14) Uani 1 1 d . . .
Co5B Co 1.00656(6) 0.64413(4) 0.38530(4) 0.02093(14) Uani 1 1 d . . .
O1B O 0.9211(3) 0.4323(2) 0.0888(2) 0.0362(9) Uani 1 1 d . . .
O2B O 1.2449(3) 0.5989(3) 0.0517(2) 0.0431(10) Uani 1 1 d . . .
O3B O 0.8325(3) 0.6313(2) 0.0091(2) 0.0358(9) Uani 1 1 d . . .
O4B O 1.1140(4) 0.8283(3) 0.0323(2) 0.0481(11) Uani 1 1 d . . .
O5B O 0.7292(3) 0.8216(2) 0.0793(2) 0.0361(9) Uani 1 1 d . . .
O6B O 0.9109(3) 1.0116(2) 0.2517(3) 0.0448(10) Uani 1 1 d . . .
O7B O 0.5586(3) 0.8572(2) 0.2607(3) 0.0458(11) Uani 1 1 d . . .
O8B O 0.7354(4) 0.8861(3) 0.4392(2) 0.0503(11) Uani 1 1 d . . .
O9B O 1.1348(4) 0.9095(3) 0.4768(2) 0.0565(13) Uani 1 1 d . . .
O10B O 0.8281(3) 0.7108(2) 0.5021(2) 0.0371(9) Uani 1 1 d . . .
O11B O 1.2368(4) 0.6595(3) 0.4926(2) 0.0503(11) Uani 1 1 d . . .
O12B O 0.8960(4) 0.4895(2) 0.4286(3) 0.0496(11) Uani 1 1 d . . .
C1B C 1.2976(4) 0.7563(3) 0.2085(3) 0.0295(12) Uani 1 1 d . . .
H1BA H 1.2997 0.7688 0.1512 0.035 Uiso 1 1 calc R . .
C2B C 1.2821(4) 0.8147(3) 0.2781(3) 0.0299(12) Uani 1 1 d . . .
H2BA H 1.2723 0.8760 0.2796 0.036 Uiso 1 1 calc R . .
C3B C 1.3000(4) 0.7742(3) 0.3472(3) 0.0286(12) Uani 1 1 d . . .
H3BA H 1.3037 0.8018 0.4062 0.034 Uiso 1 1 calc R . .
C4B C 1.3301(4) 0.6913(3) 0.3180(3) 0.0309(12) Uani 1 1 d . . .
H4BA H 1.3555 0.6492 0.3528 0.037 Uiso 1 1 calc R . .
C5B C 1.3284(4) 0.6803(3) 0.2326(3) 0.0299(12) Uani 1 1 d . . .
H5B H 1.3533 0.6293 0.1954 0.036 Uiso 1 1 calc R . .
C6B C 0.7015(4) 0.5735(3) 0.1792(3) 0.0275(11) Uani 1 1 d . . .
H6BA H 0.7088 0.5439 0.1216 0.033 Uiso 1 1 calc R . .
C7B C 0.6446(4) 0.6497(3) 0.2020(3) 0.0245(11) Uani 1 1 d . . .
H7BA H 0.6046 0.6838 0.1635 0.029 Uiso 1 1 calc R . .
C8B C 0.6419(4) 0.6649(3) 0.2890(3) 0.0254(11) Uani 1 1 d . . .
H8BA H 0.5994 0.7117 0.3224 0.030 Uiso 1 1 calc R . .
C9B C 0.6959(4) 0.5977(3) 0.3194(3) 0.0253(11) Uani 1 1 d . . .
H9BA H 0.6982 0.5882 0.3778 0.030 Uiso 1 1 calc R . .
C10B C 0.7346(4) 0.5418(3) 0.2513(3) 0.0279(11) Uani 1 1 d . . .
H10B H 0.7684 0.4857 0.2534 0.033 Uiso 1 1 calc R . .
C11B C 1.0198(4) 0.5979(3) 0.2625(3) 0.0195(10) Uani 1 1 d . . .
H11B H 1.0413 0.5381 0.2599 0.023 Uiso 1 1 d R . .
C12B C 0.9792(4) 0.7824(3) 0.2610(3) 0.0177(9) Uani 1 1 d . . .
C13B C 0.9563(4) 0.5006(3) 0.1061(3) 0.0241(11) Uani 1 1 d . . .
C14B C 1.1546(5) 0.6035(3) 0.0879(3) 0.0284(11) Uani 1 1 d . . .
C15B C 0.8999(4) 0.6540(3) 0.0672(3) 0.0241(11) Uani 1 1 d . . .
C16B C 1.0509(5) 0.8004(3) 0.0752(3) 0.0308(12) Uani 1 1 d . . .
C17B C 0.8086(4) 0.8066(3) 0.1254(3) 0.0246(10) Uani 1 1 d . . .
C18B C 0.8802(4) 0.9438(3) 0.2532(3) 0.0272(11) Uani 1 1 d . . .
C19B C 0.6643(5) 0.8480(3) 0.2566(3) 0.0267(11) Uani 1 1 d . . .
C20B C 0.8145(5) 0.8505(3) 0.4060(3) 0.0325(12) Uani 1 1 d . . .
C21B C 1.0627(5) 0.8630(3) 0.4393(3) 0.0300(12) Uani 1 1 d . . .
C22B C 0.8962(4) 0.7143(3) 0.4487(3) 0.0259(11) Uani 1 1 d . . .
C23B C 1.1476(5) 0.6541(3) 0.4496(3) 0.0317(12) Uani 1 1 d . . .
C24B C 0.9400(5) 0.5499(3) 0.4131(3) 0.0279(11) Uani 1 1 d . . .

loop_
_atom_site_aniso_label
_atom_site_aniso_U_11
_atom_site_aniso_U_22
_atom_site_aniso_U_33
_atom_site_aniso_U_23
_atom_site_aniso_U_13
_atom_site_aniso_U_12
Mo1A 0.0213(2) 0.0138(2) 0.0203(2) 0.00203(16) 0.00221(16) 0.00456(15)
Mo2A 0.01904(19) 0.0148(2) 0.0182(2) -0.00007(15) 0.00176(15) 0.00349(15)
Co1A 0.0198(3) 0.0180(3) 0.0208(3) 0.0023(3) -0.0007(3) 0.0003(2)
Co2A 0.0223(3) 0.0176(3) 0.0194(3) 0.0033(3) 0.0016(3) 0.0008(2)
Co3A 0.0262(3) 0.0230(4) 0.0211(3) 0.0027(3) -0.0032(3) 0.0075(3)
Co4A 0.0213(3) 0.0193(3) 0.0232(3) 0.0000(3) 0.0004(3) -0.0008(3)
Co5A 0.0249(3) 0.0187(3) 0.0234(3) 0.0045(3) 0.0042(3) -0.0008(3)
O1A 0.054(3) 0.040(2) 0.026(2) -0.0065(18) -0.0018(18) -0.0084(19)
O2A 0.0221(19) 0.038(2) 0.063(3) 0.011(2) 0.0068(18) 0.0067(16)
O3A 0.045(2) 0.0181(19) 0.033(2) 0.0033(15) -0.0010(17) -0.0033(16)
O4A 0.040(2) 0.068(3) 0.037(2) -0.008(2) 0.0154(19) -0.011(2)
O5A 0.049(2) 0.029(2) 0.045(2) 0.0161(18) -0.0099(19) -0.0026(18)
O6A 0.040(2) 0.063(3) 0.025(2) -0.0116(19) -0.0011(17) 0.003(2)
O7A 0.044(2) 0.047(3) 0.058(3) 0.012(2) -0.005(2) 0.026(2)
O8A 0.025(2) 0.055(3) 0.052(3) 0.008(2) -0.0054(18) 0.0041(18)
O9A 0.074(3) 0.028(2) 0.046(3) -0.0157(19) 0.014(2) -0.010(2)
O10A 0.0253(19) 0.036(2) 0.046(2) 0.0090(18) 0.0053(17) -0.0033(16)
O11A 0.039(2) 0.023(2) 0.089(3) 0.022(2) 0.002(2) -0.0015(17)
O12A 0.064(3) 0.061(3) 0.032(2) 0.003(2) 0.017(2) -0.018(2)
C1A 0.032(3) 0.021(3) 0.049(3) 0.008(2) 0.003(3) 0.017(2)
C2A 0.034(3) 0.023(3) 0.048(3) 0.011(2) 0.021(3) 0.016(2)
C3A 0.053(4) 0.025(3) 0.031(3) -0.003(2) 0.011(3) 0.023(3)
C4A 0.038(3) 0.020(3) 0.037(3) -0.002(2) 0.001(2) 0.011(2)
C5A 0.034(3) 0.016(3) 0.040(3) 0.009(2) 0.005(2) 0.016(2)
C6A 0.033(3) 0.017(3) 0.028(3) -0.010(2) 0.005(2) 0.010(2)
C7A 0.041(3) 0.025(3) 0.028(3) 0.001(2) 0.004(2) 0.016(2)
C8A 0.027(3) 0.031(3) 0.035(3) -0.003(2) 0.003(2) 0.018(2)
C9A 0.031(3) 0.032(3) 0.029(3) -0.003(2) 0.014(2) 0.008(2)
C10A 0.035(3) 0.028(3) 0.019(3) -0.007(2) 0.005(2) 0.014(2)
C11A 0.020(2) 0.018(2) 0.026(3) 0.0055(19) -0.0010(19) 0.0010(18)
C12A 0.022(2) 0.016(2) 0.016(2) 0.0024(18) -0.0007(18) 0.0005(18)
C13A 0.025(3) 0.024(3) 0.030(3) 0.006(2) -0.002(2) -0.001(2)
C14A 0.032(3) 0.022(3) 0.028(3) 0.009(2) 0.000(2) 0.000(2)
C15A 0.021(2) 0.026(3) 0.024(3) 0.004(2) 0.000(2) 0.003(2)
C16A 0.033(3) 0.027(3) 0.026(3) -0.001(2) -0.001(2) -0.003(2)
C17A 0.034(3) 0.021(3) 0.022(3) 0.006(2) -0.001(2) -0.002(2)
C18A 0.022(3) 0.031(3) 0.033(3) 0.008(2) -0.004(2) 0.002(2)
C19A 0.037(3) 0.035(3) 0.027(3) 0.005(2) -0.003(2) 0.008(2)
C20A 0.032(3) 0.029(3) 0.033(3) 0.003(2) -0.005(2) 0.001(2)
C21A 0.027(3) 0.033(3) 0.034(3) 0.003(2) 0.003(2) -0.004(2)
C22A 0.032(3) 0.020(3) 0.026(3) 0.000(2) 0.003(2) 0.002(2)
C23A 0.029(3) 0.031(3) 0.040(3) 0.009(2) 0.002(2) -0.003(2)
C24A 0.033(3) 0.036(3) 0.037(3) 0.009(3) 0.006(2) -0.013(2)
Mo1B 0.01521(19) 0.0188(2) 0.0192(2) 0.00320(16) -0.00101(15) 0.00199(15)
Mo2B 0.01567(18) 0.0156(2) 0.0181(2) 0.00277(15) 0.00013(15) 0.00078(15)
Co1B 0.0198(3) 0.0218(3) 0.0190(3) 0.0004(3) 0.0007(3) 0.0042(3)
Co2B 0.0203(3) 0.0218(3) 0.0177(3) 0.0060(3) 0.0008(2) 0.0031(3)
Co3B 0.0172(3) 0.0170(3) 0.0259(4) 0.0048(3) 0.0008(3) 0.0027(2)
Co4B 0.0239(3) 0.0182(3) 0.0181(3) 0.0017(3) 0.0012(3) 0.0009(3)
Co5B 0.0235(3) 0.0208(3) 0.0191(3) 0.0059(3) -0.0016(3) 0.0011(3)
O1B 0.045(2) 0.026(2) 0.036(2) -0.0011(17) -0.0027(17) -0.0020(17)
O2B 0.025(2) 0.066(3) 0.034(2) -0.003(2) 0.0018(17) 0.0004(19)
O3B 0.039(2) 0.038(2) 0.028(2) 0.0019(17) -0.0114(17) 0.0039(17)
O4B 0.053(3) 0.055(3) 0.042(2) 0.024(2) 0.017(2) -0.001(2)
O5B 0.034(2) 0.043(2) 0.033(2) 0.0103(17) -0.0050(17) 0.0139(17)
O6B 0.040(2) 0.023(2) 0.073(3) 0.013(2) 0.006(2) -0.0026(17)
O7B 0.022(2) 0.036(2) 0.083(3) 0.019(2) 0.006(2) 0.0065(17)
O8B 0.054(3) 0.053(3) 0.048(3) 0.009(2) 0.022(2) 0.030(2)
O9B 0.055(3) 0.061(3) 0.042(3) -0.016(2) 0.007(2) -0.033(2)
O10B 0.047(2) 0.034(2) 0.033(2) 0.0087(17) 0.0141(18) 0.0061(17)
O11B 0.040(2) 0.073(3) 0.040(2) 0.020(2) -0.014(2) -0.005(2)
O12B 0.059(3) 0.039(2) 0.057(3) 0.030(2) -0.007(2) -0.008(2)
C1B 0.014(2) 0.045(3) 0.032(3) 0.016(2) -0.001(2) -0.002(2)
C2B 0.015(2) 0.022(3) 0.052(3) 0.006(2) -0.001(2) -0.0061(19)
C3B 0.016(2) 0.034(3) 0.032(3) -0.003(2) -0.008(2) -0.008(2)
C4B 0.019(2) 0.035(3) 0.038(3) 0.006(2) -0.007(2) 0.004(2)
C5B 0.014(2) 0.036(3) 0.036(3) -0.004(2) -0.003(2) 0.005(2)
C6B 0.018(2) 0.030(3) 0.030(3) -0.005(2) -0.003(2) -0.008(2)
C7B 0.016(2) 0.027(3) 0.030(3) 0.008(2) -0.007(2) -0.0018(19)
C8B 0.014(2) 0.025(3) 0.034(3) -0.001(2) 0.000(2) -0.0040(19)
C9B 0.022(2) 0.025(3) 0.029(3) 0.008(2) 0.002(2) -0.008(2)
C10B 0.027(3) 0.013(2) 0.042(3) 0.002(2) 0.002(2) -0.0049(19)
C11B 0.020(2) 0.019(2) 0.018(2) -0.0017(18) -0.0034(18) 0.0053(18)
C12B 0.018(2) 0.023(2) 0.012(2) 0.0078(18) 0.0000(17) -0.0041(18)
C13B 0.022(2) 0.033(3) 0.017(2) 0.002(2) 0.0003(19) 0.008(2)
C14B 0.024(3) 0.032(3) 0.025(3) -0.002(2) -0.008(2) 0.001(2)
C15B 0.023(2) 0.028(3) 0.023(3) 0.005(2) 0.002(2) 0.010(2)
C16B 0.038(3) 0.030(3) 0.025(3) 0.006(2) -0.001(2) 0.006(2)
C17B 0.027(3) 0.022(3) 0.026(3) 0.006(2) 0.002(2) 0.004(2)
C18B 0.020(2) 0.024(3) 0.039(3) 0.006(2) 0.002(2) 0.002(2)
C19B 0.033(3) 0.012(2) 0.036(3) 0.007(2) 0.000(2) -0.002(2)
C20B 0.045(3) 0.028(3) 0.027(3) 0.008(2) 0.003(2) 0.008(2)
C21B 0.033(3) 0.029(3) 0.026(3) -0.001(2) 0.008(2) -0.002(2)
C22B 0.027(3) 0.023(3) 0.026(3) 0.001(2) -0.002(2) -0.004(2)
C23B 0.038(3) 0.035(3) 0.025(3) 0.012(2) 0.005(2) 0.006(2)
C24B 0.030(3) 0.034(3) 0.022(3) 0.010(2) -0.002(2) 0.004(2)

loop_
_atom_type_symbol
_atom_type_description
_atom_type_scat_dispersion_real
_atom_type_scat_dispersion_imag
_atom_type_scat_source
C C 0.0033 0.0016 'International Tables Vol C Tables 4.2.6.8 and 6.1.1.4'
H H 0.0000 0.0000 'International Tables Vol C Tables 4.2.6.8 and 6.1.1.4'
O O 0.0106 0.0060 'International Tables Vol C Tables 4.2.6.8 and 6.1.1.4'
Co Co 0.3494 0.9721 'International Tables Vol C Tables 4.2.6.8 and 6.1.1.4'
Mo Mo -1.6832 0.6857 'International Tables Vol C Tables 4.2.6.8 and 6.1.1.4'

loop_
_geom_angle_atom_site_label_1
_geom_angle_atom_site_label_2
_geom_angle_atom_site_label_3
_geom_angle
_geom_angle_site_symmetry_1
_geom_angle_site_symmetry_3
_geom_angle_publ_flag
C12A Mo1A C11A 100.09(17) . . ?
C12A Mo1A C4A 118.69(18) . . ?
C11A Mo1A C4A 130.40(19) . . ?
C12A Mo1A C3A 99.06(18) . . ?
C11A Mo1A C3A 160.79(18) . . ?
C4A Mo1A C3A 34.75(18) . . ?
C12A Mo1A C2A 111.96(19) . . ?
C11A Mo1A C2A 135.34(18) . . ?
C4A Mo1A C2A 57.35(18) . . ?
C3A Mo1A C2A 34.38(17) . . ?
C12A Mo1A C5A 153.05(18) . . ?
C11A Mo1A C5A 103.71(18) . . ?
C4A Mo1A C5A 34.46(16) . . ?
C3A Mo1A C5A 57.31(18) . . ?
C2A Mo1A C5A 57.04(18) . . ?
C12A Mo1A C1A 145.62(19) . . ?
C11A Mo1A C1A 106.10(18) . . ?
C4A Mo1A C1A 57.06(18) . . ?
C3A Mo1A C1A 57.07(19) . . ?
C2A Mo1A C1A 34.31(17) . . ?
C5A Mo1A C1A 34.09(17) . . ?
C12A Mo1A Co5A 90.90(14) . . ?
C11A Mo1A Co5A 50.40(13) . . ?
C4A Mo1A Co5A 96.68(14) . . ?
C3A Mo1A Co5A 127.91(15) . . ?
C2A Mo1A Co5A 151.09(13) . . ?
C5A Mo1A Co5A 94.59(13) . . ?
C1A Mo1A Co5A 122.99(14) . . ?
C12A Mo1A Co1A 88.27(13) . . ?
C11A Mo1A Co1A 48.96(13) . . ?
C4A Mo1A Co1A 149.16(13) . . ?
C3A Mo1A Co1A 133.42(15) . . ?
C2A Mo1A Co1A 100.44(13) . . ?
C5A Mo1A Co1A 116.99(12) . . ?
C1A Mo1A Co1A 92.35(13) . . ?
Co5A Mo1A Co1A 97.60(2) . . ?
C12A Mo1A Mo2A 51.35(13) . . ?
C11A Mo1A Mo2A 48.79(12) . . ?
C4A Mo1A Mo2A 149.96(13) . . ?
C3A Mo1A Mo2A 150.22(13) . . ?
C2A Mo1A Mo2A 149.82(13) . . ?
C5A Mo1A Mo2A 149.51(13) . . ?
C1A Mo1A Mo2A 149.47(13) . . ?
Co5A Mo1A Mo2A 58.855(18) . . ?
Co1A Mo1A Mo2A 58.639(18) . . ?
C12A Mo1A Co4A 43.94(13) . . ?
C11A Mo1A Co4A 91.61(12) . . ?
C4A Mo1A Co4A 95.76(13) . . ?
C3A Mo1A Co4A 101.20(14) . . ?
C2A Mo1A Co4A 133.05(14) . . ?
C5A Mo1A Co4A 122.33(13) . . ?
C1A Mo1A Co4A 152.81(13) . . ?
Co5A Mo1A Co4A 54.70(2) . . ?
Co1A Mo1A Co4A 114.78(2) . . ?
Mo2A Mo1A Co4A 56.706(17) . . ?
C12A Mo1A Co2A 42.90(13) . . ?
C11A Mo1A Co2A 90.19(13) . . ?
C4A Mo1A Co2A 139.22(14) . . ?
C3A Mo1A Co2A 104.94(14) . . ?
C2A Mo1A Co2A 92.76(13) . . ?
C5A Mo1A Co2A 147.88(13) . . ?
C1A Mo1A Co2A 114.40(13) . . ?
Co5A Mo1A Co2A 116.15(2) . . ?
Co1A Mo1A Co2A 52.98(2) . . ?
Mo2A Mo1A Co2A 57.606(17) . . ?
Co4A Mo1A Co2A 85.36(2) . . ?
C11A Mo2A C12A 88.71(16) . . ?
C11A Mo2A C10A 88.07(17) . . ?
C12A Mo2A C10A 176.65(17) . . ?
C11A Mo2A C6A 104.77(17) . . ?
C12A Mo2A C6A 147.36(18) . . ?
C10A Mo2A C6A 34.94(17) . . ?
C11A Mo2A C7A 139.45(17) . . ?
C12A Mo2A C7A 124.91(17) . . ?
C10A Mo2A C7A 58.40(18) . . ?
C6A Mo2A C7A 34.70(16) . . ?
C11A Mo2A C8A 142.38(19) . . ?
C12A Mo2A C8A 124.81(17) . . ?
C10A Mo2A C8A 57.98(17) . . ?
C6A Mo2A C8A 57.35(17) . . ?
C7A Mo2A C8A 34.75(18) . . ?
C11A Mo2A C9A 108.02(18) . . ?
C12A Mo2A C9A 145.88(17) . . ?
C10A Mo2A C9A 35.15(16) . . ?
C6A Mo2A C9A 57.78(18) . . ?
C7A Mo2A C9A 58.07(19) . . ?
C8A Mo2A C9A 34.60(17) . . ?
C11A Mo2A Co4A 93.89(12) . . ?
C12A Mo2A Co4A 46.42(12) . . ?
C10A Mo2A Co4A 132.97(13) . . ?
C6A Mo2A Co4A 155.48(12) . . ?
C7A Mo2A Co4A 125.13(12) . . ?
C8A Mo2A Co4A 98.20(13) . . ?
C9A Mo2A Co4A 101.61(12) . . ?
C11A Mo2A Co5A 49.29(12) . . ?
C12A Mo2A Co5A 84.29(12) . . ?
C10A Mo2A Co5A 92.92(13) . . ?
C6A Mo2A Co5A 127.05(13) . . ?
C7A Mo2A Co5A 142.88(14) . . ?
C8A Mo2A Co5A 111.65(14) . . ?
C9A Mo2A Co5A 84.84(13) . . ?
Co4A Mo2A Co5A 56.20(2) . . ?
C11A Mo2A Co1A 48.63(12) . . ?
C12A Mo2A Co1A 83.03(11) . . ?
C10A Mo2A Co1A 95.50(12) . . ?
C6A Mo2A Co1A 84.11(12) . . ?
C7A Mo2A Co1A 108.08(13) . . ?
C8A Mo2A Co1A 140.74(13) . . ?
C9A Mo2A Co1A 130.42(12) . . ?
Co4A Mo2A Co1A 120.38(2) . . ?
Co5A Mo2A Co1A 96.86(2) . . ?
C11A Mo2A Co2A 91.58(13) . . ?
C12A Mo2A Co2A 45.04(12) . . ?
C10A Mo2A Co2A 135.96(13) . . ?
C6A Mo2A Co2A 104.01(13) . . ?
C7A Mo2A Co2A 97.65(14) . . ?
C8A Mo2A Co2A 123.50(14) . . ?
C9A Mo2A Co2A 155.66(13) . . ?
Co4A Mo2A Co2A 91.00(2) . . ?
Co5A Mo2A Co2A 119.34(2) . . ?
Co1A Mo2A Co2A 54.42(2) . . ?
C11A Mo2A Co3A 130.07(12) . . ?
C12A Mo2A Co3A 41.43(11) . . ?
C10A Mo2A Co3A 141.83(12) . . ?
C6A Mo2A Co3A 117.27(13) . . ?
C7A Mo2A Co3A 85.60(12) . . ?
C8A Mo2A Co3A 85.54(13) . . ?
C9A Mo2A Co3A 116.46(13) . . ?
Co4A Mo2A Co3A 56.88(2) . . ?
Co5A Mo2A Co3A 112.45(2) . . ?
Co1A Mo2A Co3A 108.51(2) . . ?
Co2A Mo2A Co3A 54.30(2) . . ?
C14A Co1A C13A 96.3(2) . . ?
C14A Co1A C15A 103.5(2) . . ?
C13A Co1A C15A 93.8(2) . . ?
C14A Co1A C11A 120.9(2) . . ?
C13A Co1A C11A 98.7(2) . . ?
C15A Co1A C11A 131.74(18) . . ?
C14A Co1A Co2A 101.88(16) . . ?
C13A Co1A Co2A 141.35(16) . . ?
C15A Co1A Co2A 48.94(14) . . ?
C11A Co1A Co2A 100.55(13) . . ?
C14A Co1A Mo2A 156.46(16) . . ?
C13A Co1A Mo2A 106.48(15) . . ?
C15A Co1A Mo2A 81.02(14) . . ?
C11A Co1A Mo2A 50.72(12) . . ?
Co2A Co1A Mo2A 63.34(2) . . ?
C14A Co1A Mo1A 95.25(16) . . ?
C13A Co1A Mo1A 145.21(17) . . ?
C15A Co1A Mo1A 115.06(14) . . ?
C11A Co1A Mo1A 47.80(13) . . ?
Co2A Co1A Mo1A 66.58(2) . . ?
Mo2A Co1A Mo1A 62.592(17) . . ?
C16A Co2A C17A 95.5(2) . . ?
C16A Co2A C15A 98.6(2) . . ?
C17A Co2A C15A 95.3(2) . . ?
C16A Co2A C12A 122.9(2) . . ?
C17A Co2A C12A 101.2(2) . . ?
C15A Co2A C12A 132.9(2) . . ?
C16A Co2A Co1A 105.24(16) . . ?
C17A Co2A Co1A 141.45(15) . . ?
C15A Co2A Co1A 50.21(15) . . ?
C12A Co2A Co1A 94.31(13) . . ?
C16A Co2A Co3A 126.01(16) . . ?
C17A Co2A Co3A 54.63(15) . . ?
C15A Co2A Co3A 125.01(14) . . ?
C12A Co2A Co3A 46.93(13) . . ?
Co1A Co2A Co3A 126.37(3) . . ?
C16A Co2A Mo2A 164.22(17) . . ?
C17A Co2A Mo2A 100.27(16) . . ?
C15A Co2A Mo2A 80.90(15) . . ?
C12A Co2A Mo2A 52.98(13) . . ?
Co1A Co2A Mo2A 62.24(2) . . ?
Co3A Co2A Mo2A 64.41(2) . . ?
C16A Co2A Mo1A 105.77(17) . . ?
C17A Co2A Mo1A 143.34(15) . . ?
C15A Co2A Mo1A 110.23(15) . . ?
C12A Co2A Mo1A 42.11(13) . . ?
Co1A Co2A Mo1A 60.45(2) . . ?
Co3A Co2A Mo1A 88.82(3) . . ?
Mo2A Co2A Mo1A 60.370(18) . . ?
C18A Co3A C19A 102.3(2) . . ?
C18A Co3A C12A 99.5(2) . . ?
C19A Co3A C12A 156.8(2) . . ?
C18A Co3A C17A 97.6(2) . . ?
C19A Co3A C17A 89.6(2) . . ?
C12A Co3A C17A 95.26(19) . . ?
C18A Co3A Co2A 106.96(15) . . ?
C19A Co3A Co2A 128.37(17) . . ?
C12A Co3A Co2A 50.02(14) . . ?
C17A Co3A Co2A 45.53(13) . . ?
C18A Co3A C20A 94.4(2) . . ?
C19A Co3A C20A 81.3(2) . . ?
C12A Co3A C20A 89.38(18) . . ?
C17A Co3A C20A 166.27(18) . . ?
Co2A Co3A C20A 136.01(12) . . ?
C18A Co3A Co4A 98.87(17) . . ?
C19A Co3A Co4A 119.13(19) . . ?
C12A Co3A Co4A 48.85(14) . . ?
C17A Co3A Co4A 142.50(13) . . ?
Co2A Co3A Co4A 97.28(3) . . ?
C20A Co3A Co4A 40.54(12) . . ?
C18A Co3A Mo2A 150.44(16) . . ?
C19A Co3A Mo2A 105.79(16) . . ?
C12A Co3A Mo2A 51.54(13) . . ?
C17A Co3A Mo2A 91.61(13) . . ?
Co2A Co3A Mo2A 61.30(2) . . ?
C20A Co3A Mo2A 81.15(12) . . ?
Co4A Co3A Mo2A 59.20(2) . . ?
C20A Co4A C21A 98.7(2) . . ?
C20A Co4A C22A 89.6(2) . . ?
C21A Co4A C22A 102.3(2) . . ?
C20A Co4A C12A 112.3(2) . . ?
C21A Co4A C12A 108.5(2) . . ?
C22A Co4A C12A 138.21(19) . . ?
C20A Co4A Co5A 131.40(17) . . ?
C21A Co4A Co5A 111.75(17) . . ?
C22A Co4A Co5A 48.39(15) . . ?
C12A Co4A Co5A 93.36(13) . . ?
C20A Co4A Co3A 67.13(18) . . ?
C21A Co4A Co3A 114.73(18) . . ?
C22A Co4A Co3A 138.23(14) . . ?
C12A Co4A Co3A 45.14(13) . . ?
Co5A Co4A Co3A 125.08(3) . . ?
C20A Co4A Mo2A 100.26(16) . . ?
C21A Co4A Mo2A 158.17(16) . . ?
C22A Co4A Mo2A 88.56(14) . . ?
C12A Co4A Mo2A 53.80(12) . . ?
Co5A Co4A Mo2A 61.97(2) . . ?
Co3A Co4A Mo2A 63.92(2) . . ?
C20A Co4A Mo1A 153.79(18) . . ?
C21A Co4A Mo1A 97.44(16) . . ?
C22A Co4A Mo1A 106.94(15) . . ?
C12A Co4A Mo1A 42.45(13) . . ?
Co5A Co4A Mo1A 58.84(2) . . ?
Co3A Co4A Mo1A 87.37(2) . . ?
Mo2A Co4A Mo1A 61.053(17) . . ?
C23A Co5A C24A 96.9(3) . . ?
C23A Co5A C22A 100.1(2) . . ?
C24A Co5A C22A 95.4(2) . . ?
C23A Co5A C11A 115.8(2) . . ?
C24A Co5A C11A 97.4(2) . . ?
C22A Co5A C11A 139.8(2) . . ?
C23A Co5A Co4A 108.47(18) . . ?
C24A Co5A Co4A 138.84(18) . . ?
C22A Co5A Co4A 49.35(15) . . ?
C11A Co5A Co4A 99.83(13) . . ?
C23A Co5A Mo1A 93.13(17) . . ?
C24A Co5A Mo1A 145.29(16) . . ?
C22A Co5A Mo1A 115.46(15) . . ?
C11A Co5A Mo1A 48.72(13) . . ?
Co4A Co5A Mo1A 66.45(2) . . ?
C23A Co5A Mo2A 156.54(18) . . ?
C24A Co5A Mo2A 103.78(18) . . ?
C22A Co5A Mo2A 89.05(15) . . ?
C11A Co5A Mo2A 50.94(12) . . ?
Co4A Co5A Mo2A 61.83(2) . . ?
Mo1A Co5A Mo2A 63.495(19) . . ?
C5A C1A C2A 108.1(5) . . ?
C5A C1A Mo1A 72.7(3) . . ?
C2A C1A Mo1A 72.1(3) . . ?
C3A C2A C1A 108.3(5) . . ?
C3A C2A Mo1A 72.8(3) . . ?
C1A C2A Mo1A 73.6(3) . . ?
C2A C3A C4A 107.4(5) . . ?
C2A C3A Mo1A 72.8(3) . . ?
C4A C3A Mo1A 71.8(3) . . ?
C5A C4A C3A 108.4(5) . . ?
C5A C4A Mo1A 74.2(3) . . ?
C3A C4A Mo1A 73.4(3) . . ?
C1A C5A C4A 107.8(5) . . ?
C1A C5A Mo1A 73.2(3) . . ?
C4A C5A Mo1A 71.4(3) . . ?
C7A C6A C10A 109.1(5) . . ?
C7A C6A Mo2A 72.9(3) . . ?
C10A C6A Mo2A 72.0(3) . . ?
C6A C7A C8A 107.1(5) . . ?
C6A C7A Mo2A 72.4(3) . . ?
C8A C7A Mo2A 73.0(3) . . ?
C7A C8A C9A 109.0(5) . . ?
C7A C8A Mo2A 72.2(3) . . ?
C9A C8A Mo2A 73.1(3) . . ?
C8A C9A C10A 107.0(5) . . ?
C8A C9A Mo2A 72.3(3) . . ?
C10A C9A Mo2A 70.8(3) . . ?
C6A C10A C9A 107.6(4) . . ?
C6A C10A Mo2A 73.1(3) . . ?
C9A C10A Mo2A 74.1(3) . . ?
Mo1A C11A Co1A 83.24(17) . . ?
Mo1A C11A Co5A 80.88(16) . . ?
Co1A C11A Co5A 155.6(3) . . ?
Mo1A C11A Mo2A 85.46(18) . . ?
Co1A C11A Mo2A 80.65(16) . . ?
Co5A C11A Mo2A 79.77(15) . . ?
Co3A C12A Mo1A 172.6(3) . . ?
Co3A C12A Co2A 83.05(18) . . ?
Mo1A C12A Co2A 94.99(18) . . ?
Co3A C12A Co4A 86.00(18) . . ?
Mo1A C12A Co4A 93.61(19) . . ?
Co2A C12A Co4A 159.2(2) . . ?
Co3A C12A Mo2A 87.03(17) . . ?
Mo1A C12A Mo2A 85.65(16) . . ?
Co2A C12A Mo2A 81.98(15) . . ?
Co4A C12A Mo2A 79.78(16) . . ?
O1A C13A Co1A 178.3(5) . . ?
O2A C14A Co1A 176.6(4) . . ?
O3A C15A Co2A 140.7(4) . . ?
O3A C15A Co1A 138.5(4) . . ?
Co2A C15A Co1A 80.85(19) . . ?
O4A C16A Co2A 177.0(5) . . ?
O5A C17A Co2A 149.8(4) . . ?
O5A C17A Co3A 130.3(4) . . ?
Co2A C17A Co3A 79.84(19) . . ?
O6A C18A Co3A 176.0(5) . . ?
O7A C19A Co3A 179.1(5) . . ?
O8A C20A Co4A 165.5(5) . . ?
O8A C20A Co3A 122.1(4) . . ?
Co4A C20A Co3A 72.34(18) . . ?
O9A C21A Co4A 178.9(5) . . ?
O10A C22A Co5A 139.4(4) . . ?
O10A C22A Co4A 138.3(4) . . ?
Co5A C22A Co4A 82.3(2) . . ?
O11A C23A Co5A 176.2(5) . . ?
O12A C24A Co5A 177.7(5) . . ?
C12B Mo1B C11B 100.48(17) . . ?
C12B Mo1B C1B 112.15(18) . . ?
C11B Mo1B C1B 133.86(18) . . ?
C12B Mo1B C2B 97.24(17) . . ?
C11B Mo1B C2B 162.24(17) . . ?
C1B Mo1B C2B 34.26(17) . . ?
C12B Mo1B C3B 115.83(17) . . ?
C11B Mo1B C3B 133.55(17) . . ?
C1B Mo1B C3B 57.18(18) . . ?
C2B Mo1B C3B 34.90(17) . . ?
C12B Mo1B C5B 146.25(18) . . ?
C11B Mo1B C5B 106.15(17) . . ?
C1B Mo1B C5B 34.30(17) . . ?
C2B Mo1B C5B 56.96(17) . . ?
C3B Mo1B C5B 56.64(17) . . ?
C12B Mo1B C4B 149.99(18) . . ?
C11B Mo1B C4B 106.17(17) . . ?
C1B Mo1B C4B 56.48(18) . . ?
C2B Mo1B C4B 57.05(18) . . ?
C3B Mo1B C4B 34.19(16) . . ?
C5B Mo1B C4B 33.47(16) . . ?
C12B Mo1B Co5B 91.09(13) . . ?
C11B Mo1B Co5B 50.31(12) . . ?
C1B Mo1B Co5B 151.75(12) . . ?
C2B Mo1B Co5B 130.90(13) . . ?
C3B Mo1B Co5B 98.93(13) . . ?
C5B Mo1B Co5B 121.90(13) . . ?
C4B Mo1B Co5B 95.36(13) . . ?
C12B Mo1B Co1B 88.54(12) . . ?
C11B Mo1B Co1B 49.68(12) . . ?
C1B Mo1B Co1B 98.19(13) . . ?
C2B Mo1B Co1B 130.12(13) . . ?
C3B Mo1B Co1B 149.70(12) . . ?
C5B Mo1B Co1B 93.07(12) . . ?
C4B Mo1B Co1B 119.28(12) . . ?
Co5B Mo1B Co1B 98.25(2) . . ?
C12B Mo1B Mo2B 51.58(13) . . ?
C11B Mo1B Mo2B 48.93(12) . . ?
C1B Mo1B Mo2B 148.65(12) . . ?
C2B Mo1B Mo2B 148.81(12) . . ?
C3B Mo1B Mo2B 150.55(13) . . ?
C5B Mo1B Mo2B 150.18(12) . . ?
C4B Mo1B Mo2B 151.55(13) . . ?
Co5B Mo1B Mo2B 59.065(17) . . ?
Co1B Mo1B Mo2B 58.991(17) . . ?
C12B Mo1B Co4B 43.89(12) . . ?
C11B Mo1B Co4B 92.06(12) . . ?
C1B Mo1B Co4B 134.06(13) . . ?
C2B Mo1B Co4B 101.62(12) . . ?
C3B Mo1B Co4B 94.74(12) . . ?
C5B Mo1B Co4B 151.31(12) . . ?
C4B Mo1B Co4B 120.54(12) . . ?
Co5B Mo1B Co4B 55.06(2) . . ?
Co1B Mo1B Co4B 115.55(2) . . ?
Mo2B Mo1B Co4B 57.211(17) . . ?
C12B Mo1B Co2B 42.76(12) . . ?
C11B Mo1B Co2B 90.27(12) . . ?
C1B Mo1B Co2B 92.28(12) . . ?
C2B Mo1B Co2B 102.02(13) . . ?
C3B Mo1B Co2B 136.06(13) . . ?
C5B Mo1B Co2B 116.03(13) . . ?
C4B Mo1B Co2B 147.99(13) . . ?
Co5B Mo1B Co2B 115.95(2) . . ?
Co1B Mo1B Co2B 52.83(2) . . ?
Mo2B Mo1B Co2B 57.223(17) . . ?
Co4B Mo1B Co2B 85.16(2) . . ?
C11B Mo2B C12B 89.57(17) . . ?
C11B Mo2B C10B 87.84(17) . . ?
C12B Mo2B C10B 177.37(16) . . ?
C11B Mo2B C8B 141.11(18) . . ?
C12B Mo2B C8B 124.80(16) . . ?
C10B Mo2B C8B 57.80(16) . . ?
C11B Mo2B C6B 105.16(17) . . ?
C12B Mo2B C6B 146.08(17) . . ?
C10B Mo2B C6B 34.76(17) . . ?
C8B Mo2B C6B 57.64(16) . . ?
C11B Mo2B C9B 106.60(18) . . ?
C12B Mo2B C9B 146.90(16) . . ?
C10B Mo2B C9B 34.89(16) . . ?
C8B Mo2B C9B 34.61(16) . . ?
C6B Mo2B C9B 57.74(17) . . ?
C11B Mo2B C7B 139.67(16) . . ?
C12B Mo2B C7B 124.46(16) . . ?
C10B Mo2B C7B 57.74(17) . . ?
C8B Mo2B C7B 34.82(16) . . ?
C6B Mo2B C7B 34.52(15) . . ?
C9B Mo2B C7B 57.73(17) . . ?
C11B Mo2B Co5B 48.98(11) . . ?
C12B Mo2B Co5B 84.07(11) . . ?
C10B Mo2B Co5B 94.58(13) . . ?
C8B Mo2B Co5B 111.19(12) . . ?
C6B Mo2B Co5B 128.63(13) . . ?
C9B Mo2B Co5B 85.34(12) . . ?
C7B Mo2B Co5B 142.93(12) . . ?
C11B Mo2B Co4B 93.68(11) . . ?
C12B Mo2B Co4B 45.70(11) . . ?
C10B Mo2B Co4B 134.98(13) . . ?
C8B Mo2B Co4B 98.60(11) . . ?
C6B Mo2B Co4B 156.24(12) . . ?
C9B Mo2B Co4B 103.38(12) . . ?
C7B Mo2B Co4B 124.99(11) . . ?
Co5B Mo2B Co4B 55.98(2) . . ?
C11B Mo2B Co1B 48.70(12) . . ?
C12B Mo2B Co1B 82.34(11) . . ?
C10B Mo2B Co1B 95.58(12) . . ?
C8B Mo2B Co1B 142.11(11) . . ?
C6B Mo2B Co1B 84.94(12) . . ?
C9B Mo2B Co1B 130.03(12) . . ?
C7B Mo2B Co1B 109.59(12) . . ?
Co5B Mo2B Co1B 96.19(2) . . ?
Co4B Mo2B Co1B 118.68(2) . . ?
C11B Mo2B Co2B 92.61(13) . . ?
C12B Mo2B Co2B 45.28(11) . . ?
C10B Mo2B Co2B 134.37(13) . . ?
C8B Mo2B Co2B 123.81(12) . . ?
C6B Mo2B Co2B 102.67(13) . . ?
C9B Mo2B Co2B 155.20(12) . . ?
C7B Mo2B Co2B 97.47(12) . . ?
Co5B Mo2B Co2B 119.39(2) . . ?
Co4B Mo2B Co2B 90.56(2) . . ?
Co1B Mo2B Co2B 54.20(2) . . ?
C11B Mo2B Co3B 131.30(13) . . ?
C12B Mo2B Co3B 41.79(11) . . ?
C10B Mo2B Co3B 140.76(12) . . ?
C8B Mo2B Co3B 85.37(12) . . ?
C6B Mo2B Co3B 115.61(12) . . ?
C9B Mo2B Co3B 117.01(12) . . ?
C7B Mo2B Co3B 84.64(12) . . ?
Co5B Mo2B Co3B 112.59(2) . . ?
Co4B Mo2B Co3B 57.09(2) . . ?
Co1B Mo2B Co3B 108.34(2) . . ?
Co2B Mo2B Co3B 54.42(2) . . ?
C14B Co1B C13B 97.7(2) . . ?
C14B Co1B C15B 102.7(2) . . ?
C13B Co1B C15B 95.8(2) . . ?
C14B Co1B C11B 118.52(19) . . ?
C13B Co1B C11B 94.8(2) . . ?
C15B Co1B C11B 135.45(18) . . ?
C14B Co1B Co2B 103.34(17) . . ?
C13B Co1B Co2B 142.12(14) . . ?
C15B Co1B Co2B 49.12(14) . . ?
C11B Co1B Co2B 102.08(12) . . ?
C14B Co1B Mo1B 92.81(15) . . ?
C13B Co1B Mo1B 142.46(15) . . ?
C15B Co1B Mo1B 116.85(14) . . ?
C11B Co1B Mo1B 49.20(13) . . ?
Co2B Co1B Mo1B 67.79(2) . . ?
C14B Co1B Mo2B 155.21(15) . . ?
C13B Co1B Mo2B 105.22(15) . . ?
C15B Co1B Mo2B 84.49(14) . . ?
C11B Co1B Mo2B 50.99(12) . . ?
Co2B Co1B Mo2B 63.32(2) . . ?
Mo1B Co1B Mo2B 63.175(18) . . ?
C16B Co2B C17B 97.9(2) . . ?
C16B Co2B C15B 97.7(2) . . ?
C17B Co2B C15B 95.0(2) . . ?
C16B Co2B C12B 120.1(2) . . ?
C17B Co2B C12B 100.24(19) . . ?
C15B Co2B C12B 136.2(2) . . ?
C16B Co2B Co1B 108.79(16) . . ?
C17B Co2B Co1B 137.88(15) . . ?
C15B Co2B Co1B 50.46(14) . . ?
C12B Co2B Co1B 93.93(13) . . ?
C16B Co2B Co3B 122.37(16) . . ?
C17B Co2B Co3B 53.25(15) . . ?
C15B Co2B Co3B 129.23(14) . . ?
C12B Co2B Co3B 47.03(13) . . ?
Co1B Co2B Co3B 125.99(3) . . ?
C16B Co2B Mo2B 166.31(16) . . ?
C17B Co2B Mo2B 95.33(16) . . ?
C15B Co2B Mo2B 84.61(15) . . ?
C12B Co2B Mo2B 53.43(13) . . ?
Co1B Co2B Mo2B 62.48(2) . . ?
Co3B Co2B Mo2B 63.90(2) . . ?
C16B Co2B Mo1B 106.46(16) . . ?
C17B Co2B Mo1B 141.97(15) . . ?
C15B Co2B Mo1B 109.79(14) . . ?
C12B Co2B Mo1B 42.15(13) . . ?
Co1B Co2B Mo1B 59.38(2) . . ?
Co3B Co2B Mo1B 88.83(2) . . ?
Mo2B Co2B Mo1B 60.320(18) . . ?
C19B Co3B C18B 97.9(2) . . ?
C19B Co3B C12B 155.5(2) . . ?
C18B Co3B C12B 104.6(2) . . ?
C19B Co3B C17B 90.4(2) . . ?
C18B Co3B C17B 95.8(2) . . ?
C12B Co3B C17B 96.69(18) . . ?
C19B Co3B Co2B 130.94(16) . . ?
C18B Co3B Co2B 106.81(16) . . ?
C12B Co3B Co2B 50.48(13) . . ?
C17B Co3B Co2B 46.24(13) . . ?
C19B Co3B Co4B 116.29(16) . . ?
C18B Co3B Co4B 105.40(16) . . ?
C12B Co3B Co4B 48.33(13) . . ?
C17B Co3B Co4B 142.38(13) . . ?
Co2B Co3B Co4B 97.24(3) . . ?
C19B Co3B Mo2B 104.30(15) . . ?
C18B Co3B Mo2B 157.17(15) . . ?
C12B Co3B Mo2B 52.57(13) . . ?
C17B Co3B Mo2B 89.23(13) . . ?
Co2B Co3B Mo2B 61.68(2) . . ?
Co4B Co3B Mo2B 59.92(2) . . ?
C20B Co4B C21B 95.7(2) . . ?
C20B Co4B C22B 89.3(2) . . ?
C21B Co4B C22B 104.3(2) . . ?
C20B Co4B C12B 113.2(2) . . ?
C21B Co4B C12B 110.5(2) . . ?
C22B Co4B C12B 135.58(19) . . ?
C20B Co4B Co5B 134.90(18) . . ?
C21B Co4B Co5B 108.07(17) . . ?
C22B Co4B Co5B 48.44(14) . . ?
C12B Co4B Co5B 93.93(13) . . ?
C20B Co4B Co3B 68.37(16) . . ?
C21B Co4B Co3B 119.89(17) . . ?
C22B Co4B Co3B 131.39(14) . . ?
C12B Co4B Co3B 45.08(13) . . ?
Co5B Co4B Co3B 124.31(3) . . ?
C20B Co4B Mo2B 105.24(17) . . ?
C21B Co4B Mo2B 157.67(16) . . ?
C22B Co4B Mo2B 84.08(14) . . ?
C12B Co4B Mo2B 53.94(13) . . ?
Co5B Co4B Mo2B 61.92(2) . . ?
Co3B Co4B Mo2B 62.99(2) . . ?
C20B Co4B Mo1B 156.32(16) . . ?
C21B Co4B Mo1B 96.41(16) . . ?
C22B Co4B Mo1B 107.31(14) . . ?
C12B Co4B Mo1B 43.22(13) . . ?
Co5B Co4B Mo1B 58.87(2) . . ?
Co3B Co4B Mo1B 87.94(2) . . ?
Mo2B Co4B Mo1B 61.257(17) . . ?
C23B Co5B C24B 97.9(2) . . ?
C23B Co5B C22B 103.2(2) . . ?
C24B Co5B C22B 94.1(2) . . ?
C23B Co5B C11B 117.5(2) . . ?
C24B Co5B C11B 96.5(2) . . ?
C22B Co5B C11B 135.71(19) . . ?
C23B Co5B Co4B 106.19(17) . . ?
C24B Co5B Co4B 139.39(16) . . ?
C22B Co5B Co4B 49.12(15) . . ?
C11B Co5B Co4B 100.44(13) . . ?
C23B Co5B Mo1B 93.13(17) . . ?
C24B Co5B Mo1B 145.29(16) . . ?
C22B Co5B Mo1B 115.18(16) . . ?
C11B Co5B Mo1B 49.67(13) . . ?
Co4B Co5B Mo1B 66.07(2) . . ?
C23B Co5B Mo2B 156.43(17) . . ?
C24B Co5B Mo2B 103.69(15) . . ?
C22B Co5B Mo2B 84.57(14) . . ?
C11B Co5B Mo2B 51.14(12) . . ?
Co4B Co5B Mo2B 62.10(2) . . ?
Mo1B Co5B Mo2B 63.647(19) . . ?
C2B C1B C5B 109.0(5) . . ?
C2B C1B Mo1B 73.0(3) . . ?
C5B C1B Mo1B 75.1(3) . . ?
C1B C2B C3B 107.5(5) . . ?
C1B C2B Mo1B 72.8(3) . . ?
C3B C2B Mo1B 73.3(3) . . ?
C4B C3B C2B 107.6(4) . . ?
C4B C3B Mo1B 74.8(3) . . ?
C2B C3B Mo1B 71.8(2) . . ?
C5B C4B C3B 108.2(5) . . ?
C5B C4B Mo1B 72.8(3) . . ?
C3B C4B Mo1B 71.0(3) . . ?
C4B C5B C1B 107.8(5) . . ?
C4B C5B Mo1B 73.7(3) . . ?
C1B C5B Mo1B 70.6(3) . . ?
C7B C6B C10B 108.2(4) . . ?
C7B C6B Mo2B 73.0(3) . . ?
C10B C6B Mo2B 71.9(3) . . ?
C6B C7B C8B 107.7(4) . . ?
C6B C7B Mo2B 72.4(2) . . ?
C8B C7B Mo2B 72.2(2) . . ?
C9B C8B C7B 108.2(4) . . ?
C9B C8B Mo2B 72.8(3) . . ?
C7B C8B Mo2B 72.9(3) . . ?
C8B C9B C10B 107.6(4) . . ?
C8B C9B Mo2B 72.6(3) . . ?
C10B C9B Mo2B 71.7(3) . . ?
C6B C10B C9B 108.3(4) . . ?
C6B C10B Mo2B 73.4(3) . . ?
C9B C10B Mo2B 73.4(3) . . ?
Mo1B C11B Co1B 81.12(18) . . ?
Mo1B C11B Co5B 80.03(15) . . ?
Co1B C11B Co5B 153.7(2) . . ?
Mo1B C11B Mo2B 84.71(17) . . ?
Co1B C11B Mo2B 80.30(15) . . ?
Co5B C11B Mo2B 79.88(15) . . ?
Co3B C12B Mo1B 170.8(3) . . ?
Co3B C12B Co2B 82.49(16) . . ?
Mo1B C12B Co2B 95.09(19) . . ?
Co3B C12B Co4B 86.59(18) . . ?
Mo1B C12B Co4B 92.88(18) . . ?
Co2B C12B Co4B 159.3(2) . . ?
Co3B C12B Mo2B 85.64(16) . . ?
Mo1B C12B Mo2B 85.18(17) . . ?
Co2B C12B Mo2B 81.29(15) . . ?
Co4B C12B Mo2B 80.36(15) . . ?
O1B C13B Co1B 176.5(4) . . ?
O2B C14B Co1B 177.3(4) . . ?
O3B C15B Co2B 140.9(4) . . ?
O3B C15B Co1B 138.6(4) . . ?
Co2B C15B Co1B 80.42(18) . . ?
O4B C16B Co2B 177.8(5) . . ?
O5B C17B Co2B 148.1(4) . . ?
O5B C17B Co3B 131.2(4) . . ?
Co2B C17B Co3B 80.51(18) . . ?
O6B C18B Co3B 177.2(5) . . ?
O7B C19B Co3B 179.0(4) . . ?
O8B C20B Co4B 167.0(5) . . ?
O9B C21B Co4B 178.2(5) . . ?
O10B C22B Co5B 138.6(4) . . ?
O10B C22B Co4B 138.9(4) . . ?
Co5B C22B Co4B 82.4(2) . . ?
O11B C23B Co5B 178.2(5) . . ?
O12B C24B Co5B 178.1(5) . . ?

loop_
_geom_bond_atom_site_label_1
_geom_bond_atom_site_label_2
_geom_bond_distance
_geom_bond_site_symmetry_2
_geom_bond_publ_flag
Mo1A C12A 1.911(4) . ?
Mo1A C11A 2.008(5) . ?
Mo1A C4A 2.361(5) . ?
Mo1A C3A 2.382(5) . ?
Mo1A C2A 2.383(5) . ?
Mo1A C5A 2.397(4) . ?
Mo1A C1A 2.403(5) . ?
Mo1A Co5A 2.6383(8) . ?
Mo1A Co1A 2.6919(7) . ?
Mo1A Mo2A 2.7948(5) . ?
Mo1A Co4A 2.8262(8) . ?
Mo1A Co2A 2.8394(8) . ?
Mo2A C11A 2.109(4) . ?
Mo2A C12A 2.189(4) . ?
Mo2A C10A 2.341(4) . ?
Mo2A C6A 2.355(4) . ?
Mo2A C7A 2.363(5) . ?
Mo2A C8A 2.374(4) . ?
Mo2A C9A 2.384(5) . ?
Mo2A Co4A 2.6696(7) . ?
Mo2A Co5A 2.6729(8) . ?
Mo2A Co1A 2.6882(7) . ?
Mo2A Co2A 2.7149(8) . ?
Mo2A Co3A 2.7916(8) . ?
Co1A C14A 1.772(5) . ?
Co1A C13A 1.790(5) . ?
Co1A C15A 1.923(5) . ?
Co1A C11A 2.045(5) . ?
Co1A Co2A 2.4706(9) . ?
Co2A C16A 1.787(5) . ?
Co2A C17A 1.822(5) . ?
Co2A C15A 1.887(5) . ?
Co2A C12A 1.940(4) . ?
Co2A Co3A 2.5134(9) . ?
Co3A C18A 1.789(5) . ?
Co3A C19A 1.804(5) . ?
Co3A C12A 1.850(4) . ?
Co3A C17A 2.082(5) . ?
Co3A C20A 2.517(5) . ?
Co3A Co4A 2.6029(10) . ?
Co4A C20A 1.775(5) . ?
Co4A C21A 1.796(5) . ?
Co4A C22A 1.927(5) . ?
Co4A C12A 1.965(4) . ?
Co4A Co5A 2.5163(9) . ?
Co5A C23A 1.765(5) . ?
Co5A C24A 1.773(6) . ?
Co5A C22A 1.899(5) . ?
Co5A C11A 2.059(4) . ?
O1A C13A 1.127(5) . ?
O2A C14A 1.157(5) . ?
O3A C15A 1.166(5) . ?
O4A C16A 1.139(6) . ?
O5A C17A 1.165(6) . ?
O6A C18A 1.132(6) . ?
O7A C19A 1.137(6) . ?
O8A C20A 1.154(6) . ?
O9A C21A 1.130(6) . ?
O10A C22A 1.175(6) . ?
O11A C23A 1.142(6) . ?
O12A C24A 1.152(6) . ?
C1A C5A 1.407(7) . ?
C1A C2A 1.412(7) . ?
C2A C3A 1.408(7) . ?
C3A C4A 1.417(8) . ?
C4A C5A 1.410(7) . ?
C6A C7A 1.407(7) . ?
C6A C10A 1.410(7) . ?
C7A C8A 1.414(7) . ?
C8A C9A 1.415(7) . ?
C9A C10A 1.427(7) . ?
Mo1B C12B 1.926(4) . ?
Mo1B C11B 2.035(5) . ?
Mo1B C1B 2.347(5) . ?
Mo1B C2B 2.350(5) . ?
Mo1B C3B 2.368(4) . ?
Mo1B C5B 2.406(4) . ?
Mo1B C4B 2.418(5) . ?
Mo1B Co5B 2.6299(8) . ?
Mo1B Co1B 2.6568(7) . ?
Mo1B Mo2B 2.8008(6) . ?
Mo1B Co4B 2.8082(7) . ?
Mo1B Co2B 2.8584(7) . ?
Mo2B C11B 2.121(4) . ?
Mo2B C12B 2.202(4) . ?
Mo2B C10B 2.345(5) . ?
Mo2B C8B 2.364(4) . ?
Mo2B C6B 2.365(4) . ?
Mo2B C9B 2.367(5) . ?
Mo2B C7B 2.373(4) . ?
Mo2B Co5B 2.6811(7) . ?
Mo2B Co4B 2.6855(7) . ?
Mo2B Co1B 2.6900(7) . ?
Mo2B Co2B 2.7105(8) . ?
Mo2B Co3B 2.7650(8) . ?
Co1B C14B 1.767(5) . ?
Co1B C13B 1.784(5) . ?
Co1B C15B 1.924(5) . ?
Co1B C11B 2.050(4) . ?
Co1B Co2B 2.4602(9) . ?
Co2B C16B 1.795(6) . ?
Co2B C17B 1.834(5) . ?
Co2B C15B 1.886(5) . ?
Co2B C12B 1.948(4) . ?
Co2B Co3B 2.5040(9) . ?
Co3B C19B 1.793(5) . ?
Co3B C18B 1.797(5) . ?
Co3B C12B 1.848(4) . ?
Co3B C17B 2.034(5) . ?
Co3B Co4B 2.6053(9) . ?
Co4B C20B 1.777(5) . ?
Co4B C21B 1.805(5) . ?
Co4B C22B 1.921(5) . ?
Co4B C12B 1.949(4) . ?
Co4B Co5B 2.5186(9) . ?
Co5B C23B 1.780(5) . ?
Co5B C24B 1.785(5) . ?
Co5B C22B 1.901(5) . ?
Co5B C11B 2.055(4) . ?
O1B C13B 1.136(6) . ?
O2B C14B 1.151(6) . ?
O3B C15B 1.167(5) . ?
O4B C16B 1.126(6) . ?
O5B C17B 1.169(5) . ?
O6B C18B 1.134(6) . ?
O7B C19B 1.142(5) . ?
O8B C20B 1.151(6) . ?
O9B C21B 1.132(5) . ?
O10B C22B 1.170(6) . ?
O11B C23B 1.147(6) . ?
O12B C24B 1.134(6) . ?
C1B C2B 1.384(7) . ?
C1B C5B 1.402(7) . ?
C2B C3B 1.415(7) . ?
C3B C4B 1.408(7) . ?
C4B C5B 1.389(7) . ?
C6B C7B 1.406(6) . ?
C6B C10B 1.407(7) . ?
C7B C8B 1.417(7) . ?
C8B C9B 1.408(6) . ?
C9B C10B 1.413(7) . ?

loop_
_geom_torsion_atom_site_label_1
_geom_torsion_atom_site_label_2
_geom_torsion_atom_site_label_3
_geom_torsion_atom_site_label_4
_geom_torsion
_geom_torsion_site_symmetry_1
_geom_torsion_site_symmetry_2
_geom_torsion_site_symmetry_3
_geom_torsion_site_symmetry_4
_geom_torsion_publ_flag
C11A Mo2A Co1A C14A 77.6(4) . . . . ?
C12A Mo2A Co1A C14A -16.8(4) . . . . ?
C10A Mo2A Co1A C14A 160.2(4) . . . . ?
C6A Mo2A Co1A C14A -166.8(4) . . . . ?
C7A Mo2A Co1A C14A -141.3(4) . . . . ?
C8A Mo2A Co1A C14A -156.2(5) . . . . ?
C9A Mo2A Co1A C14A 155.6(4) . . . . ?
Co4A Mo2A Co1A C14A 11.9(4) . . . . ?
Co5A Mo2A Co1A C14A 66.5(4) . . . . ?
Co2A Mo2A Co1A C14A -54.9(4) . . . . ?
Co3A Mo2A Co1A C14A -49.9(4) . . . . ?
C11A Mo2A Co1A C13A -87.8(2) . . . . ?
C12A Mo2A Co1A C13A 177.7(2) . . . . ?
C10A Mo2A Co1A C13A -5.3(2) . . . . ?
C6A Mo2A Co1A C13A 27.8(2) . . . . ?
C7A Mo2A Co1A C13A 53.2(2) . . . . ?
C8A Mo2A Co1A C13A 38.4(3) . . . . ?
C9A Mo2A Co1A C13A -9.9(2) . . . . ?
Co4A Mo2A Co1A C13A -153.52(17) . . . . ?
Co5A Mo2A Co1A C13A -98.90(17) . . . . ?
Co2A Mo2A Co1A C13A 139.71(17) . . . . ?
Co3A Mo2A Co1A C13A 144.62(17) . . . . ?
C11A Mo2A Co1A C15A -179.2(2) . . . . ?
C12A Mo2A Co1A C15A 86.36(18) . . . . ?
C10A Mo2A Co1A C15A -96.66(19) . . . . ?
C6A Mo2A Co1A C15A -63.58(19) . . . . ?
C7A Mo2A Co1A C15A -38.15(19) . . . . ?
C8A Mo2A Co1A C15A -53.0(3) . . . . ?
C9A Mo2A Co1A C15A -101.2(2) . . . . ?
Co4A Mo2A Co1A C15A 115.10(14) . . . . ?
Co5A Mo2A Co1A C15A 169.72(14) . . . . ?
Co2A Mo2A Co1A C15A 48.33(14) . . . . ?
Co3A Mo2A Co1A C15A 53.24(14) . . . . ?
C12A Mo2A Co1A C11A -94.4(2) . . . . ?
C10A Mo2A Co1A C11A 82.5(2) . . . . ?
C6A Mo2A Co1A C11A 115.6(2) . . . . ?
C7A Mo2A Co1A C11A 141.0(2) . . . . ?
C8A Mo2A Co1A C11A 126.2(3) . . . . ?
C9A Mo2A Co1A C11A 78.0(2) . . . . ?
Co4A Mo2A Co1A C11A -65.70(16) . . . . ?
Co5A Mo2A Co1A C11A -11.09(16) . . . . ?
Co2A Mo2A Co1A C11A -132.47(16) . . . . ?
Co3A Mo2A Co1A C11A -127.56(16) . . . . ?
C11A Mo2A Co1A Co2A 132.47(16) . . . . ?
C12A Mo2A Co1A Co2A 38.03(12) . . . . ?
C10A Mo2A Co1A Co2A -145.00(13) . . . . ?
C6A Mo2A Co1A Co2A -111.91(13) . . . . ?
C7A Mo2A Co1A Co2A -86.48(13) . . . . ?
C8A Mo2A Co1A Co2A -101.4(2) . . . . ?
C9A Mo2A Co1A Co2A -149.56(17) . . . . ?
Co4A Mo2A Co1A Co2A 66.77(3) . . . . ?
Co5A Mo2A Co1A Co2A 121.38(3) . . . . ?
Co3A Mo2A Co1A Co2A 4.91(3) . . . . ?
C11A Mo2A Co1A Mo1A 56.40(16) . . . . ?
C12A Mo2A Co1A Mo1A -38.04(12) . . . . ?
C10A Mo2A Co1A Mo1A 138.93(13) . . . . ?
C6A Mo2A Co1A Mo1A 172.02(13) . . . . ?
C7A Mo2A Co1A Mo1A -162.55(13) . . . . ?
C8A Mo2A Co1A Mo1A -177.4(2) . . . . ?
C9A Mo2A Co1A Mo1A 134.37(17) . . . . ?
Co4A Mo2A Co1A Mo1A -9.30(3) . . . . ?
Co5A Mo2A Co1A Mo1A 45.31(2) . . . . ?
Co2A Mo2A Co1A Mo1A -76.07(2) . . . . ?
Co3A Mo2A Co1A Mo1A -71.16(2) . . . . ?
C12A Mo1A Co1A C14A -127.2(2) . . . . ?
C11A Mo1A Co1A C14A 127.8(2) . . . . ?
C4A Mo1A Co1A C14A 25.3(3) . . . . ?
C3A Mo1A Co1A C14A -26.3(2) . . . . ?
C2A Mo1A Co1A C14A -15.1(2) . . . . ?
C5A Mo1A Co1A C14A 43.0(2) . . . . ?
C1A Mo1A Co1A C14A 18.4(2) . . . . ?
Co5A Mo1A Co1A C14A 142.17(16) . . . . ?
Mo2A Mo1A Co1A C14A -171.65(16) . . . . ?
Co4A Mo1A Co1A C14A -163.31(16) . . . . ?
Co2A Mo1A Co1A C14A -100.69(16) . . . . ?
C12A Mo1A Co1A C13A 123.8(3) . . . . ?
C11A Mo1A Co1A C13A 18.8(3) . . . . ?
C4A Mo1A Co1A C13A -83.8(4) . . . . ?
C3A Mo1A Co1A C13A -135.4(3) . . . . ?
C2A Mo1A Co1A C13A -124.2(3) . . . . ?
C5A Mo1A Co1A C13A -66.0(3) . . . . ?
C1A Mo1A Co1A C13A -90.6(3) . . . . ?
Co5A Mo1A Co1A C13A 33.1(3) . . . . ?
Mo2A Mo1A Co1A C13A 79.3(3) . . . . ?
Co4A Mo1A Co1A C13A 87.6(3) . . . . ?
Co2A Mo1A Co1A C13A 150.2(3) . . . . ?
C12A Mo1A Co1A C15A -19.6(2) . . . . ?
C11A Mo1A Co1A C15A -124.6(2) . . . . ?
C4A Mo1A Co1A C15A 132.8(3) . . . . ?
C3A Mo1A Co1A C15A 81.2(2) . . . . ?
C2A Mo1A Co1A C15A 92.4(2) . . . . ?
C5A Mo1A Co1A C15A 150.6(2) . . . . ?
C1A Mo1A Co1A C15A 126.0(2) . . . . ?
Co5A Mo1A Co1A C15A -110.29(15) . . . . ?
Mo2A Mo1A Co1A C15A -64.11(15) . . . . ?
Co4A Mo1A Co1A C15A -55.77(16) . . . . ?
Co2A Mo1A Co1A C15A 6.85(15) . . . . ?
C12A Mo1A Co1A C11A 105.0(2) . . . . ?
C4A Mo1A Co1A C11A -102.6(3) . . . . ?
C3A Mo1A Co1A C11A -154.2(2) . . . . ?
C2A Mo1A Co1A C11A -143.0(2) . . . . ?
C5A Mo1A Co1A C11A -84.8(2) . . . . ?
C1A Mo1A Co1A C11A -109.4(2) . . . . ?
Co5A Mo1A Co1A C11A 14.32(16) . . . . ?
Mo2A Mo1A Co1A C11A 60.50(16) . . . . ?
Co4A Mo1A Co1A C11A 68.84(16) . . . . ?
Co2A Mo1A Co1A C11A 131.46(16) . . . . ?
C12A Mo1A Co1A Co2A -26.47(13) . . . . ?
C11A Mo1A Co1A Co2A -131.46(16) . . . . ?
C4A Mo1A Co1A Co2A 125.9(3) . . . . ?
C3A Mo1A Co1A Co2A 74.39(18) . . . . ?
C2A Mo1A Co1A Co2A 85.55(13) . . . . ?
C5A Mo1A Co1A Co2A 143.74(14) . . . . ?
C1A Mo1A Co1A Co2A 119.13(14) . . . . ?
Co5A Mo1A Co1A Co2A -117.14(3) . . . . ?
Mo2A Mo1A Co1A Co2A -70.96(2) . . . . ?
Co4A Mo1A Co1A Co2A -62.62(3) . . . . ?
C12A Mo1A Co1A Mo2A 44.50(13) . . . . ?
C11A Mo1A Co1A Mo2A -60.50(16) . . . . ?
C4A Mo1A Co1A Mo2A -163.1(3) . . . . ?
C3A Mo1A Co1A Mo2A 145.35(18) . . . . ?
C2A Mo1A Co1A Mo2A 156.51(13) . . . . ?
C5A Mo1A Co1A Mo2A -145.30(14) . . . . ?
C1A Mo1A Co1A Mo2A -169.90(14) . . . . ?
Co5A Mo1A Co1A Mo2A -46.18(2) . . . . ?
Co4A Mo1A Co1A Mo2A 8.34(2) . . . . ?
Co2A Mo1A Co1A Mo2A 70.96(2) . . . . ?
C14A Co1A Co2A C16A -9.1(2) . . . . ?
C13A Co1A Co2A C16A 107.2(3) . . . . ?
C15A Co1A Co2A C16A 88.5(2) . . . . ?
C11A Co1A Co2A C16A -134.1(2) . . . . ?
Mo2A Co1A Co2A C16A -169.64(17) . . . . ?
Mo1A Co1A Co2A C16A -99.75(17) . . . . ?
C14A Co1A Co2A C17A -129.2(3) . . . . ?
C13A Co1A Co2A C17A -12.8(4) . . . . ?
C15A Co1A Co2A C17A -31.6(3) . . . . ?
C11A Co1A Co2A C17A 105.8(3) . . . . ?
Mo2A Co1A Co2A C17A 70.3(3) . . . . ?
Mo1A Co1A Co2A C17A 140.2(3) . . . . ?
C14A Co1A Co2A C15A -97.6(2) . . . . ?
C13A Co1A Co2A C15A 18.7(3) . . . . ?
C11A Co1A Co2A C15A 137.4(2) . . . . ?
Mo2A Co1A Co2A C15A 101.87(18) . . . . ?
Mo1A Co1A Co2A C15A 171.76(18) . . . . ?
C14A Co1A Co2A C12A 116.7(2) . . . . ?
C13A Co1A Co2A C12A -126.9(3) . . . . ?
C15A Co1A Co2A C12A -145.6(2) . . . . ?
C11A Co1A Co2A C12A -8.27(18) . . . . ?
Mo2A Co1A Co2A C12A -43.78(13) . . . . ?
Mo1A Co1A Co2A C12A 26.11(13) . . . . ?
C14A Co1A Co2A Co3A 154.08(16) . . . . ?
C13A Co1A Co2A Co3A -89.6(3) . . . . ?
C15A Co1A Co2A Co3A -108.30(18) . . . . ?
C11A Co1A Co2A Co3A 29.08(13) . . . . ?
Mo2A Co1A Co2A Co3A -6.43(3) . . . . ?
Mo1A Co1A Co2A Co3A 63.46(4) . . . . ?
C14A Co1A Co2A Mo2A 160.51(16) . . . . ?
C13A Co1A Co2A Mo2A -83.1(3) . . . . ?
C15A Co1A Co2A Mo2A -101.87(18) . . . . ?
C11A Co1A Co2A Mo2A 35.51(12) . . . . ?
Mo1A Co1A Co2A Mo2A 69.889(17) . . . . ?
C14A Co1A Co2A Mo1A 90.62(16) . . . . ?
C13A Co1A Co2A Mo1A -153.0(3) . . . . ?
C15A Co1A Co2A Mo1A -171.76(18) . . . . ?
C11A Co1A Co2A Mo1A -34.38(12) . . . . ?
Mo2A Co1A Co2A Mo1A -69.889(17) . . . . ?
C11A Mo2A Co2A C16A 6.0(6) . . . . ?
C12A Mo2A Co2A C16A -80.6(6) . . . . ?
C10A Mo2A Co2A C16A 94.9(6) . . . . ?
C6A Mo2A Co2A C16A 111.7(6) . . . . ?
C7A Mo2A Co2A C16A 146.4(6) . . . . ?
C8A Mo2A Co2A C16A 171.6(6) . . . . ?
C9A Mo2A Co2A C16A 150.3(6) . . . . ?
Co4A Mo2A Co2A C16A -87.9(6) . . . . ?
Co5A Mo2A Co2A C16A -36.8(6) . . . . ?
Co1A Mo2A Co2A C16A 39.6(6) . . . . ?
Co3A Mo2A Co2A C16A -134.6(6) . . . . ?
C11A Mo2A Co2A C17A -177.02(19) . . . . ?
C12A Mo2A Co2A C17A 96.4(2) . . . . ?
C10A Mo2A Co2A C17A -88.2(2) . . . . ?
C6A Mo2A Co2A C17A -71.36(19) . . . . ?
C7A Mo2A Co2A C17A -36.60(19) . . . . ?
C8A Mo2A Co2A C17A -11.5(2) . . . . ?
C9A Mo2A Co2A C17A -32.7(3) . . . . ?
Co4A Mo2A Co2A C17A 89.06(15) . . . . ?
Co5A Mo2A Co2A C17A 140.13(15) . . . . ?
Co1A Mo2A Co2A C17A -143.39(15) . . . . ?
Co3A Mo2A Co2A C17A 42.34(15) . . . . ?
C11A Mo2A Co2A C15A -83.22(18) . . . . ?
C12A Mo2A Co2A C15A -169.8(2) . . . . ?
C10A Mo2A Co2A C15A 5.6(2) . . . . ?
C6A Mo2A Co2A C15A 22.43(19) . . . . ?
C7A Mo2A Co2A C15A 57.19(19) . . . . ?
C8A Mo2A Co2A C15A 82.3(2) . . . . ?
C9A Mo2A Co2A C15A 61.0(3) . . . . ?
Co4A Mo2A Co2A C15A -177.14(14) . . . . ?
Co5A Mo2A Co2A C15A -126.08(14) . . . . ?
Co1A Mo2A Co2A C15A -49.60(14) . . . . ?
Co3A Mo2A Co2A C15A 136.14(14) . . . . ?
C11A Mo2A Co2A C12A 86.60(19) . . . . ?
C10A Mo2A Co2A C12A 175.5(2) . . . . ?
C6A Mo2A Co2A C12A -167.7(2) . . . . ?
C7A Mo2A Co2A C12A -133.0(2) . . . . ?
C8A Mo2A Co2A C12A -107.9(2) . . . . ?
C9A Mo2A Co2A C12A -129.1(3) . . . . ?
Co4A Mo2A Co2A C12A -7.32(16) . . . . ?
Co5A Mo2A Co2A C12A 43.74(16) . . . . ?
Co1A Mo2A Co2A C12A 120.22(16) . . . . ?
Co3A Mo2A Co2A C12A -54.04(16) . . . . ?
C11A Mo2A Co2A Co1A -33.62(12) . . . . ?
C12A Mo2A Co2A Co1A -120.22(16) . . . . ?
C10A Mo2A Co2A Co1A 55.23(17) . . . . ?
C6A Mo2A Co2A Co1A 72.03(12) . . . . ?
C7A Mo2A Co2A Co1A 106.79(12) . . . . ?
C8A Mo2A Co2A Co1A 131.93(15) . . . . ?
C9A Mo2A Co2A Co1A 110.6(3) . . . . ?
Co4A Mo2A Co2A Co1A -127.55(3) . . . . ?
Co5A Mo2A Co2A Co1A -76.48(3) . . . . ?
Co3A Mo2A Co2A Co1A -174.26(3) . . . . ?
C11A Mo2A Co2A Co3A 140.64(12) . . . . ?
C12A Mo2A Co2A Co3A 54.04(16) . . . . ?
C10A Mo2A Co2A Co3A -130.51(17) . . . . ?
C6A Mo2A Co2A Co3A -113.71(12) . . . . ?
C7A Mo2A Co2A Co3A -78.94(12) . . . . ?
C8A Mo2A Co2A Co3A -53.81(15) . . . . ?
C9A Mo2A Co2A Co3A -75.1(3) . . . . ?
Co4A Mo2A Co2A Co3A 46.72(2) . . . . ?
Co5A Mo2A Co2A Co3A 97.78(3) . . . . ?
Co1A Mo2A Co2A Co3A 174.26(3) . . . . ?
C11A Mo2A Co2A Mo1A 36.39(12) . . . . ?
C12A Mo2A Co2A Mo1A -50.21(16) . . . . ?
C10A Mo2A Co2A Mo1A 125.24(17) . . . . ?
C6A Mo2A Co2A Mo1A 142.04(12) . . . . ?
C7A Mo2A Co2A Mo1A 176.80(12) . . . . ?
C8A Mo2A Co2A Mo1A -158.06(15) . . . . ?
C9A Mo2A Co2A Mo1A -179.3(3) . . . . ?
Co4A Mo2A Co2A Mo1A -57.54(2) . . . . ?
Co5A Mo2A Co2A Mo1A -6.47(2) . . . . ?
Co1A Mo2A Co2A Mo1A 70.01(2) . . . . ?
Co3A Mo2A Co2A Mo1A -104.25(2) . . . . ?
C12A Mo1A Co2A C16A -122.0(2) . . . . ?
C11A Mo1A Co2A C16A 133.3(2) . . . . ?
C4A Mo1A Co2A C16A -41.7(3) . . . . ?
C3A Mo1A Co2A C16A -34.8(2) . . . . ?
C2A Mo1A Co2A C16A -2.2(2) . . . . ?
C5A Mo1A Co2A C16A 16.5(3) . . . . ?
C1A Mo1A Co2A C16A 25.4(2) . . . . ?
Co5A Mo1A Co2A C16A 178.15(16) . . . . ?
Co1A Mo1A Co2A C16A 98.85(16) . . . . ?
Mo2A Mo1A Co2A C16A 171.79(16) . . . . ?
Co4A Mo1A Co2A C16A -135.13(16) . . . . ?
C12A Mo1A Co2A C17A 1.1(3) . . . . ?
C11A Mo1A Co2A C17A -103.6(3) . . . . ?
C4A Mo1A Co2A C17A 81.4(3) . . . . ?
C3A Mo1A Co2A C17A 88.3(3) . . . . ?
C2A Mo1A Co2A C17A 120.9(3) . . . . ?
C5A Mo1A Co2A C17A 139.5(3) . . . . ?
C1A Mo1A Co2A C17A 148.5(3) . . . . ?
Co5A Mo1A Co2A C17A -58.8(3) . . . . ?
Co1A Mo1A Co2A C17A -138.1(3) . . . . ?
Mo2A Mo1A Co2A C17A -65.1(3) . . . . ?
Co4A Mo1A Co2A C17A -12.1(3) . . . . ?
C12A Mo1A Co2A C15A 132.4(2) . . . . ?
C11A Mo1A Co2A C15A 27.68(19) . . . . ?
C4A Mo1A Co2A C15A -147.3(2) . . . . ?
C3A Mo1A Co2A C15A -140.4(2) . . . . ?
C2A Mo1A Co2A C15A -107.7(2) . . . . ?
C5A Mo1A Co2A C15A -89.1(3) . . . . ?
C1A Mo1A Co2A C15A -80.1(2) . . . . ?
Co5A Mo1A Co2A C15A 72.56(15) . . . . ?
Co1A Mo1A Co2A C15A -6.74(15) . . . . ?
Mo2A Mo1A Co2A C15A 66.20(15) . . . . ?
Co4A Mo1A Co2A C15A 119.28(15) . . . . ?
C11A Mo1A Co2A C12A -104.7(2) . . . . ?
C4A Mo1A Co2A C12A 80.3(3) . . . . ?
C3A Mo1A Co2A C12A 87.3(2) . . . . ?
C2A Mo1A Co2A C12A 119.9(2) . . . . ?
C5A Mo1A Co2A C12A 138.5(3) . . . . ?
C1A Mo1A Co2A C12A 147.5(2) . . . . ?
Co5A Mo1A Co2A C12A -59.82(19) . . . . ?
Co1A Mo1A Co2A C12A -139.12(19) . . . . ?
Mo2A Mo1A Co2A C12A -66.19(19) . . . . ?
Co4A Mo1A Co2A C12A -13.11(19) . . . . ?
C12A Mo1A Co2A Co1A 139.12(19) . . . . ?
C11A Mo1A Co2A Co1A 34.42(12) . . . . ?
C4A Mo1A Co2A Co1A -140.6(2) . . . . ?
C3A Mo1A Co2A Co1A -133.61(15) . . . . ?
C2A Mo1A Co2A Co1A -101.00(14) . . . . ?
C5A Mo1A Co2A Co1A -82.4(2) . . . . ?
C1A Mo1A Co2A Co1A -73.40(15) . . . . ?
Co5A Mo1A Co2A Co1A 79.30(3) . . . . ?
Mo2A Mo1A Co2A Co1A 72.94(2) . . . . ?
Co4A Mo1A Co2A Co1A 126.01(2) . . . . ?
C12A Mo1A Co2A Co3A 5.22(19) . . . . ?
C11A Mo1A Co2A Co3A -99.48(12) . . . . ?
C4A Mo1A Co2A Co3A 85.5(2) . . . . ?
C3A Mo1A Co2A Co3A 92.49(15) . . . . ?
C2A Mo1A Co2A Co3A 125.10(14) . . . . ?
C5A Mo1A Co2A Co3A 143.7(2) . . . . ?
C1A Mo1A Co2A Co3A 152.70(15) . . . . ?
Co5A Mo1A Co2A Co3A -54.60(3) . . . . ?
Co1A Mo1A Co2A Co3A -133.90(3) . . . . ?
Mo2A Mo1A Co2A Co3A -60.96(2) . . . . ?
Co4A Mo1A Co2A Co3A -7.89(2) . . . . ?
C12A Mo1A Co2A Mo2A 66.19(19) . . . . ?
C11A Mo1A Co2A Mo2A -38.52(12) . . . . ?
C4A Mo1A Co2A Mo2A 146.5(2) . . . . ?
C3A Mo1A Co2A Mo2A 153.45(14) . . . . ?
C2A Mo1A Co2A Mo2A -173.94(14) . . . . ?
C5A Mo1A Co2A Mo2A -155.3(2) . . . . ?
C1A Mo1A Co2A Mo2A -146.34(14) . . . . ?
Co5A Mo1A Co2A Mo2A 6.37(2) . . . . ?
Co1A Mo1A Co2A Mo2A -72.94(2) . . . . ?
Co4A Mo1A Co2A Mo2A 53.080(19) . . . . ?
C16A Co2A Co3A C18A 15.7(3) . . . . ?
C17A Co2A Co3A C18A 83.9(3) . . . . ?
C15A Co2A Co3A C18A 152.9(3) . . . . ?
C12A Co2A Co3A C18A -88.2(2) . . . . ?
Co1A Co2A Co3A C18A -144.13(18) . . . . ?
Mo2A Co2A Co3A C18A -150.44(18) . . . . ?
Mo1A Co2A Co3A C18A -93.02(17) . . . . ?
C16A Co2A Co3A C19A -106.0(3) . . . . ?
C17A Co2A Co3A C19A -37.8(3) . . . . ?
C15A Co2A Co3A C19A 31.2(3) . . . . ?
C12A Co2A Co3A C19A 150.0(3) . . . . ?
Co1A Co2A Co3A C19A 94.1(2) . . . . ?
Mo2A Co2A Co3A C19A 87.8(2) . . . . ?
Mo1A Co2A Co3A C19A 145.2(2) . . . . ?
C16A Co2A Co3A C12A 103.9(3) . . . . ?
C17A Co2A Co3A C12A 172.2(3) . . . . ?
C15A Co2A Co3A C12A -118.9(3) . . . . ?
Co1A Co2A Co3A C12A -55.91(17) . . . . ?
Mo2A Co2A Co3A C12A -62.21(17) . . . . ?
Mo1A Co2A Co3A C12A -4.79(17) . . . . ?
C16A Co2A Co3A C17A -68.2(3) . . . . ?
C15A Co2A Co3A C17A 69.0(3) . . . . ?
C12A Co2A Co3A C17A -172.2(3) . . . . ?
Co1A Co2A Co3A C17A 131.93(19) . . . . ?
Mo2A Co2A Co3A C17A 125.63(18) . . . . ?
Mo1A Co2A Co3A C17A -176.95(18) . . . . ?
C16A Co2A Co3A C20A 131.2(3) . . . . ?
C17A Co2A Co3A C20A -160.6(2) . . . . ?
C15A Co2A Co3A C20A -91.6(3) . . . . ?
C12A Co2A Co3A C20A 27.3(2) . . . . ?
Co1A Co2A Co3A C20A -28.64(17) . . . . ?
Mo2A Co2A Co3A C20A -34.94(17) . . . . ?
Mo1A Co2A Co3A C20A 22.48(17) . . . . ?
C16A Co2A Co3A Co4A 117.3(2) . . . . ?
C17A Co2A Co3A Co4A -174.44(19) . . . . ?
C15A Co2A Co3A Co4A -105.47(19) . . . . ?
C12A Co2A Co3A Co4A 13.40(17) . . . . ?
Co1A Co2A Co3A Co4A -42.51(4) . . . . ?
Mo2A Co2A Co3A Co4A -48.81(2) . . . . ?
Mo1A Co2A Co3A Co4A 8.61(3) . . . . ?
C16A Co2A Co3A Mo2A 166.2(2) . . . . ?
C17A Co2A Co3A Mo2A -125.63(18) . . . . ?
C15A Co2A Co3A Mo2A -56.66(19) . . . . ?
C12A Co2A Co3A Mo2A 62.21(17) . . . . ?
Co1A Co2A Co3A Mo2A 6.31(3) . . . . ?
Mo1A Co2A Co3A Mo2A 57.422(17) . . . . ?
C11A Mo2A Co3A C18A 17.1(4) . . . . ?
C12A Mo2A Co3A C18A 13.1(4) . . . . ?
C10A Mo2A Co3A C18A -165.7(4) . . . . ?
C6A Mo2A Co3A C18A 161.1(4) . . . . ?
C7A Mo2A Co3A C18A 175.7(4) . . . . ?
C8A Mo2A Co3A C18A -149.4(4) . . . . ?
C9A Mo2A Co3A C18A -133.4(4) . . . . ?
Co4A Mo2A Co3A C18A -46.6(3) . . . . ?
Co5A Mo2A Co3A C18A -37.8(3) . . . . ?
Co1A Mo2A Co3A C18A 68.1(3) . . . . ?
Co2A Mo2A Co3A C18A 73.1(3) . . . . ?
C11A Mo2A Co3A C19A 178.6(2) . . . . ?
C12A Mo2A Co3A C19A 174.5(3) . . . . ?
C10A Mo2A Co3A C19A -4.3(3) . . . . ?
C6A Mo2A Co3A C19A -37.5(2) . . . . ?
C7A Mo2A Co3A C19A -22.8(2) . . . . ?
C8A Mo2A Co3A C19A 12.1(2) . . . . ?
C9A Mo2A Co3A C19A 28.1(2) . . . . ?
Co4A Mo2A Co3A C19A 114.86(19) . . . . ?
Co5A Mo2A Co3A C19A 123.66(19) . . . . ?
Co1A Mo2A Co3A C19A -130.41(19) . . . . ?
Co2A Mo2A Co3A C19A -125.49(19) . . . . ?
C11A Mo2A Co3A C12A 4.0(2) . . . . ?
C10A Mo2A Co3A C12A -178.8(3) . . . . ?
C6A Mo2A Co3A C12A 148.0(2) . . . . ?
C7A Mo2A Co3A C12A 162.7(2) . . . . ?
C8A Mo2A Co3A C12A -162.5(2) . . . . ?
C9A Mo2A Co3A C12A -146.5(2) . . . . ?
Co4A Mo2A Co3A C12A -59.69(18) . . . . ?
Co5A Mo2A Co3A C12A -50.89(18) . . . . ?
Co1A Mo2A Co3A C12A 55.04(18) . . . . ?
Co2A Mo2A Co3A C12A 59.96(18) . . . . ?
C11A Mo2A Co3A C17A -91.4(2) . . . . ?
C12A Mo2A Co3A C17A -95.4(2) . . . . ?
C10A Mo2A Co3A C17A 85.7(3) . . . . ?
C6A Mo2A Co3A C17A 52.53(19) . . . . ?
C7A Mo2A Co3A C17A 67.22(19) . . . . ?
C8A Mo2A Co3A C17A 102.07(19) . . . . ?
C9A Mo2A Co3A C17A 118.1(2) . . . . ?
Co4A Mo2A Co3A C17A -155.12(14) . . . . ?
Co5A Mo2A Co3A C17A -146.32(14) . . . . ?
Co1A Mo2A Co3A C17A -40.39(14) . . . . ?
Co2A Mo2A Co3A C17A -35.47(14) . . . . ?
C11A Mo2A Co3A Co2A -55.93(16) . . . . ?
C12A Mo2A Co3A Co2A -59.96(17) . . . . ?
C10A Mo2A Co3A Co2A 121.2(2) . . . . ?
C6A Mo2A Co3A Co2A 88.00(14) . . . . ?
C7A Mo2A Co3A Co2A 102.69(14) . . . . ?
C8A Mo2A Co3A Co2A 137.54(14) . . . . ?
C9A Mo2A Co3A Co2A 153.58(14) . . . . ?
Co4A Mo2A Co3A Co2A -119.65(3) . . . . ?
Co5A Mo2A Co3A Co2A -110.85(3) . . . . ?
Co1A Mo2A Co3A Co2A -4.92(3) . . . . ?
C11A Mo2A Co3A C20A 100.3(2) . . . . ?
C12A Mo2A Co3A C20A 96.3(2) . . . . ?
C10A Mo2A Co3A C20A -82.5(2) . . . . ?
C6A Mo2A Co3A C20A -115.74(18) . . . . ?
C7A Mo2A Co3A C20A -101.05(18) . . . . ?
C8A Mo2A Co3A C20A -66.20(18) . . . . ?
C9A Mo2A Co3A C20A -50.16(19) . . . . ?
Co4A Mo2A Co3A C20A 36.61(12) . . . . ?
Co5A Mo2A Co3A C20A 45.41(12) . . . . ?
Co1A Mo2A Co3A C20A 151.34(12) . . . . ?
Co2A Mo2A Co3A C20A 156.26(12) . . . . ?
C11A Mo2A Co3A Co4A 63.72(16) . . . . ?
C12A Mo2A Co3A Co4A 59.69(17) . . . . ?
C10A Mo2A Co3A Co4A -119.1(2) . . . . ?
C6A Mo2A Co3A Co4A -152.35(14) . . . . ?
C7A Mo2A Co3A Co4A -137.66(14) . . . . ?
C8A Mo2A Co3A Co4A -102.81(14) . . . . ?
C9A Mo2A Co3A Co4A -86.77(14) . . . . ?
Co5A Mo2A Co3A Co4A 8.79(3) . . . . ?
Co1A Mo2A Co3A Co4A 114.73(3) . . . . ?
Co2A Mo2A Co3A Co4A 119.65(3) . . . . ?
C18A Co3A Co4A C20A -86.3(2) . . . . ?
C19A Co3A Co4A C20A 23.2(2) . . . . ?
C12A Co3A Co4A C20A 178.8(2) . . . . ?
C17A Co3A Co4A C20A 158.6(3) . . . . ?
Co2A Co3A Co4A C20A 165.16(18) . . . . ?
Mo2A Co3A Co4A C20A 114.94(18) . . . . ?
C18A Co3A Co4A C21A 2.9(2) . . . . ?
C19A Co3A Co4A C21A 112.4(3) . . . . ?
C12A Co3A Co4A C21A -92.0(2) . . . . ?
C17A Co3A Co4A C21A -112.2(3) . . . . ?
Co2A Co3A Co4A C21A -105.63(18) . . . . ?
C20A Co3A Co4A C21A 89.2(2) . . . . ?
Mo2A Co3A Co4A C21A -155.85(18) . . . . ?
C18A Co3A Co4A C22A -147.4(3) . . . . ?
C19A Co3A Co4A C22A -37.9(3) . . . . ?
C12A Co3A Co4A C22A 117.7(3) . . . . ?
C17A Co3A Co4A C22A 97.5(3) . . . . ?
Co2A Co3A Co4A C22A 104.1(2) . . . . ?
C20A Co3A Co4A C22A -61.1(3) . . . . ?
Mo2A Co3A Co4A C22A 53.8(2) . . . . ?
C18A Co3A Co4A C12A 94.9(2) . . . . ?
C19A Co3A Co4A C12A -155.6(3) . . . . ?
C17A Co3A Co4A C12A -20.2(3) . . . . ?
Co2A Co3A Co4A C12A -13.64(17) . . . . ?
C20A Co3A Co4A C12A -178.8(2) . . . . ?
Mo2A Co3A Co4A C12A -63.86(17) . . . . ?
C18A Co3A Co4A Co5A 148.16(15) . . . . ?
C19A Co3A Co4A Co5A -102.31(18) . . . . ?
C12A Co3A Co4A Co5A 53.29(17) . . . . ?
C17A Co3A Co4A Co5A 33.1(2) . . . . ?
Co2A Co3A Co4A Co5A 39.65(4) . . . . ?
C20A Co3A Co4A Co5A -125.51(18) . . . . ?
Mo2A Co3A Co4A Co5A -10.57(3) . . . . ?
C18A Co3A Co4A Mo2A 158.73(15) . . . . ?
C19A Co3A Co4A Mo2A -91.74(18) . . . . ?
C12A Co3A Co4A Mo2A 63.86(17) . . . . ?
C17A Co3A Co4A Mo2A 43.7(2) . . . . ?
Co2A Co3A Co4A Mo2A 50.22(2) . . . . ?
C20A Co3A Co4A Mo2A -114.94(18) . . . . ?
C18A Co3A Co4A Mo1A 99.86(15) . . . . ?
C19A Co3A Co4A Mo1A -150.61(18) . . . . ?
C12A Co3A Co4A Mo1A 4.98(17) . . . . ?
C17A Co3A Co4A Mo1A -15.2(2) . . . . ?
Co2A Co3A Co4A Mo1A -8.66(3) . . . . ?
C20A Co3A Co4A Mo1A -173.81(18) . . . . ?
Mo2A Co3A Co4A Mo1A -58.874(17) . . . . ?
C11A Mo2A Co4A C20A 165.3(2) . . . . ?
C12A Mo2A Co4A C20A -110.2(2) . . . . ?
C10A Mo2A Co4A C20A 74.4(2) . . . . ?
C6A Mo2A Co4A C20A 25.4(4) . . . . ?
C7A Mo2A Co4A C20A -2.9(2) . . . . ?
C8A Mo2A Co4A C20A 21.1(2) . . . . ?
C9A Mo2A Co4A C20A 56.0(2) . . . . ?
Co5A Mo2A Co4A C20A 131.68(18) . . . . ?
Co1A Mo2A Co4A C20A -151.37(18) . . . . ?
Co2A Mo2A Co4A C20A -103.01(18) . . . . ?
Co3A Mo2A Co4A C20A -58.11(18) . . . . ?
C11A Mo2A Co4A C21A -44.8(5) . . . . ?
C12A Mo2A Co4A C21A 39.7(5) . . . . ?
C10A Mo2A Co4A C21A -135.8(5) . . . . ?
C6A Mo2A Co4A C21A 175.3(6) . . . . ?
C7A Mo2A Co4A C21A 146.9(5) . . . . ?
C8A Mo2A Co4A C21A 170.9(5) . . . . ?
C9A Mo2A Co4A C21A -154.1(5) . . . . ?
Co5A Mo2A Co4A C21A -78.5(5) . . . . ?
Co1A Mo2A Co4A C21A -1.5(5) . . . . ?
Co2A Mo2A Co4A C21A 46.9(5) . . . . ?
Co3A Mo2A Co4A C21A 91.8(5) . . . . ?
C11A Mo2A Co4A C22A 76.00(19) . . . . ?
C12A Mo2A Co4A C22A 160.5(2) . . . . ?
C10A Mo2A Co4A C22A -15.0(2) . . . . ?
C6A Mo2A Co4A C22A -63.9(3) . . . . ?
C7A Mo2A Co4A C22A -92.3(2) . . . . ?
C8A Mo2A Co4A C22A -68.3(2) . . . . ?
C9A Mo2A Co4A C22A -33.3(2) . . . . ?
Co5A Mo2A Co4A C22A 42.34(14) . . . . ?
Co1A Mo2A Co4A C22A 119.28(14) . . . . ?
Co2A Mo2A Co4A C22A 167.65(14) . . . . ?
Co3A Mo2A Co4A C22A -147.45(15) . . . . ?
C11A Mo2A Co4A C12A -84.5(2) . . . . ?
C10A Mo2A Co4A C12A -175.5(2) . . . . ?
C6A Mo2A Co4A C12A 135.6(3) . . . . ?
C7A Mo2A Co4A C12A 107.2(2) . . . . ?
C8A Mo2A Co4A C12A 131.2(2) . . . . ?
C9A Mo2A Co4A C12A 166.2(2) . . . . ?
Co5A Mo2A Co4A C12A -118.16(16) . . . . ?
Co1A Mo2A Co4A C12A -41.22(16) . . . . ?
Co2A Mo2A Co4A C12A 7.15(16) . . . . ?
Co3A Mo2A Co4A C12A 52.05(16) . . . . ?
C11A Mo2A Co4A Co5A 33.66(13) . . . . ?
C12A Mo2A Co4A Co5A 118.16(16) . . . . ?
C10A Mo2A Co4A Co5A -57.32(17) . . . . ?
C6A Mo2A Co4A Co5A -106.2(3) . . . . ?
C7A Mo2A Co4A Co5A -134.60(17) . . . . ?
C8A Mo2A Co4A Co5A -110.62(14) . . . . ?
C9A Mo2A Co4A Co5A -75.64(13) . . . . ?
Co1A Mo2A Co4A Co5A 76.94(3) . . . . ?
Co2A Mo2A Co4A Co5A 125.31(3) . . . . ?
Co3A Mo2A Co4A Co5A 170.21(3) . . . . ?
C11A Mo2A Co4A Co3A -136.55(13) . . . . ?
C12A Mo2A Co4A Co3A -52.05(16) . . . . ?
C10A Mo2A Co4A Co3A 132.47(17) . . . . ?
C6A Mo2A Co4A Co3A 83.6(3) . . . . ?
C7A Mo2A Co4A Co3A 55.19(17) . . . . ?
C8A Mo2A Co4A Co3A 79.17(14) . . . . ?
C9A Mo2A Co4A Co3A 114.15(13) . . . . ?
Co5A Mo2A Co4A Co3A -170.21(3) . . . . ?
Co1A Mo2A Co4A Co3A -93.27(3) . . . . ?
Co2A Mo2A Co4A Co3A -44.90(2) . . . . ?
C11A Mo2A Co4A Mo1A -34.29(12) . . . . ?
C12A Mo2A Co4A Mo1A 50.20(15) . . . . ?
C10A Mo2A Co4A Mo1A -125.28(17) . . . . ?
C6A Mo2A Co4A Mo1A -174.2(3) . . . . ?
C7A Mo2A Co4A Mo1A 157.44(16) . . . . ?
C8A Mo2A Co4A Mo1A -178.57(14) . . . . ?
C9A Mo2A Co4A Mo1A -143.60(13) . . . . ?
Co5A Mo2A Co4A Mo1A -67.96(2) . . . . ?
Co1A Mo2A Co4A Mo1A 8.99(3) . . . . ?
Co2A Mo2A Co4A Mo1A 57.356(19) . . . . ?
Co3A Mo2A Co4A Mo1A 102.25(2) . . . . ?
C12A Mo1A Co4A C20A -18.2(4) . . . . ?
C11A Mo1A Co4A C20A 84.7(4) . . . . ?
C4A Mo1A Co4A C20A -144.4(4) . . . . ?
C3A Mo1A Co4A C20A -109.7(4) . . . . ?
C2A Mo1A Co4A C20A -94.8(4) . . . . ?
C5A Mo1A Co4A C20A -168.0(4) . . . . ?
C1A Mo1A Co4A C20A -143.9(5) . . . . ?
Co5A Mo1A Co4A C20A 121.4(4) . . . . ?
Co1A Mo1A Co4A C20A 40.0(4) . . . . ?
Mo2A Mo1A Co4A C20A 48.5(4) . . . . ?
Co2A Mo1A Co4A C20A -5.4(4) . . . . ?
C12A Mo1A Co4A C21A 109.4(3) . . . . ?
C11A Mo1A Co4A C21A -147.7(2) . . . . ?
C4A Mo1A Co4A C21A -16.8(2) . . . . ?
C3A Mo1A Co4A C21A 17.9(2) . . . . ?
C2A Mo1A Co4A C21A 32.8(2) . . . . ?
C5A Mo1A Co4A C21A -40.4(2) . . . . ?
C1A Mo1A Co4A C21A -16.3(4) . . . . ?
Co5A Mo1A Co4A C21A -110.97(18) . . . . ?
Co1A Mo1A Co4A C21A 167.56(18) . . . . ?
Mo2A Mo1A Co4A C21A 176.08(18) . . . . ?
Co2A Mo1A Co4A C21A 122.22(18) . . . . ?
C12A Mo1A Co4A C22A -145.3(2) . . . . ?
C11A Mo1A Co4A C22A -42.36(19) . . . . ?
C4A Mo1A Co4A C22A 88.5(2) . . . . ?
C3A Mo1A Co4A C22A 123.2(2) . . . . ?
C2A Mo1A Co4A C22A 138.1(2) . . . . ?
C5A Mo1A Co4A C22A 65.0(2) . . . . ?
C1A Mo1A Co4A C22A 89.1(3) . . . . ?
Co5A Mo1A Co4A C22A -5.61(14) . . . . ?
Co1A Mo1A Co4A C22A -87.08(15) . . . . ?
Mo2A Mo1A Co4A C22A -78.56(14) . . . . ?
Co2A Mo1A Co4A C22A -132.42(14) . . . . ?
C11A Mo1A Co4A C12A 102.9(2) . . . . ?
C4A Mo1A Co4A C12A -126.2(2) . . . . ?
C3A Mo1A Co4A C12A -91.5(2) . . . . ?
C2A Mo1A Co4A C12A -76.6(3) . . . . ?
C5A Mo1A Co4A C12A -149.7(2) . . . . ?
C1A Mo1A Co4A C12A -125.6(4) . . . . ?
Co5A Mo1A Co4A C12A 139.67(18) . . . . ?
Co1A Mo1A Co4A C12A 58.19(18) . . . . ?
Mo2A Mo1A Co4A C12A 66.72(18) . . . . ?
Co2A Mo1A Co4A C12A 12.85(18) . . . . ?
C12A Mo1A Co4A Co5A -139.67(18) . . . . ?
C11A Mo1A Co4A Co5A -36.75(13) . . . . ?
C4A Mo1A Co4A Co5A 94.13(14) . . . . ?
C3A Mo1A Co4A Co5A 128.85(14) . . . . ?
C2A Mo1A Co4A Co5A 143.75(17) . . . . ?
C5A Mo1A Co4A Co5A 70.61(15) . . . . ?
C1A Mo1A Co4A Co5A 94.7(3) . . . . ?
Co1A Mo1A Co4A Co5A -81.47(3) . . . . ?
Mo2A Mo1A Co4A Co5A -72.95(2) . . . . ?
Co2A Mo1A Co4A Co5A -126.81(2) . . . . ?
C12A Mo1A Co4A Co3A -5.23(18) . . . . ?
C11A Mo1A Co4A Co3A 97.68(13) . . . . ?
C4A Mo1A Co4A Co3A -131.44(14) . . . . ?
C3A Mo1A Co4A Co3A -96.72(14) . . . . ?
C2A Mo1A Co4A Co3A -81.82(17) . . . . ?
C5A Mo1A Co4A Co3A -154.96(15) . . . . ?
C1A Mo1A Co4A Co3A -130.9(3) . . . . ?
Co5A Mo1A Co4A Co3A 134.43(3) . . . . ?
Co1A Mo1A Co4A Co3A 52.96(3) . . . . ?
Mo2A Mo1A Co4A Co3A 61.48(2) . . . . ?
Co2A Mo1A Co4A Co3A 7.62(2) . . . . ?
C12A Mo1A Co4A Mo2A -66.72(18) . . . . ?
C11A Mo1A Co4A Mo2A 36.20(13) . . . . ?
C4A Mo1A Co4A Mo2A 167.08(14) . . . . ?
C3A Mo1A Co4A Mo2A -158.20(14) . . . . ?
C2A Mo1A Co4A Mo2A -143.30(17) . . . . ?
C5A Mo1A Co4A Mo2A 143.56(15) . . . . ?
C1A Mo1A Co4A Mo2A 167.6(3) . . . . ?
Co5A Mo1A Co4A Mo2A 72.95(2) . . . . ?
Co1A Mo1A Co4A Mo2A -8.52(3) . . . . ?
Co2A Mo1A Co4A Mo2A -53.86(2) . . . . ?
C20A Co4A Co5A C23A 124.9(3) . . . . ?
C21A Co4A Co5A C23A 0.2(2) . . . . ?
C22A Co4A Co5A C23A 87.6(3) . . . . ?
C12A Co4A Co5A C23A -111.2(2) . . . . ?
Co3A Co4A Co5A C23A -145.90(18) . . . . ?
Mo2A Co4A Co5A C23A -156.66(18) . . . . ?
Mo1A Co4A Co5A C23A -85.25(18) . . . . ?
C20A Co4A Co5A C24A -0.1(3) . . . . ?
C21A Co4A Co5A C24A -124.7(3) . . . . ?
C22A Co4A Co5A C24A -37.4(3) . . . . ?
C12A Co4A Co5A C24A 123.8(3) . . . . ?
Co3A Co4A Co5A C24A 89.1(3) . . . . ?
Mo2A Co4A Co5A C24A 78.3(3) . . . . ?
Mo1A Co4A Co5A C24A 149.8(3) . . . . ?
C20A Co4A Co5A C22A 37.3(3) . . . . ?
C21A Co4A Co5A C22A -87.3(3) . . . . ?
C12A Co4A Co5A C22A 161.2(2) . . . . ?
Co3A Co4A Co5A C22A 126.53(19) . . . . ?
Mo2A Co4A Co5A C22A 115.77(18) . . . . ?
Mo1A Co4A Co5A C22A -172.82(18) . . . . ?
C20A Co4A Co5A C11A -113.5(3) . . . . ?
C21A Co4A Co5A C11A 121.8(2) . . . . ?
C22A Co4A Co5A C11A -150.9(2) . . . . ?
C12A Co4A Co5A C11A 10.36(18) . . . . ?
Co3A Co4A Co5A C11A -24.34(13) . . . . ?
Mo2A Co4A Co5A C11A -35.10(12) . . . . ?
Mo1A Co4A Co5A C11A 36.31(12) . . . . ?
C20A Co4A Co5A Mo1A -149.8(2) . . . . ?
C21A Co4A Co5A Mo1A 85.50(17) . . . . ?
C22A Co4A Co5A Mo1A 172.82(18) . . . . ?
C12A Co4A Co5A Mo1A -25.95(12) . . . . ?
Co3A Co4A Co5A Mo1A -60.65(3) . . . . ?
Mo2A Co4A Co5A Mo1A -71.407(18) . . . . ?
C20A Co4A Co5A Mo2A -78.4(2) . . . . ?
C21A Co4A Co5A Mo2A 156.91(18) . . . . ?
C22A Co4A Co5A Mo2A -115.77(18) . . . . ?
C12A Co4A Co5A Mo2A 45.45(12) . . . . ?
Co3A Co4A Co5A Mo2A 10.76(3) . . . . ?
Mo1A Co4A Co5A Mo2A 71.407(18) . . . . ?
C12A Mo1A Co5A C23A 135.5(2) . . . . ?
C11A Mo1A Co5A C23A -122.1(2) . . . . ?
C4A Mo1A Co5A C23A 16.5(2) . . . . ?
C3A Mo1A Co5A C23A 33.3(2) . . . . ?
C2A Mo1A Co5A C23A -7.8(3) . . . . ?
C5A Mo1A Co5A C23A -18.1(2) . . . . ?
C1A Mo1A Co5A C23A -38.3(2) . . . . ?
Co1A Mo1A Co5A C23A -136.13(17) . . . . ?
Mo2A Mo1A Co5A C23A 177.82(17) . . . . ?
Co4A Mo1A Co5A C23A 108.80(17) . . . . ?
Co2A Mo1A Co5A C23A 171.54(17) . . . . ?
C12A Mo1A Co5A C24A -117.7(3) . . . . ?
C11A Mo1A Co5A C24A -15.3(4) . . . . ?
C4A Mo1A Co5A C24A 123.3(3) . . . . ?
C3A Mo1A Co5A C24A 140.1(4) . . . . ?
C2A Mo1A Co5A C24A 99.0(4) . . . . ?
C5A Mo1A Co5A C24A 88.7(3) . . . . ?
C1A Mo1A Co5A C24A 68.5(4) . . . . ?
Co1A Mo1A Co5A C24A -29.3(3) . . . . ?
Mo2A Mo1A Co5A C24A -75.4(3) . . . . ?
Co4A Mo1A Co5A C24A -144.4(3) . . . . ?
Co2A Mo1A Co5A C24A -81.7(3) . . . . ?
C12A Mo1A Co5A C22A 32.7(2) . . . . ?
C11A Mo1A Co5A C22A 135.1(2) . . . . ?
C4A Mo1A Co5A C22A -86.3(2) . . . . ?
C3A Mo1A Co5A C22A -69.5(2) . . . . ?
C2A Mo1A Co5A C22A -110.6(3) . . . . ?
C5A Mo1A Co5A C22A -120.9(2) . . . . ?
C1A Mo1A Co5A C22A -141.1(2) . . . . ?
Co1A Mo1A Co5A C22A 121.09(16) . . . . ?
Mo2A Mo1A Co5A C22A 75.05(16) . . . . ?
Co4A Mo1A Co5A C22A 6.03(16) . . . . ?
Co2A Mo1A Co5A C22A 68.77(16) . . . . ?
C12A Mo1A Co5A C11A -102.4(2) . . . . ?
C4A Mo1A Co5A C11A 138.6(2) . . . . ?
C3A Mo1A Co5A C11A 155.4(2) . . . . ?
C2A Mo1A Co5A C11A 114.3(3) . . . . ?
C5A Mo1A Co5A C11A 104.0(2) . . . . ?
C1A Mo1A Co5A C11A 83.8(2) . . . . ?
Co1A Mo1A Co5A C11A -14.01(16) . . . . ?
Mo2A Mo1A Co5A C11A -60.05(16) . . . . ?
Co4A Mo1A Co5A C11A -129.07(16) . . . . ?
Co2A Mo1A Co5A C11A -66.33(16) . . . . ?
C12A Mo1A Co5A Co4A 26.69(13) . . . . ?
C11A Mo1A Co5A Co4A 129.07(16) . . . . ?
C4A Mo1A Co5A Co4A -92.34(13) . . . . ?
C3A Mo1A Co5A Co4A -75.54(17) . . . . ?
C2A Mo1A Co5A Co4A -116.6(3) . . . . ?
C5A Mo1A Co5A Co4A -126.90(12) . . . . ?
C1A Mo1A Co5A Co4A -147.12(15) . . . . ?
Co1A Mo1A Co5A Co4A 115.06(3) . . . . ?
Mo2A Mo1A Co5A Co4A 69.02(2) . . . . ?
Co2A Mo1A Co5A Co4A 62.74(3) . . . . ?
C12A Mo1A Co5A Mo2A -42.33(13) . . . . ?
C11A Mo1A Co5A Mo2A 60.05(16) . . . . ?
C4A Mo1A Co5A Mo2A -161.36(13) . . . . ?
C3A Mo1A Co5A Mo2A -144.56(17) . . . . ?
C2A Mo1A Co5A Mo2A 174.3(3) . . . . ?
C5A Mo1A Co5A Mo2A 164.07(12) . . . . ?
C1A Mo1A Co5A Mo2A 143.86(15) . . . . ?
Co1A Mo1A Co5A Mo2A 46.04(2) . . . . ?
Co4A Mo1A Co5A Mo2A -69.02(2) . . . . ?
Co2A Mo1A Co5A Mo2A -6.28(2) . . . . ?
C11A Mo2A Co5A C23A -62.5(5) . . . . ?
C12A Mo2A Co5A C23A 30.8(4) . . . . ?
C10A Mo2A Co5A C23A -147.4(4) . . . . ?
C6A Mo2A Co5A C23A -139.3(5) . . . . ?
C7A Mo2A Co5A C23A 175.9(5) . . . . ?
C8A Mo2A Co5A C23A 156.0(4) . . . . ?
C9A Mo2A Co5A C23A 178.4(4) . . . . ?
Co4A Mo2A Co5A C23A 70.7(4) . . . . ?
Co1A Mo2A Co5A C23A -51.5(4) . . . . ?
Co2A Mo2A Co5A C23A 1.3(4) . . . . ?
Co3A Mo2A Co5A C23A 61.8(4) . . . . ?
C11A Mo2A Co5A C24A 88.4(2) . . . . ?
C12A Mo2A Co5A C24A -178.3(2) . . . . ?
C10A Mo2A Co5A C24A 3.5(2) . . . . ?
C6A Mo2A Co5A C24A 11.6(2) . . . . ?
C7A Mo2A Co5A C24A -33.2(3) . . . . ?
C8A Mo2A Co5A C24A -53.1(2) . . . . ?
C9A Mo2A Co5A C24A -30.7(2) . . . . ?
Co4A Mo2A Co5A C24A -138.42(18) . . . . ?
Co1A Mo2A Co5A C24A 99.41(18) . . . . ?
Co2A Mo2A Co5A C24A 152.20(18) . . . . ?
Co3A Mo2A Co5A C24A -147.28(18) . . . . ?
C11A Mo2A Co5A C22A -176.3(2) . . . . ?
C12A Mo2A Co5A C22A -83.04(18) . . . . ?
C10A Mo2A Co5A C22A 98.82(18) . . . . ?
C6A Mo2A Co5A C22A 106.9(2) . . . . ?
C7A Mo2A Co5A C22A 62.1(2) . . . . ?
C8A Mo2A Co5A C22A 42.24(19) . . . . ?
C9A Mo2A Co5A C22A 64.57(19) . . . . ?
Co4A Mo2A Co5A C22A -43.11(14) . . . . ?
Co1A Mo2A Co5A C22A -165.28(14) . . . . ?
Co2A Mo2A Co5A C22A -112.49(14) . . . . ?
Co3A Mo2A Co5A C22A -51.97(14) . . . . ?
C12A Mo2A Co5A C11A 93.2(2) . . . . ?
C10A Mo2A Co5A C11A -84.9(2) . . . . ?
C6A Mo2A Co5A C11A -76.8(2) . . . . ?
C7A Mo2A Co5A C11A -121.6(3) . . . . ?
C8A Mo2A Co5A C11A -141.5(2) . . . . ?
C9A Mo2A Co5A C11A -119.2(2) . . . . ?
Co4A Mo2A Co5A C11A 133.15(16) . . . . ?
Co1A Mo2A Co5A C11A 10.97(16) . . . . ?
Co2A Mo2A Co5A C11A 63.77(16) . . . . ?
Co3A Mo2A Co5A C11A 124.28(16) . . . . ?
C11A Mo2A Co5A Co4A -133.15(16) . . . . ?
C12A Mo2A Co5A Co4A -39.93(11) . . . . ?
C10A Mo2A Co5A Co4A 141.92(12) . . . . ?
C6A Mo2A Co5A Co4A 150.04(15) . . . . ?
C7A Mo2A Co5A Co4A 105.2(2) . . . . ?
C8A Mo2A Co5A Co4A 85.35(13) . . . . ?
C9A Mo2A Co5A Co4A 107.68(12) . . . . ?
Co1A Mo2A Co5A Co4A -122.17(3) . . . . ?
Co2A Mo2A Co5A Co4A -69.38(3) . . . . ?
Co3A Mo2A Co5A Co4A -8.86(3) . . . . ?
C11A Mo2A Co5A Mo1A -57.00(16) . . . . ?
C12A Mo2A Co5A Mo1A 36.22(11) . . . . ?
C10A Mo2A Co5A Mo1A -141.93(12) . . . . ?
C6A Mo2A Co5A Mo1A -133.81(15) . . . . ?
C7A Mo2A Co5A Mo1A -178.6(2) . . . . ?
C8A Mo2A Co5A Mo1A 161.50(13) . . . . ?
C9A Mo2A Co5A Mo1A -176.18(12) . . . . ?
Co4A Mo2A Co5A Mo1A 76.15(2) . . . . ?
Co1A Mo2A Co5A Mo1A -46.03(2) . . . . ?
Co2A Mo2A Co5A Mo1A 6.77(3) . . . . ?
Co3A Mo2A Co5A Mo1A 67.28(2) . . . . ?
C12A Mo1A C1A C5A -131.1(4) . . . . ?
C11A Mo1A C1A C5A 90.8(3) . . . . ?
C4A Mo1A C1A C5A -37.3(3) . . . . ?
C3A Mo1A C1A C5A -79.0(3) . . . . ?
C2A Mo1A C1A C5A -116.3(5) . . . . ?
Co5A Mo1A C1A C5A 37.9(4) . . . . ?
Co1A Mo1A C1A C5A 138.6(3) . . . . ?
Mo2A Mo1A C1A C5A 121.4(3) . . . . ?
Co4A Mo1A C1A C5A -38.0(5) . . . . ?
Co2A Mo1A C1A C5A -171.5(3) . . . . ?
C12A Mo1A C1A C2A -14.8(5) . . . . ?
C11A Mo1A C1A C2A -152.9(3) . . . . ?
C4A Mo1A C1A C2A 79.0(3) . . . . ?
C3A Mo1A C1A C2A 37.3(3) . . . . ?
C5A Mo1A C1A C2A 116.3(5) . . . . ?
Co5A Mo1A C1A C2A 154.2(3) . . . . ?
Co1A Mo1A C1A C2A -105.2(3) . . . . ?
Mo2A Mo1A C1A C2A -122.3(3) . . . . ?
Co4A Mo1A C1A C2A 78.3(4) . . . . ?
Co2A Mo1A C1A C2A -55.2(3) . . . . ?
C5A C1A C2A C3A -0.8(5) . . . . ?
Mo1A C1A C2A C3A -65.0(3) . . . . ?
C5A C1A C2A Mo1A 64.2(3) . . . . ?
C12A Mo1A C2A C3A -73.2(3) . . . . ?
C11A Mo1A C2A C3A 154.2(3) . . . . ?
C4A Mo1A C2A C3A 37.7(3) . . . . ?
C5A Mo1A C2A C3A 78.9(3) . . . . ?
C1A Mo1A C2A C3A 115.7(5) . . . . ?
Co5A Mo1A C2A C3A 66.7(4) . . . . ?
Co1A Mo1A C2A C3A -165.6(3) . . . . ?
Mo2A Mo1A C2A C3A -123.0(3) . . . . ?
Co4A Mo1A C2A C3A -26.5(4) . . . . ?
Co2A Mo1A C2A C3A -112.7(3) . . . . ?
C12A Mo1A C2A C1A 171.1(3) . . . . ?
C11A Mo1A C2A C1A 38.5(4) . . . . ?
C4A Mo1A C2A C1A -78.1(3) . . . . ?
C3A Mo1A C2A C1A -115.7(5) . . . . ?
C5A Mo1A C2A C1A -36.8(3) . . . . ?
Co5A Mo1A C2A C1A -49.0(5) . . . . ?
Co1A Mo1A C2A C1A 78.7(3) . . . . ?
Mo2A Mo1A C2A C1A 121.3(3) . . . . ?
Co4A Mo1A C2A C1A -142.2(3) . . . . ?
Co2A Mo1A C2A C1A 131.5(3) . . . . ?
C1A C2A C3A C4A 1.6(5) . . . . ?
Mo1A C2A C3A C4A -63.9(3) . . . . ?
C1A C2A C3A Mo1A 65.6(3) . . . . ?
C12A Mo1A C3A C2A 115.9(3) . . . . ?
C11A Mo1A C3A C2A -68.5(7) . . . . ?
C4A Mo1A C3A C2A -115.5(4) . . . . ?
C5A Mo1A C3A C2A -78.1(3) . . . . ?
C1A Mo1A C3A C2A -37.2(3) . . . . ?
Co5A Mo1A C3A C2A -145.8(3) . . . . ?
Co1A Mo1A C3A C2A 19.7(4) . . . . ?
Mo2A Mo1A C3A C2A 121.9(3) . . . . ?
Co4A Mo1A C3A C2A 160.6(3) . . . . ?
Co2A Mo1A C3A C2A 72.4(3) . . . . ?
C12A Mo1A C3A C4A -128.5(3) . . . . ?
C11A Mo1A C3A C4A 47.0(7) . . . . ?
C2A Mo1A C3A C4A 115.5(4) . . . . ?
C5A Mo1A C3A C4A 37.5(3) . . . . ?
C1A Mo1A C3A C4A 78.3(3) . . . . ?
Co5A Mo1A C3A C4A -30.2(4) . . . . ?
Co1A Mo1A C3A C4A 135.2(3) . . . . ?
Mo2A Mo1A C3A C4A -122.6(3) . . . . ?
Co4A Mo1A C3A C4A -83.9(3) . . . . ?
Co2A Mo1A C3A C4A -172.0(3) . . . . ?
C2A C3A C4A C5A -1.9(5) . . . . ?
Mo1A C3A C4A C5A -66.5(3) . . . . ?
C2A C3A C4A Mo1A 64.6(3) . . . . ?
C12A Mo1A C4A C5A 176.9(3) . . . . ?
C11A Mo1A C4A C5A -46.4(4) . . . . ?
C3A Mo1A C4A C5A 115.2(5) . . . . ?
C2A Mo1A C4A C5A 78.0(3) . . . . ?
C1A Mo1A C4A C5A 36.9(3) . . . . ?
Co5A Mo1A C4A C5A -88.4(3) . . . . ?
Co1A Mo1A C4A C5A 28.8(5) . . . . ?
Mo2A Mo1A C4A C5A -121.5(3) . . . . ?
Co4A Mo1A C4A C5A -143.4(3) . . . . ?
Co2A Mo1A C4A C5A 127.0(3) . . . . ?
C12A Mo1A C4A C3A 61.7(4) . . . . ?
C11A Mo1A C4A C3A -161.6(3) . . . . ?
C2A Mo1A C4A C3A -37.2(3) . . . . ?
C5A Mo1A C4A C3A -115.2(5) . . . . ?
C1A Mo1A C4A C3A -78.3(4) . . . . ?
Co5A Mo1A C4A C3A 156.4(3) . . . . ?
Co1A Mo1A C4A C3A -86.4(4) . . . . ?
Mo2A Mo1A C4A C3A 123.3(3) . . . . ?
Co4A Mo1A C4A C3A 101.4(3) . . . . ?
Co2A Mo1A C4A C3A 11.8(4) . . . . ?
C2A C1A C5A C4A -0.4(5) . . . . ?
Mo1A C1A C5A C4A 63.4(3) . . . . ?
C2A C1A C5A Mo1A -63.8(3) . . . . ?
C3A C4A C5A C1A 1.4(5) . . . . ?
Mo1A C4A C5A C1A -64.6(3) . . . . ?
C3A C4A C5A Mo1A 66.0(3) . . . . ?
C12A Mo1A C5A C1A 110.0(5) . . . . ?
C11A Mo1A C5A C1A -98.6(3) . . . . ?
C4A Mo1A C5A C1A 116.0(5) . . . . ?
C3A Mo1A C5A C1A 78.2(4) . . . . ?
C2A Mo1A C5A C1A 37.0(3) . . . . ?
Co5A Mo1A C5A C1A -148.9(3) . . . . ?
Co1A Mo1A C5A C1A -47.9(3) . . . . ?
Mo2A Mo1A C5A C1A -121.3(3) . . . . ?
Co4A Mo1A C5A C1A 160.6(3) . . . . ?
Co2A Mo1A C5A C1A 14.7(5) . . . . ?
C12A Mo1A C5A C4A -6.0(6) . . . . ?
C11A Mo1A C5A C4A 145.4(3) . . . . ?
C3A Mo1A C5A C4A -37.8(3) . . . . ?
C2A Mo1A C5A C4A -79.0(3) . . . . ?
C1A Mo1A C5A C4A -116.0(5) . . . . ?
Co5A Mo1A C5A C4A 95.1(3) . . . . ?
Co1A Mo1A C5A C4A -163.9(3) . . . . ?
Mo2A Mo1A C5A C4A 122.7(3) . . . . ?
Co4A Mo1A C5A C4A 44.6(4) . . . . ?
Co2A Mo1A C5A C4A -101.3(3) . . . . ?
C11A Mo2A C6A C7A 178.6(3) . . . . ?
C12A Mo2A C6A C7A 67.0(4) . . . . ?
C10A Mo2A C6A C7A -117.4(4) . . . . ?
C8A Mo2A C6A C7A -37.9(3) . . . . ?
C9A Mo2A C6A C7A -79.2(3) . . . . ?
Co4A Mo2A C6A C7A -43.1(5) . . . . ?
Co5A Mo2A C6A C7A -131.7(3) . . . . ?
Co1A Mo2A C6A C7A 134.2(3) . . . . ?
Co2A Mo2A C6A C7A 83.1(3) . . . . ?
Co3A Mo2A C6A C7A 26.4(3) . . . . ?
C11A Mo2A C6A C10A -64.0(3) . . . . ?
C12A Mo2A C6A C10A -175.6(3) . . . . ?
C7A Mo2A C6A C10A 117.4(4) . . . . ?
C8A Mo2A C6A C10A 79.5(3) . . . . ?
C9A Mo2A C6A C10A 38.2(3) . . . . ?
Co4A Mo2A C6A C10A 74.3(4) . . . . ?
Co5A Mo2A C6A C10A -14.3(3) . . . . ?
Co1A Mo2A C6A C10A -108.4(3) . . . . ?
Co2A Mo2A C6A C10A -159.5(3) . . . . ?
Co3A Mo2A C6A C10A 143.8(2) . . . . ?
C10A C6A C7A C8A 2.0(5) . . . . ?
Mo2A C6A C7A C8A 65.3(3) . . . . ?
C10A C6A C7A Mo2A -63.3(3) . . . . ?
C11A Mo2A C7A C6A -2.1(5) . . . . ?
C12A Mo2A C7A C6A -142.8(3) . . . . ?
C10A Mo2A C7A C6A 36.7(3) . . . . ?
C8A Mo2A C7A C6A 114.8(5) . . . . ?
C9A Mo2A C7A C6A 78.3(3) . . . . ?
Co4A Mo2A C7A C6A 159.7(3) . . . . ?
Co5A Mo2A C7A C6A 81.1(4) . . . . ?
Co1A Mo2A C7A C6A -48.6(3) . . . . ?
Co2A Mo2A C7A C6A -103.6(3) . . . . ?
Co3A Mo2A C7A C6A -156.7(3) . . . . ?
C11A Mo2A C7A C8A -116.9(3) . . . . ?
C12A Mo2A C7A C8A 102.4(3) . . . . ?
C10A Mo2A C7A C8A -78.2(3) . . . . ?
C6A Mo2A C7A C8A -114.8(5) . . . . ?
C9A Mo2A C7A C8A -36.6(3) . . . . ?
Co4A Mo2A C7A C8A 44.9(4) . . . . ?
Co5A Mo2A C7A C8A -33.7(4) . . . . ?
Co1A Mo2A C7A C8A -163.4(3) . . . . ?
Co2A Mo2A C7A C8A 141.6(3) . . . . ?
Co3A Mo2A C7A C8A 88.5(3) . . . . ?
C6A C7A C8A C9A -0.5(5) . . . . ?
Mo2A C7A C8A C9A 64.3(3) . . . . ?
C6A C7A C8A Mo2A -64.8(3) . . . . ?
C11A Mo2A C8A C7A 108.3(4) . . . . ?
C12A Mo2A C8A C7A -102.7(3) . . . . ?
C10A Mo2A C8A C7A 79.5(3) . . . . ?
C6A Mo2A C8A C7A 37.8(3) . . . . ?
C9A Mo2A C8A C7A 117.1(4) . . . . ?
Co4A Mo2A C8A C7A -144.3(3) . . . . ?
Co5A Mo2A C8A C7A 158.9(3) . . . . ?
Co1A Mo2A C8A C7A 25.4(4) . . . . ?
Co2A Mo2A C8A C7A -47.6(3) . . . . ?
Co3A Mo2A C8A C7A -88.7(3) . . . . ?
C11A Mo2A C8A C9A -8.8(5) . . . . ?
C12A Mo2A C8A C9A 140.1(3) . . . . ?
C10A Mo2A C8A C9A -37.6(3) . . . . ?
C6A Mo2A C8A C9A -79.3(3) . . . . ?
C7A Mo2A C8A C9A -117.1(4) . . . . ?
Co4A Mo2A C8A C9A 98.6(3) . . . . ?
Co5A Mo2A C8A C9A 41.8(3) . . . . ?
Co1A Mo2A C8A C9A -91.8(3) . . . . ?
Co2A Mo2A C8A C9A -164.7(2) . . . . ?
Co3A Mo2A C8A C9A 154.2(3) . . . . ?
C7A C8A C9A C10A -1.0(5) . . . . ?
Mo2A C8A C9A C10A 62.7(3) . . . . ?
C7A C8A C9A Mo2A -63.7(3) . . . . ?
C11A Mo2A C9A C8A 174.3(3) . . . . ?
C12A Mo2A C9A C8A -69.7(4) . . . . ?
C10A Mo2A C9A C8A 115.9(4) . . . . ?
C6A Mo2A C9A C8A 77.9(3) . . . . ?
C7A Mo2A C9A C8A 36.7(3) . . . . ?
Co4A Mo2A C9A C8A -87.6(3) . . . . ?
Co5A Mo2A C9A C8A -141.6(3) . . . . ?
Co1A Mo2A C9A C8A 123.8(3) . . . . ?
Co2A Mo2A C9A C8A 32.2(5) . . . . ?
Co3A Mo2A C9A C8A -29.0(3) . . . . ?
C11A Mo2A C9A C10A 58.4(3) . . . . ?
C12A Mo2A C9A C10A 174.4(3) . . . . ?
C6A Mo2A C9A C10A -38.0(3) . . . . ?
C7A Mo2A C9A C10A -79.2(3) . . . . ?
C8A Mo2A C9A C10A -115.9(4) . . . . ?
Co4A Mo2A C9A C10A 156.5(3) . . . . ?
Co5A Mo2A C9A C10A 102.5(3) . . . . ?
Co1A Mo2A C9A C10A 7.9(4) . . . . ?
Co2A Mo2A C9A C10A -83.7(4) . . . . ?
Co3A Mo2A C9A C10A -144.9(3) . . . . ?
C7A C6A C10A C9A -2.6(5) . . . . ?
Mo2A C6A C10A C9A -66.6(3) . . . . ?
C7A C6A C10A Mo2A 63.9(3) . . . . ?
C8A C9A C10A C6A 2.2(5) . . . . ?
Mo2A C9A C10A C6A 65.9(3) . . . . ?
C8A C9A C10A Mo2A -63.7(3) . . . . ?
C11A Mo2A C10A C6A 119.6(3) . . . . ?
C12A Mo2A C10A C6A 135(3) . . . . ?
C7A Mo2A C10A C6A -36.4(3) . . . . ?
C8A Mo2A C10A C6A -77.5(3) . . . . ?
C9A Mo2A C10A C6A -114.6(4) . . . . ?
Co4A Mo2A C10A C6A -146.9(2) . . . . ?
Co5A Mo2A C10A C6A 168.7(3) . . . . ?
Co1A Mo2A C10A C6A 71.5(3) . . . . ?
Co2A Mo2A C10A C6A 29.3(4) . . . . ?
Co3A Mo2A C10A C6A -58.2(4) . . . . ?
C11A Mo2A C10A C9A -125.8(3) . . . . ?
C12A Mo2A C10A C9A -110(3) . . . . ?
C6A Mo2A C10A C9A 114.6(4) . . . . ?
C7A Mo2A C10A C9A 78.2(3) . . . . ?
C8A Mo2A C10A C9A 37.0(3) . . . . ?
Co4A Mo2A C10A C9A -32.3(4) . . . . ?
Co5A Mo2A C10A C9A -76.8(3) . . . . ?
Co1A Mo2A C10A C9A -174.0(3) . . . . ?
Co2A Mo2A C10A C9A 143.9(3) . . . . ?
Co3A Mo2A C10A C9A 56.3(4) . . . . ?
C12A Mo1A C11A Co1A -78.72(18) . . . . ?
C4A Mo1A C11A Co1A 138.94(19) . . . . ?
C3A Mo1A C11A Co1A 105.7(6) . . . . ?
C2A Mo1A C11A Co1A 57.4(3) . . . . ?
C5A Mo1A C11A Co1A 114.01(16) . . . . ?
C1A Mo1A C11A Co1A 78.78(18) . . . . ?
Co5A Mo1A C11A Co1A -161.4(2) . . . . ?
Mo2A Mo1A C11A Co1A -81.10(15) . . . . ?
Co4A Mo1A C11A Co1A -122.11(11) . . . . ?
Co2A Mo1A C11A Co1A -36.75(11) . . . . ?
C12A Mo1A C11A Co5A 82.73(17) . . . . ?
C4A Mo1A C11A Co5A -59.6(2) . . . . ?
C3A Mo1A C11A Co5A -92.8(6) . . . . ?
C2A Mo1A C11A Co5A -141.2(2) . . . . ?
C5A Mo1A C11A Co5A -84.55(17) . . . . ?
C1A Mo1A C11A Co5A -119.78(16) . . . . ?
Co1A Mo1A C11A Co5A 161.4(2) . . . . ?
Mo2A Mo1A C11A Co5A 80.35(13) . . . . ?
Co4A Mo1A C11A Co5A 39.34(11) . . . . ?
Co2A Mo1A C11A Co5A 124.70(11) . . . . ?
C12A Mo1A C11A Mo2A 2.38(19) . . . . ?
C4A Mo1A C11A Mo2A -139.96(19) . . . . ?
C3A Mo1A C11A Mo2A -173.2(5) . . . . ?
C2A Mo1A C11A Mo2A 138.5(2) . . . . ?
C5A Mo1A C11A Mo2A -164.89(15) . . . . ?
C1A Mo1A C11A Mo2A 159.87(15) . . . . ?
Co5A Mo1A C11A Mo2A -80.35(13) . . . . ?
Co1A Mo1A C11A Mo2A 81.10(15) . . . . ?
Co4A Mo1A C11A Mo2A -41.01(11) . . . . ?
Co2A Mo1A C11A Mo2A 44.35(11) . . . . ?
C14A Co1A C11A Mo1A -66.5(2) . . . . ?
C13A Co1A C11A Mo1A -169.29(18) . . . . ?
C15A Co1A C11A Mo1A 87.6(2) . . . . ?
Co2A Co1A C11A Mo1A 44.38(13) . . . . ?
Mo2A Co1A C11A Mo1A 86.49(15) . . . . ?
C14A Co1A C11A Co5A -116.0(5) . . . . ?
C13A Co1A C11A Co5A 141.1(6) . . . . ?
C15A Co1A C11A Co5A 38.0(7) . . . . ?
Co2A Co1A C11A Co5A -5.2(6) . . . . ?
Mo2A Co1A C11A Co5A 36.9(5) . . . . ?
Mo1A Co1A C11A Co5A -49.6(5) . . . . ?
C14A Co1A C11A Mo2A -152.95(19) . . . . ?
C13A Co1A C11A Mo2A 104.21(18) . . . . ?
C15A Co1A C11A Mo2A 1.1(3) . . . . ?
Co2A Co1A C11A Mo2A -42.11(12) . . . . ?
Mo1A Co1A C11A Mo2A -86.49(15) . . . . ?
C23A Co5A C11A Mo1A 69.9(2) . . . . ?
C24A Co5A C11A Mo1A 171.3(2) . . . . ?
C22A Co5A C11A Mo1A -81.2(3) . . . . ?
Co4A Co5A C11A Mo1A -46.24(12) . . . . ?
Mo2A Co5A C11A Mo1A -87.00(15) . . . . ?
C23A Co5A C11A Co1A 119.9(6) . . . . ?
C24A Co5A C11A Co1A -138.8(6) . . . . ?
C22A Co5A C11A Co1A -31.2(7) . . . . ?
Co4A Co5A C11A Co1A 3.7(6) . . . . ?
Mo1A Co5A C11A Co1A 50.0(5) . . . . ?
Mo2A Co5A C11A Co1A -37.0(5) . . . . ?
C23A Co5A C11A Mo2A 156.9(2) . . . . ?
C24A Co5A C11A Mo2A -101.7(2) . . . . ?
C22A Co5A C11A Mo2A 5.8(3) . . . . ?
Co4A Co5A C11A Mo2A 40.75(12) . . . . ?
Mo1A Co5A C11A Mo2A 87.00(15) . . . . ?
C12A Mo2A C11A Mo1A -2.04(16) . . . . ?
C10A Mo2A C11A Mo1A 177.05(18) . . . . ?
C6A Mo2A C11A Mo1A -151.94(16) . . . . ?
C7A Mo2A C11A Mo1A -150.7(2) . . . . ?
C8A Mo2A C11A Mo1A 152.9(2) . . . . ?
C9A Mo2A C11A Mo1A 147.66(16) . . . . ?
Co4A Mo2A C11A Mo1A 44.11(12) . . . . ?
Co5A Mo2A C11A Mo1A 81.53(14) . . . . ?
Co1A Mo2A C11A Mo1A -83.88(15) . . . . ?
Co2A Mo2A C11A Mo1A -47.00(12) . . . . ?
Co3A Mo2A C11A Mo1A -4.7(2) . . . . ?
C12A Mo2A C11A Co1A 81.84(16) . . . . ?
C10A Mo2A C11A Co1A -99.06(17) . . . . ?
C6A Mo2A C11A Co1A -68.06(18) . . . . ?
C7A Mo2A C11A Co1A -66.8(3) . . . . ?
C8A Mo2A C11A Co1A -123.2(3) . . . . ?
C9A Mo2A C11A Co1A -128.46(16) . . . . ?
Co4A Mo2A C11A Co1A 127.99(10) . . . . ?
Co5A Mo2A C11A Co1A 165.4(2) . . . . ?
Co2A Mo2A C11A Co1A 36.88(11) . . . . ?
Co3A Mo2A C11A Co1A 79.17(16) . . . . ?
C12A Mo2A C11A Co5A -83.58(16) . . . . ?
C10A Mo2A C11A Co5A 95.52(17) . . . . ?
C6A Mo2A C11A Co5A 126.53(16) . . . . ?
C7A Mo2A C11A Co5A 127.8(2) . . . . ?
C8A Mo2A C11A Co5A 71.4(3) . . . . ?
C9A Mo2A C11A Co5A 66.13(18) . . . . ?
Co4A Mo2A C11A Co5A -37.42(12) . . . . ?
Co1A Mo2A C11A Co5A -165.4(2) . . . . ?
Co2A Mo2A C11A Co5A -128.53(11) . . . . ?
Co3A Mo2A C11A Co5A -86.24(16) . . . . ?
C18A Co3A C12A Mo1A 179(100) . . . . ?
C19A Co3A C12A Mo1A -21(2) . . . . ?
C17A Co3A C12A Mo1A 81(2) . . . . ?
Co2A Co3A C12A Mo1A 75(2) . . . . ?
C20A Co3A C12A Mo1A -86(2) . . . . ?
Co4A Co3A C12A Mo1A -87(2) . . . . ?
Mo2A Co3A C12A Mo1A -7(2) . . . . ?
C18A Co3A C12A Co2A 104.2(2) . . . . ?
C19A Co3A C12A Co2A -95.7(6) . . . . ?
C17A Co3A C12A Co2A 5.61(18) . . . . ?
C20A Co3A C12A Co2A -161.44(16) . . . . ?
Co4A Co3A C12A Co2A -162.2(2) . . . . ?
Mo2A Co3A C12A Co2A -82.27(14) . . . . ?
C18A Co3A C12A Co4A -93.5(2) . . . . ?
C19A Co3A C12A Co4A 66.5(6) . . . . ?
C17A Co3A C12A Co4A 167.84(17) . . . . ?
Co2A Co3A C12A Co4A 162.2(2) . . . . ?
C20A Co3A C12A Co4A 0.78(16) . . . . ?
Mo2A Co3A C12A Co4A 79.95(15) . . . . ?
C18A Co3A C12A Mo2A -173.50(19) . . . . ?
C19A Co3A C12A Mo2A -13.4(6) . . . . ?
C17A Co3A C12A Mo2A 87.88(17) . . . . ?
Co2A Co3A C12A Mo2A 82.27(14) . . . . ?
C20A Co3A C12A Mo2A -79.17(16) . . . . ?
Co4A Co3A C12A Mo2A -79.95(15) . . . . ?
C11A Mo1A C12A Co3A 5(2) . . . . ?
C4A Mo1A C12A Co3A 153(2) . . . . ?
C3A Mo1A C12A Co3A -176(2) . . . . ?
C2A Mo1A C12A Co3A -143(2) . . . . ?
C5A Mo1A C12A Co3A 156.8(19) . . . . ?
C1A Mo1A C12A Co3A -134(2) . . . . ?
Co5A Mo1A C12A Co3A 55(2) . . . . ?
Co1A Mo1A C12A Co3A -43(2) . . . . ?
Mo2A Mo1A C12A Co3A 7(2) . . . . ?
Co4A Mo1A C12A Co3A 87(2) . . . . ?
Co2A Mo1A C12A Co3A -74(2) . . . . ?
C11A Mo1A C12A Co2A 79.25(19) . . . . ?
C4A Mo1A C12A Co2A -132.78(19) . . . . ?
C3A Mo1A C12A Co2A -102.2(2) . . . . ?
C2A Mo1A C12A Co2A -69.0(2) . . . . ?
C5A Mo1A C12A Co2A -128.9(3) . . . . ?
C1A Mo1A C12A Co2A -60.1(4) . . . . ?
Co5A Mo1A C12A Co2A 129.10(14) . . . . ?
Co1A Mo1A C12A Co2A 31.52(14) . . . . ?
Mo2A Mo1A C12A Co2A 81.54(16) . . . . ?
Co4A Mo1A C12A Co2A 161.0(3) . . . . ?
C11A Mo1A C12A Co4A -81.74(18) . . . . ?
C4A Mo1A C12A Co4A 66.2(2) . . . . ?
C3A Mo1A C12A Co4A 96.8(2) . . . . ?
C2A Mo1A C12A Co4A 129.97(18) . . . . ?
C5A Mo1A C12A Co4A 70.1(4) . . . . ?
C1A Mo1A C12A Co4A 138.9(3) . . . . ?
Co5A Mo1A C12A Co4A -31.89(13) . . . . ?
Co1A Mo1A C12A Co4A -129.47(13) . . . . ?
Mo2A Mo1A C12A Co4A -79.45(16) . . . . ?
Co2A Mo1A C12A Co4A -161.0(3) . . . . ?
C11A Mo1A C12A Mo2A -2.29(18) . . . . ?
C4A Mo1A C12A Mo2A 145.68(17) . . . . ?
C3A Mo1A C12A Mo2A 176.23(17) . . . . ?
C2A Mo1A C12A Mo2A -150.58(16) . . . . ?
C5A Mo1A C12A Mo2A 149.5(3) . . . . ?
C1A Mo1A C12A Mo2A -141.7(3) . . . . ?
Co5A Mo1A C12A Mo2A 47.56(11) . . . . ?
Co1A Mo1A C12A Mo2A -50.02(10) . . . . ?
Co4A Mo1A C12A Mo2A 79.45(16) . . . . ?
Co2A Mo1A C12A Mo2A -81.54(15) . . . . ?
C16A Co2A C12A Co3A -110.7(2) . . . . ?
C17A Co2A C12A Co3A -6.5(2) . . . . ?
C15A Co2A C12A Co3A 101.7(2) . . . . ?
Co1A Co2A C12A Co3A 138.03(11) . . . . ?
Mo2A Co2A C12A Co3A 87.96(15) . . . . ?
Mo1A Co2A C12A Co3A 172.8(3) . . . . ?
C16A Co2A C12A Mo1A 76.5(3) . . . . ?
C17A Co2A C12A Mo1A -179.36(19) . . . . ?
C15A Co2A C12A Mo1A -71.1(3) . . . . ?
Co1A Co2A C12A Mo1A -34.82(15) . . . . ?
Co3A Co2A C12A Mo1A -172.8(3) . . . . ?
Mo2A Co2A C12A Mo1A -84.88(16) . . . . ?
C16A Co2A C12A Co4A -169.5(6) . . . . ?
C17A Co2A C12A Co4A -65.4(7) . . . . ?
C15A Co2A C12A Co4A 42.9(8) . . . . ?
Co1A Co2A C12A Co4A 79.2(7) . . . . ?
Co3A Co2A C12A Co4A -58.8(6) . . . . ?
Mo2A Co2A C12A Co4A 29.1(6) . . . . ?
Mo1A Co2A C12A Co4A 114.0(8) . . . . ?
C16A Co2A C12A Mo2A 161.4(2) . . . . ?
C17A Co2A C12A Mo2A -94.47(18) . . . . ?
C15A Co2A C12A Mo2A 13.8(3) . . . . ?
Co1A Co2A C12A Mo2A 50.07(10) . . . . ?
Co3A Co2A C12A Mo2A -87.96(15) . . . . ?
Mo1A Co2A C12A Mo2A 84.88(16) . . . . ?
C20A Co4A C12A Co3A -1.2(2) . . . . ?
C21A Co4A C12A Co3A 106.8(2) . . . . ?
C22A Co4A C12A Co3A -117.7(3) . . . . ?
Co5A Co4A C12A Co3A -138.92(12) . . . . ?
Mo2A Co4A C12A Co3A -87.70(15) . . . . ?
Mo1A Co4A C12A Co3A -172.6(3) . . . . ?
C20A Co4A C12A Mo1A 171.41(19) . . . . ?
C21A Co4A C12A Mo1A -80.6(2) . . . . ?
C22A Co4A C12A Mo1A 54.9(3) . . . . ?
Co5A Co4A C12A Mo1A 33.70(14) . . . . ?
Co3A Co4A C12A Mo1A 172.6(3) . . . . ?
Mo2A Co4A C12A Mo1A 84.92(16) . . . . ?
C20A Co4A C12A Co2A 57.2(7) . . . . ?
C21A Co4A C12A Co2A 165.2(7) . . . . ?
C22A Co4A C12A Co2A -59.4(8) . . . . ?
Co5A Co4A C12A Co2A -80.5(7) . . . . ?
Co3A Co4A C12A Co2A 58.4(6) . . . . ?
Mo2A Co4A C12A Co2A -29.3(6) . . . . ?
Mo1A Co4A C12A Co2A -114.2(7) . . . . ?
C20A Co4A C12A Mo2A 86.5(2) . . . . ?
C21A Co4A C12A Mo2A -165.49(19) . . . . ?
C22A Co4A C12A Mo2A -30.1(3) . . . . ?
Co5A Co4A C12A Mo2A -51.22(10) . . . . ?
Co3A Co4A C12A Mo2A 87.70(15) . . . . ?
Mo1A Co4A C12A Mo2A -84.92(16) . . . . ?
C11A Mo2A C12A Co3A -176.92(18) . . . . ?
C10A Mo2A C12A Co3A 167(3) . . . . ?
C6A Mo2A C12A Co3A -61.0(3) . . . . ?
C7A Mo2A C12A Co3A -21.3(3) . . . . ?
C8A Mo2A C12A Co3A 21.4(3) . . . . ?
C9A Mo2A C12A Co3A 61.9(4) . . . . ?
Co4A Mo2A C12A Co3A 86.47(16) . . . . ?
Co5A Mo2A C12A Co3A 133.88(14) . . . . ?
Co1A Mo2A C12A Co3A -128.47(14) . . . . ?
Co2A Mo2A C12A Co3A -83.40(17) . . . . ?
C11A Mo2A C12A Mo1A 2.15(17) . . . . ?
C10A Mo2A C12A Mo1A -13(3) . . . . ?
C6A Mo2A C12A Mo1A 118.1(3) . . . . ?
C7A Mo2A C12A Mo1A 157.81(17) . . . . ?
C8A Mo2A C12A Mo1A -159.52(18) . . . . ?
C9A Mo2A C12A Mo1A -119.1(3) . . . . ?
Co4A Mo2A C12A Mo1A -94.47(17) . . . . ?
Co5A Mo2A C12A Mo1A -47.05(12) . . . . ?
Co1A Mo2A C12A Mo1A 50.60(12) . . . . ?
Co2A Mo2A C12A Mo1A 95.67(17) . . . . ?
Co3A Mo2A C12A Mo1A 179.1(3) . . . . ?
C11A Mo2A C12A Co2A -93.52(16) . . . . ?
C10A Mo2A C12A Co2A -109(3) . . . . ?
C6A Mo2A C12A Co2A 22.4(4) . . . . ?
C7A Mo2A C12A Co2A 62.1(2) . . . . ?
C8A Mo2A C12A Co2A 104.8(2) . . . . ?
C9A Mo2A C12A Co2A 145.3(3) . . . . ?
Co4A Mo2A C12A Co2A 169.9(2) . . . . ?
Co5A Mo2A C12A Co2A -142.72(12) . . . . ?
Co1A Mo2A C12A Co2A -45.07(10) . . . . ?
Co3A Mo2A C12A Co2A 83.40(17) . . . . ?
C11A Mo2A C12A Co4A 96.61(16) . . . . ?
C10A Mo2A C12A Co4A 81(3) . . . . ?
C6A Mo2A C12A Co4A -147.4(2) . . . . ?
C7A Mo2A C12A Co4A -107.7(2) . . . . ?
C8A Mo2A C12A Co4A -65.1(2) . . . . ?
C9A Mo2A C12A Co4A -24.6(4) . . . . ?
Co5A Mo2A C12A Co4A 47.41(10) . . . . ?
Co1A Mo2A C12A Co4A 145.06(12) . . . . ?
Co2A Mo2A C12A Co4A -169.9(2) . . . . ?
Co3A Mo2A C12A Co4A -86.47(16) . . . . ?
C14A Co1A C13A O1A 120(17) . . . . ?
C15A Co1A C13A O1A 16(17) . . . . ?
C11A Co1A C13A O1A -118(17) . . . . ?
Co2A Co1A C13A O1A 2(17) . . . . ?
Mo2A Co1A C13A O1A -66(17) . . . . ?
Mo1A Co1A C13A O1A -132(16) . . . . ?
C13A Co1A C14A O2A -44(8) . . . . ?
C15A Co1A C14A O2A 51(8) . . . . ?
C11A Co1A C14A O2A -148(8) . . . . ?
Co2A Co1A C14A O2A 101(8) . . . . ?
Mo2A Co1A C14A O2A 150(8) . . . . ?
Mo1A Co1A C14A O2A 169(8) . . . . ?
C16A Co2A C15A O3A 77.2(6) . . . . ?
C17A Co2A C15A O3A -19.2(6) . . . . ?
C12A Co2A C15A O3A -129.9(6) . . . . ?
Co1A Co2A C15A O3A 179.9(7) . . . . ?
Co3A Co2A C15A O3A -69.1(6) . . . . ?
Mo2A Co2A C15A O3A -118.8(6) . . . . ?
Mo1A Co2A C15A O3A -172.5(6) . . . . ?
C16A Co2A C15A Co1A -102.7(2) . . . . ?
C17A Co2A C15A Co1A 160.87(19) . . . . ?
C12A Co2A C15A Co1A 50.2(3) . . . . ?
Co3A Co2A C15A Co1A 111.02(13) . . . . ?
Mo2A Co2A C15A Co1A 61.29(11) . . . . ?
Mo1A Co2A C15A Co1A 7.63(17) . . . . ?
C14A Co1A C15A O3A -85.8(6) . . . . ?
C13A Co1A C15A O3A 11.7(6) . . . . ?
C11A Co1A C15A O3A 117.0(6) . . . . ?
Co2A Co1A C15A O3A -179.9(7) . . . . ?
Mo2A Co1A C15A O3A 117.8(6) . . . . ?
Mo1A Co1A C15A O3A 171.7(5) . . . . ?
C14A Co1A C15A Co2A 94.1(2) . . . . ?
C13A Co1A C15A Co2A -168.40(19) . . . . ?
C11A Co1A C15A Co2A -63.1(3) . . . . ?
Mo2A Co1A C15A Co2A -62.30(11) . . . . ?
Mo1A Co1A C15A Co2A -8.35(18) . . . . ?
C17A Co2A C16A O4A 120(10) . . . . ?
C15A Co2A C16A O4A 24(10) . . . . ?
C12A Co2A C16A O4A -133(10) . . . . ?
Co1A Co2A C16A O4A -27(10) . . . . ?
Co3A Co2A C16A O4A 169(10) . . . . ?
Mo2A Co2A C16A O4A -63(10) . . . . ?
Mo1A Co2A C16A O4A -90(10) . . . . ?
C16A Co2A C17A O5A -52.5(9) . . . . ?
C15A Co2A C17A O5A 46.7(9) . . . . ?
C12A Co2A C17A O5A -177.7(8) . . . . ?
Co1A Co2A C17A O5A 70.5(9) . . . . ?
Co3A Co2A C17A O5A 176.5(9) . . . . ?
Mo2A Co2A C17A O5A 128.3(8) . . . . ?
Mo1A Co2A C17A O5A -178.4(7) . . . . ?
C16A Co2A C17A Co3A 131.01(18) . . . . ?
C15A Co2A C17A Co3A -129.85(18) . . . . ?
C12A Co2A C17A Co3A 5.83(19) . . . . ?
Co1A Co2A C17A Co3A -106.0(2) . . . . ?
Mo2A Co2A C17A Co3A -48.16(13) . . . . ?
Mo1A Co2A C17A Co3A 5.1(3) . . . . ?
C18A Co3A C17A O5A 76.0(5) . . . . ?
C19A Co3A C17A O5A -26.4(5) . . . . ?
C12A Co3A C17A O5A 176.3(5) . . . . ?
Co2A Co3A C17A O5A -177.7(6) . . . . ?
C20A Co3A C17A O5A -74.4(10) . . . . ?
Co4A Co3A C17A O5A -168.6(4) . . . . ?
Mo2A Co3A C17A O5A -132.2(5) . . . . ?
C18A Co3A C17A Co2A -106.3(2) . . . . ?
C19A Co3A C17A Co2A 151.3(2) . . . . ?
C12A Co3A C17A Co2A -6.03(19) . . . . ?
C20A Co3A C17A Co2A 103.3(7) . . . . ?
Co4A Co3A C17A Co2A 9.1(3) . . . . ?
Mo2A Co3A C17A Co2A 45.50(13) . . . . ?
C19A Co3A C18A O6A -159(7) . . . . ?
C12A Co3A C18A O6A 13(7) . . . . ?
C17A Co3A C18A O6A 110(7) . . . . ?
Co2A Co3A C18A O6A 64(7) . . . . ?
C20A Co3A C18A O6A -77(7) . . . . ?
Co4A Co3A C18A O6A -36(7) . . . . ?
Mo2A Co3A C18A O6A 3(7) . . . . ?
C18A Co3A C19A O7A 173(100) . . . . ?
C12A Co3A C19A O7A 13(36) . . . . ?
C17A Co3A C19A O7A -90(35) . . . . ?
Co2A Co3A C19A O7A -64(35) . . . . ?
C20A Co3A C19A O7A 80(35) . . . . ?
Co4A Co3A C19A O7A 65(35) . . . . ?
Mo2A Co3A C19A O7A 2(35) . . . . ?
C21A Co4A C20A O8A 71.4(18) . . . . ?
C22A Co4A C20A O8A -31.0(18) . . . . ?
C12A Co4A C20A O8A -174.5(18) . . . . ?
Co5A Co4A C20A O8A -58.0(19) . . . . ?
Co3A Co4A C20A O8A -175.4(19) . . . . ?
Mo2A Co4A C20A O8A -119.5(18) . . . . ?
Mo1A Co4A C20A O8A -161.3(15) . . . . ?
C21A Co4A C20A Co3A -113.25(19) . . . . ?
C22A Co4A C20A Co3A 144.33(15) . . . . ?
C12A Co4A C20A Co3A 0.92(19) . . . . ?
Co5A Co4A C20A Co3A 117.36(15) . . . . ?
Mo2A Co4A C20A Co3A 55.86(9) . . . . ?
Mo1A Co4A C20A Co3A 14.1(4) . . . . ?
C18A Co3A C20A O8A -82.8(5) . . . . ?
C19A Co3A C20A O8A 19.0(5) . . . . ?
C12A Co3A C20A O8A 177.7(5) . . . . ?
C17A Co3A C20A O8A 67.7(9) . . . . ?
Co2A Co3A C20A O8A 157.2(4) . . . . ?
Co4A Co3A C20A O8A 178.6(6) . . . . ?
Mo2A Co3A C20A O8A 126.6(4) . . . . ?
C18A Co3A C20A Co4A 98.6(2) . . . . ?
C19A Co3A C20A Co4A -159.6(2) . . . . ?
C12A Co3A C20A Co4A -0.91(18) . . . . ?
C17A Co3A C20A Co4A -110.9(7) . . . . ?
Co2A Co3A C20A Co4A -21.5(2) . . . . ?
Mo2A Co3A C20A Co4A -52.02(12) . . . . ?
C20A Co4A C21A O9A 92(29) . . . . ?
C22A Co4A C21A O9A -177(100) . . . . ?
C12A Co4A C21A O9A -25(29) . . . . ?
Co5A Co4A C21A O9A -127(29) . . . . ?
Co3A Co4A C21A O9A 23(29) . . . . ?
Mo2A Co4A C21A O9A -58(30) . . . . ?
Mo1A Co4A C21A O9A -67(29) . . . . ?
C23A Co5A C22A O10A 77.0(6) . . . . ?
C24A Co5A C22A O10A -20.9(6) . . . . ?
C11A Co5A C22A O10A -129.2(6) . . . . ?
Co4A Co5A C22A O10A -177.2(7) . . . . ?
Mo1A Co5A C22A O10A 175.5(5) . . . . ?
Mo2A Co5A C22A O10A -124.7(6) . . . . ?
C23A Co5A C22A Co4A -105.7(2) . . . . ?
C24A Co5A C22A Co4A 156.3(2) . . . . ?
C11A Co5A C22A Co4A 48.1(3) . . . . ?
Mo1A Co5A C22A Co4A -7.29(19) . . . . ?
Mo2A Co5A C22A Co4A 52.56(12) . . . . ?
C20A Co4A C22A O10A 24.4(6) . . . . ?
C21A Co4A C22A O10A -74.4(6) . . . . ?
C12A Co4A C22A O10A 148.5(5) . . . . ?
Co5A Co4A C22A O10A 177.3(7) . . . . ?
Co3A Co4A C22A O10A 78.1(6) . . . . ?
Mo2A Co4A C22A O10A 124.6(6) . . . . ?
Mo1A Co4A C22A O10A -176.3(5) . . . . ?
C20A Co4A C22A Co5A -152.9(2) . . . . ?
C21A Co4A C22A Co5A 108.3(2) . . . . ?
C12A Co4A C22A Co5A -28.8(3) . . . . ?
Co3A Co4A C22A Co5A -99.18(19) . . . . ?
Mo2A Co4A C22A Co5A -52.67(12) . . . . ?
Mo1A Co4A C22A Co5A 6.42(16) . . . . ?
C24A Co5A C23A O11A 44(8) . . . . ?
C22A Co5A C23A O11A -53(8) . . . . ?
C11A Co5A C23A O11A 146(8) . . . . ?
Co4A Co5A C23A O11A -103(8) . . . . ?
Mo1A Co5A C23A O11A -169(8) . . . . ?
Mo2A Co5A C23A O11A -164(8) . . . . ?
C23A Co5A C24A O12A 94(13) . . . . ?
C22A Co5A C24A O12A -165(13) . . . . ?
C11A Co5A C24A O12A -23(13) . . . . ?
Co4A Co5A C24A O12A -138(13) . . . . ?
Mo1A Co5A C24A O12A -12(14) . . . . ?
Mo2A Co5A C24A O12A -75(13) . . . . ?
C12B Mo1B Co1B C14B 128.8(2) . . . . ?
C11B Mo1B Co1B C14B -126.1(2) . . . . ?
C1B Mo1B Co1B C14B 16.6(2) . . . . ?
C2B Mo1B Co1B C14B 30.6(2) . . . . ?
C3B Mo1B Co1B C14B -16.3(3) . . . . ?
C5B Mo1B Co1B C14B -17.5(2) . . . . ?
C4B Mo1B Co1B C14B -39.4(2) . . . . ?
Co5B Mo1B Co1B C14B -140.30(17) . . . . ?
Mo2B Mo1B Co1B C14B 173.58(17) . . . . ?
Co4B Mo1B Co1B C14B 164.60(17) . . . . ?
Co2B Mo1B Co1B C14B 103.27(17) . . . . ?
C12B Mo1B Co1B C13B -124.7(3) . . . . ?
C11B Mo1B Co1B C13B -19.6(3) . . . . ?
C1B Mo1B Co1B C13B 123.2(3) . . . . ?
C2B Mo1B Co1B C13B 137.1(3) . . . . ?
C3B Mo1B Co1B C13B 90.2(4) . . . . ?
C5B Mo1B Co1B C13B 89.1(3) . . . . ?
C4B Mo1B Co1B C13B 67.1(3) . . . . ?
Co5B Mo1B Co1B C13B -33.8(2) . . . . ?
Mo2B Mo1B Co1B C13B -79.9(2) . . . . ?
Co4B Mo1B Co1B C13B -88.9(2) . . . . ?
Co2B Mo1B Co1B C13B -150.2(2) . . . . ?
C12B Mo1B Co1B C15B 23.1(2) . . . . ?
C11B Mo1B Co1B C15B 128.2(2) . . . . ?
C1B Mo1B Co1B C15B -89.1(2) . . . . ?
C2B Mo1B Co1B C15B -75.1(2) . . . . ?
C3B Mo1B Co1B C15B -122.0(3) . . . . ?
C5B Mo1B Co1B C15B -123.2(2) . . . . ?
C4B Mo1B Co1B C15B -145.1(2) . . . . ?
Co5B Mo1B Co1B C15B 113.99(16) . . . . ?
Mo2B Mo1B Co1B C15B 67.87(16) . . . . ?
Co4B Mo1B Co1B C15B 58.88(17) . . . . ?
Co2B Mo1B Co1B C15B -2.44(16) . . . . ?
C12B Mo1B Co1B C11B -105.1(2) . . . . ?
C1B Mo1B Co1B C11B 142.7(2) . . . . ?
C2B Mo1B Co1B C11B 156.7(2) . . . . ?
C3B Mo1B Co1B C11B 109.8(3) . . . . ?
C5B Mo1B Co1B C11B 108.7(2) . . . . ?
C4B Mo1B Co1B C11B 86.7(2) . . . . ?
Co5B Mo1B Co1B C11B -14.20(15) . . . . ?
Mo2B Mo1B Co1B C11B -60.32(15) . . . . ?
Co4B Mo1B Co1B C11B -69.30(15) . . . . ?
Co2B Mo1B Co1B C11B -130.63(15) . . . . ?
C12B Mo1B Co1B Co2B 25.54(13) . . . . ?
C11B Mo1B Co1B Co2B 130.63(15) . . . . ?
C1B Mo1B Co1B Co2B -86.63(13) . . . . ?
C2B Mo1B Co1B Co2B -72.70(16) . . . . ?
C3B Mo1B Co1B Co2B -119.6(3) . . . . ?
C5B Mo1B Co1B Co2B -120.72(13) . . . . ?
C4B Mo1B Co1B Co2B -142.65(15) . . . . ?
Co5B Mo1B Co1B Co2B 116.43(3) . . . . ?
Mo2B Mo1B Co1B Co2B 70.31(2) . . . . ?
Co4B Mo1B Co1B Co2B 61.32(3) . . . . ?
C12B Mo1B Co1B Mo2B -44.77(13) . . . . ?
C11B Mo1B Co1B Mo2B 60.32(15) . . . . ?
C1B Mo1B Co1B Mo2B -156.94(12) . . . . ?
C2B Mo1B Co1B Mo2B -143.01(16) . . . . ?
C3B Mo1B Co1B Mo2B 170.1(3) . . . . ?
C5B Mo1B Co1B Mo2B 168.97(13) . . . . ?
C4B Mo1B Co1B Mo2B 147.05(15) . . . . ?
Co5B Mo1B Co1B Mo2B 46.12(2) . . . . ?
Co4B Mo1B Co1B Mo2B -8.99(2) . . . . ?
Co2B Mo1B Co1B Mo2B -70.31(2) . . . . ?
C11B Mo2B Co1B C14B -73.3(4) . . . . ?
C12B Mo2B Co1B C14B 23.0(4) . . . . ?
C10B Mo2B Co1B C14B -155.4(4) . . . . ?
C8B Mo2B Co1B C14B 162.8(4) . . . . ?
C6B Mo2B Co1B C14B 171.4(4) . . . . ?
C9B Mo2B Co1B C14B -149.3(4) . . . . ?
C7B Mo2B Co1B C14B 146.9(4) . . . . ?
Co5B Mo2B Co1B C14B -60.2(4) . . . . ?
Co4B Mo2B Co1B C14B -5.8(4) . . . . ?
Co2B Mo2B Co1B C14B 61.9(4) . . . . ?
Co3B Mo2B Co1B C14B 56.1(4) . . . . ?
C11B Mo2B Co1B C13B 83.8(2) . . . . ?
C12B Mo2B Co1B C13B 179.96(18) . . . . ?
C10B Mo2B Co1B C13B 1.58(19) . . . . ?
C8B Mo2B Co1B C13B -40.2(3) . . . . ?
C6B Mo2B Co1B C13B -31.5(2) . . . . ?
C9B Mo2B Co1B C13B 7.7(2) . . . . ?
C7B Mo2B Co1B C13B -56.1(2) . . . . ?
Co5B Mo2B Co1B C13B 96.83(15) . . . . ?
Co4B Mo2B Co1B C13B 151.23(15) . . . . ?
Co2B Mo2B Co1B C13B -141.14(15) . . . . ?
Co3B Mo2B Co1B C13B -146.88(15) . . . . ?
C11B Mo2B Co1B C15B 178.3(2) . . . . ?
C12B Mo2B Co1B C15B -85.47(19) . . . . ?
C10B Mo2B Co1B C15B 96.2(2) . . . . ?
C8B Mo2B Co1B C15B 54.4(3) . . . . ?
C6B Mo2B Co1B C15B 63.0(2) . . . . ?
C9B Mo2B Co1B C15B 102.3(2) . . . . ?
C7B Mo2B Co1B C15B 38.5(2) . . . . ?
Co5B Mo2B Co1B C15B -168.60(15) . . . . ?
Co4B Mo2B Co1B C15B -114.20(15) . . . . ?
Co2B Mo2B Co1B C15B -46.58(15) . . . . ?
Co3B Mo2B Co1B C15B -52.31(15) . . . . ?
C12B Mo2B Co1B C11B 96.21(19) . . . . ?
C10B Mo2B Co1B C11B -82.2(2) . . . . ?
C8B Mo2B Co1B C11B -123.9(3) . . . . ?
C6B Mo2B Co1B C11B -115.3(2) . . . . ?
C9B Mo2B Co1B C11B -76.0(2) . . . . ?
C7B Mo2B Co1B C11B -139.9(2) . . . . ?
Co5B Mo2B Co1B C11B 13.08(16) . . . . ?
Co4B Mo2B Co1B C11B 67.48(16) . . . . ?
Co2B Mo2B Co1B C11B 135.10(16) . . . . ?
Co3B Mo2B Co1B C11B 129.37(16) . . . . ?
C11B Mo2B Co1B Co2B -135.10(16) . . . . ?
C12B Mo2B Co1B Co2B -38.89(11) . . . . ?
C10B Mo2B Co1B Co2B 142.73(13) . . . . ?
C8B Mo2B Co1B Co2B 101.0(2) . . . . ?
C6B Mo2B Co1B Co2B 109.60(13) . . . . ?
C9B Mo2B Co1B Co2B 148.86(15) . . . . ?
C7B Mo2B Co1B Co2B 85.04(13) . . . . ?
Co5B Mo2B Co1B Co2B -122.03(3) . . . . ?
Co4B Mo2B Co1B Co2B -67.63(3) . . . . ?
Co3B Mo2B Co1B Co2B -5.73(2) . . . . ?
C11B Mo2B Co1B Mo1B -57.81(16) . . . . ?
C12B Mo2B Co1B Mo1B 38.40(11) . . . . ?
C10B Mo2B Co1B Mo1B -139.98(13) . . . . ?
C8B Mo2B Co1B Mo1B 178.3(2) . . . . ?
C6B Mo2B Co1B Mo1B -173.11(13) . . . . ?
C9B Mo2B Co1B Mo1B -133.85(15) . . . . ?
C7B Mo2B Co1B Mo1B 162.33(13) . . . . ?
Co5B Mo2B Co1B Mo1B -44.73(2) . . . . ?
Co4B Mo2B Co1B Mo1B 9.67(3) . . . . ?
Co2B Mo2B Co1B Mo1B 77.30(2) . . . . ?
Co3B Mo2B Co1B Mo1B 71.56(2) . . . . ?
C14B Co1B Co2B C16B 10.9(2) . . . . ?
C13B Co1B Co2B C16B -111.1(3) . . . . ?
C15B Co1B Co2B C16B -84.5(3) . . . . ?
C11B Co1B Co2B C16B 134.4(2) . . . . ?
Mo1B Co1B Co2B C16B 98.42(17) . . . . ?
Mo2B Co1B Co2B C16B 168.52(17) . . . . ?
C14B Co1B Co2B C17B 137.2(3) . . . . ?
C13B Co1B Co2B C17B 15.2(3) . . . . ?
C15B Co1B Co2B C17B 41.9(3) . . . . ?
C11B Co1B Co2B C17B -99.3(3) . . . . ?
Mo1B Co1B Co2B C17B -135.2(2) . . . . ?
Mo2B Co1B Co2B C17B -65.1(2) . . . . ?
C14B Co1B Co2B C15B 95.3(2) . . . . ?
C13B Co1B Co2B C15B -26.7(3) . . . . ?
C11B Co1B Co2B C15B -141.1(2) . . . . ?
Mo1B Co1B Co2B C15B -177.12(19) . . . . ?
Mo2B Co1B Co2B C15B -107.02(19) . . . . ?
C14B Co1B Co2B C12B -112.8(2) . . . . ?
C13B Co1B Co2B C12B 125.2(3) . . . . ?
C15B Co1B Co2B C12B 151.8(2) . . . . ?
C11B Co1B Co2B C12B 10.71(18) . . . . ?
Mo1B Co1B Co2B C12B -25.28(12) . . . . ?
Mo2B Co1B Co2B C12B 44.82(12) . . . . ?
C14B Co1B Co2B Co3B -150.23(15) . . . . ?
C13B Co1B Co2B Co3B 87.8(3) . . . . ?
C15B Co1B Co2B Co3B 114.46(19) . . . . ?
C11B Co1B Co2B Co3B -26.68(13) . . . . ?
Mo1B Co1B Co2B Co3B -62.66(4) . . . . ?
Mo2B Co1B Co2B Co3B 7.44(3) . . . . ?
C14B Co1B Co2B Mo2B -157.66(15) . . . . ?
C13B Co1B Co2B Mo2B 80.4(2) . . . . ?
C15B Co1B Co2B Mo2B 107.02(19) . . . . ?
C11B Co1B Co2B Mo2B -34.12(12) . . . . ?
Mo1B Co1B Co2B Mo2B -70.100(19) . . . . ?
C14B Co1B Co2B Mo1B -87.56(15) . . . . ?
C13B Co1B Co2B Mo1B 150.5(3) . . . . ?
C15B Co1B Co2B Mo1B 177.12(19) . . . . ?
C11B Co1B Co2B Mo1B 35.98(12) . . . . ?
Mo2B Co1B Co2B Mo1B 70.100(19) . . . . ?
C11B Mo2B Co2B C16B -20.7(7) . . . . ?
C12B Mo2B Co2B C16B 66.1(7) . . . . ?
C10B Mo2B Co2B C16B -110.2(7) . . . . ?
C8B Mo2B Co2B C16B 173.8(7) . . . . ?
C6B Mo2B Co2B C16B -126.9(7) . . . . ?
C9B Mo2B Co2B C16B -162.0(7) . . . . ?
C7B Mo2B Co2B C16B -161.6(7) . . . . ?
Co5B Mo2B Co2B C16B 22.5(7) . . . . ?
Co4B Mo2B Co2B C16B 73.0(7) . . . . ?
Co1B Mo2B Co2B C16B -52.8(7) . . . . ?
Co3B Mo2B Co2B C16B 120.5(7) . . . . ?
C11B Mo2B Co2B C17B 174.39(18) . . . . ?
C12B Mo2B Co2B C17B -98.8(2) . . . . ?
C10B Mo2B Co2B C17B 84.9(2) . . . . ?
C8B Mo2B Co2B C17B 8.9(2) . . . . ?
C6B Mo2B Co2B C17B 68.21(19) . . . . ?
C9B Mo2B Co2B C17B 33.1(3) . . . . ?
C7B Mo2B Co2B C17B 33.52(18) . . . . ?
Co5B Mo2B Co2B C17B -142.36(15) . . . . ?
Co4B Mo2B Co2B C17B -91.90(15) . . . . ?
Co1B Mo2B Co2B C17B 142.33(15) . . . . ?
Co3B Mo2B Co2B C17B -44.37(15) . . . . ?
C11B Mo2B Co2B C15B 79.85(17) . . . . ?
C12B Mo2B Co2B C15B 166.7(2) . . . . ?
C10B Mo2B Co2B C15B -9.7(2) . . . . ?
C8B Mo2B Co2B C15B -85.68(19) . . . . ?
C6B Mo2B Co2B C15B -26.33(18) . . . . ?
C9B Mo2B Co2B C15B -61.5(3) . . . . ?
C7B Mo2B Co2B C15B -61.01(18) . . . . ?
Co5B Mo2B Co2B C15B 123.10(14) . . . . ?
Co4B Mo2B Co2B C15B 173.56(14) . . . . ?
Co1B Mo2B Co2B C15B 47.79(14) . . . . ?
Co3B Mo2B Co2B C15B -138.91(14) . . . . ?
C11B Mo2B Co2B C12B -86.81(19) . . . . ?
C10B Mo2B Co2B C12B -176.3(2) . . . . ?
C8B Mo2B Co2B C12B 107.7(2) . . . . ?
C6B Mo2B Co2B C12B 167.0(2) . . . . ?
C9B Mo2B Co2B C12B 131.9(3) . . . . ?
C7B Mo2B Co2B C12B 132.33(19) . . . . ?
Co5B Mo2B Co2B C12B -43.56(16) . . . . ?
Co4B Mo2B Co2B C12B 6.91(16) . . . . ?
Co1B Mo2B Co2B C12B -118.87(16) . . . . ?
Co3B Mo2B Co2B C12B 54.43(16) . . . . ?
C11B Mo2B Co2B Co1B 32.06(11) . . . . ?
C12B Mo2B Co2B Co1B 118.87(16) . . . . ?
C10B Mo2B Co2B Co1B -57.47(17) . . . . ?
C8B Mo2B Co2B Co1B -133.47(14) . . . . ?
C6B Mo2B Co2B Co1B -74.12(12) . . . . ?
C9B Mo2B Co2B Co1B -109.3(3) . . . . ?
C7B Mo2B Co2B Co1B -108.80(12) . . . . ?
Co5B Mo2B Co2B Co1B 75.31(3) . . . . ?
Co4B Mo2B Co2B Co1B 125.77(2) . . . . ?
Co3B Mo2B Co2B Co1B 173.30(3) . . . . ?
C11B Mo2B Co2B Co3B -141.24(11) . . . . ?
C12B Mo2B Co2B Co3B -54.43(16) . . . . ?
C10B Mo2B Co2B Co3B 129.22(17) . . . . ?
C8B Mo2B Co2B Co3B 53.22(14) . . . . ?
C6B Mo2B Co2B Co3B 112.58(12) . . . . ?
C9B Mo2B Co2B Co3B 77.4(3) . . . . ?
C7B Mo2B Co2B Co3B 77.89(12) . . . . ?
Co5B Mo2B Co2B Co3B -97.99(3) . . . . ?
Co4B Mo2B Co2B Co3B -47.53(2) . . . . ?
Co1B Mo2B Co2B Co3B -173.30(3) . . . . ?
C11B Mo2B Co2B Mo1B -36.58(11) . . . . ?
C12B Mo2B Co2B Mo1B 50.22(16) . . . . ?
C10B Mo2B Co2B Mo1B -126.12(17) . . . . ?
C8B Mo2B Co2B Mo1B 157.88(14) . . . . ?
C6B Mo2B Co2B Mo1B -142.76(12) . . . . ?
C9B Mo2B Co2B Mo1B -177.9(3) . . . . ?
C7B Mo2B Co2B Mo1B -177.45(11) . . . . ?
Co5B Mo2B Co2B Mo1B 6.67(2) . . . . ?
Co4B Mo2B Co2B Mo1B 57.128(18) . . . . ?
Co1B Mo2B Co2B Mo1B -68.64(2) . . . . ?
Co3B Mo2B Co2B Mo1B 104.66(2) . . . . ?
C12B Mo1B Co2B C16B 117.0(2) . . . . ?
C11B Mo1B Co2B C16B -137.8(2) . . . . ?
C1B Mo1B Co2B C16B -3.9(2) . . . . ?
C2B Mo1B Co2B C16B 29.3(2) . . . . ?
C3B Mo1B Co2B C16B 38.3(2) . . . . ?
C5B Mo1B Co2B C16B -29.6(2) . . . . ?
C4B Mo1B Co2B C16B -15.6(3) . . . . ?
Co5B Mo1B Co2B C16B 177.28(17) . . . . ?
Co1B Mo1B Co2B C16B -102.43(17) . . . . ?
Mo2B Mo1B Co2B C16B -176.13(17) . . . . ?
Co4B Mo1B Co2B C16B 130.16(17) . . . . ?
C12B Mo1B Co2B C17B -10.6(3) . . . . ?
C11B Mo1B Co2B C17B 94.6(3) . . . . ?
C1B Mo1B Co2B C17B -131.5(3) . . . . ?
C2B Mo1B Co2B C17B -98.3(3) . . . . ?
C3B Mo1B Co2B C17B -89.3(3) . . . . ?
C5B Mo1B Co2B C17B -157.2(3) . . . . ?
C4B Mo1B Co2B C17B -143.2(3) . . . . ?
Co5B Mo1B Co2B C17B 49.7(3) . . . . ?
Co1B Mo1B Co2B C17B 130.0(3) . . . . ?
Mo2B Mo1B Co2B C17B 56.3(2) . . . . ?
Co4B Mo1B Co2B C17B 2.6(3) . . . . ?
C12B Mo1B Co2B C15B -138.2(2) . . . . ?
C11B Mo1B Co2B C15B -33.0(2) . . . . ?
C1B Mo1B Co2B C15B 100.9(2) . . . . ?
C2B Mo1B Co2B C15B 134.1(2) . . . . ?
C3B Mo1B Co2B C15B 143.1(2) . . . . ?
C5B Mo1B Co2B C15B 75.2(2) . . . . ?
C4B Mo1B Co2B C15B 89.2(3) . . . . ?
Co5B Mo1B Co2B C15B -77.92(16) . . . . ?
Co1B Mo1B Co2B C15B 2.36(16) . . . . ?
Mo2B Mo1B Co2B C15B -71.34(16) . . . . ?
Co4B Mo1B Co2B C15B -125.05(16) . . . . ?
C11B Mo1B Co2B C12B 105.2(2) . . . . ?
C1B Mo1B Co2B C12B -120.8(2) . . . . ?
C2B Mo1B Co2B C12B -87.7(2) . . . . ?
C3B Mo1B Co2B C12B -78.6(3) . . . . ?
C5B Mo1B Co2B C12B -146.6(2) . . . . ?
C4B Mo1B Co2B C12B -132.6(3) . . . . ?
Co5B Mo1B Co2B C12B 60.31(19) . . . . ?
Co1B Mo1B Co2B C12B 140.59(19) . . . . ?
Mo2B Mo1B Co2B C12B 66.90(19) . . . . ?
Co4B Mo1B Co2B C12B 13.19(19) . . . . ?
C12B Mo1B Co2B Co1B -140.59(19) . . . . ?
C11B Mo1B Co2B Co1B -35.36(12) . . . . ?
C1B Mo1B Co2B Co1B 98.56(13) . . . . ?
C2B Mo1B Co2B Co1B 131.72(13) . . . . ?
C3B Mo1B Co2B Co1B 140.78(18) . . . . ?
C5B Mo1B Co2B Co1B 72.81(14) . . . . ?
C4B Mo1B Co2B Co1B 86.8(2) . . . . ?
Co5B Mo1B Co2B Co1B -80.28(3) . . . . ?
Mo2B Mo1B Co2B Co1B -73.70(2) . . . . ?
Co4B Mo1B Co2B Co1B -127.40(3) . . . . ?
C12B Mo1B Co2B Co3B -6.56(19) . . . . ?
C11B Mo1B Co2B Co3B 98.68(12) . . . . ?
C1B Mo1B Co2B Co3B -127.40(13) . . . . ?
C2B Mo1B Co2B Co3B -94.25(13) . . . . ?
C3B Mo1B Co2B Co3B -85.18(18) . . . . ?
C5B Mo1B Co2B Co3B -153.15(14) . . . . ?
C4B Mo1B Co2B Co3B -139.1(2) . . . . ?
Co5B Mo1B Co2B Co3B 53.76(3) . . . . ?
Co1B Mo1B Co2B Co3B 134.04(3) . . . . ?
Mo2B Mo1B Co2B Co3B 60.34(2) . . . . ?
Co4B Mo1B Co2B Co3B 6.63(2) . . . . ?
C12B Mo1B Co2B Mo2B -66.90(19) . . . . ?
C11B Mo1B Co2B Mo2B 38.34(12) . . . . ?
C1B Mo1B Co2B Mo2B 172.25(13) . . . . ?
C2B Mo1B Co2B Mo2B -154.59(13) . . . . ?
C3B Mo1B Co2B Mo2B -145.52(18) . . . . ?
C5B Mo1B Co2B Mo2B 146.50(14) . . . . ?
C4B Mo1B Co2B Mo2B 160.5(2) . . . . ?
Co5B Mo1B Co2B Mo2B -6.59(2) . . . . ?
Co1B Mo1B Co2B Mo2B 73.70(2) . . . . ?
Co4B Mo1B Co2B Mo2B -53.709(19) . . . . ?
C16B Co2B Co3B C19B 109.5(3) . . . . ?
C17B Co2B Co3B C19B 35.2(3) . . . . ?
C15B Co2B Co3B C19B -26.8(3) . . . . ?
C12B Co2B Co3B C19B -147.7(3) . . . . ?
Co1B Co2B Co3B C19B -91.8(2) . . . . ?
Mo2B Co2B Co3B C19B -84.5(2) . . . . ?
Mo1B Co2B Co3B C19B -141.7(2) . . . . ?
C16B Co2B Co3B C18B -7.5(3) . . . . ?
C17B Co2B Co3B C18B -81.8(2) . . . . ?
C15B Co2B Co3B C18B -143.8(2) . . . . ?
C12B Co2B Co3B C18B 95.4(2) . . . . ?
Co1B Co2B Co3B C18B 151.23(16) . . . . ?
Mo2B Co2B Co3B C18B 158.58(16) . . . . ?
Mo1B Co2B Co3B C18B 101.36(16) . . . . ?
C16B Co2B Co3B C12B -102.8(3) . . . . ?
C17B Co2B Co3B C12B -177.1(3) . . . . ?
C15B Co2B Co3B C12B 120.9(3) . . . . ?
Co1B Co2B Co3B C12B 55.88(18) . . . . ?
Mo2B Co2B Co3B C12B 63.22(17) . . . . ?
Mo1B Co2B Co3B C12B 6.01(17) . . . . ?
C16B Co2B Co3B C17B 74.3(3) . . . . ?
C15B Co2B Co3B C17B -62.0(3) . . . . ?
C12B Co2B Co3B C17B 177.1(3) . . . . ?
Co1B Co2B Co3B C17B -127.00(19) . . . . ?
Mo2B Co2B Co3B C17B -119.66(19) . . . . ?
Mo1B Co2B Co3B C17B -176.87(19) . . . . ?
C16B Co2B Co3B Co4B -116.01(19) . . . . ?
C17B Co2B Co3B Co4B 169.69(19) . . . . ?
C15B Co2B Co3B Co4B 107.68(19) . . . . ?
C12B Co2B Co3B Co4B -13.19(17) . . . . ?
Co1B Co2B Co3B Co4B 42.69(4) . . . . ?
Mo2B Co2B Co3B Co4B 50.03(2) . . . . ?
Mo1B Co2B Co3B Co4B -7.18(3) . . . . ?
C16B Co2B Co3B Mo2B -166.04(19) . . . . ?
C17B Co2B Co3B Mo2B 119.66(19) . . . . ?
C15B Co2B Co3B Mo2B 57.65(19) . . . . ?
C12B Co2B Co3B Mo2B -63.22(17) . . . . ?
Co1B Co2B Co3B Mo2B -7.34(3) . . . . ?
Mo1B Co2B Co3B Mo2B -57.215(17) . . . . ?
C11B Mo2B Co3B C19B -174.5(2) . . . . ?
C12B Mo2B Co3B C19B -170.7(2) . . . . ?
C10B Mo2B Co3B C19B 10.2(3) . . . . ?
C8B Mo2B Co3B C19B -9.0(2) . . . . ?
C6B Mo2B Co3B C19B 41.6(2) . . . . ?
C9B Mo2B Co3B C19B -23.5(2) . . . . ?
C7B Mo2B Co3B C19B 25.9(2) . . . . ?
Co5B Mo2B Co3B C19B -120.04(17) . . . . ?
Co4B Mo2B Co3B C19B -112.36(17) . . . . ?
Co1B Mo2B Co3B C19B 134.83(16) . . . . ?
Co2B Mo2B Co3B C19B 129.11(17) . . . . ?
C11B Mo2B Co3B C18B -8.0(5) . . . . ?
C12B Mo2B Co3B C18B -4.2(5) . . . . ?
C10B Mo2B Co3B C18B 176.8(5) . . . . ?
C8B Mo2B Co3B C18B 157.6(4) . . . . ?
C6B Mo2B Co3B C18B -151.8(5) . . . . ?
C9B Mo2B Co3B C18B 143.0(4) . . . . ?
C7B Mo2B Co3B C18B -167.5(4) . . . . ?
Co5B Mo2B Co3B C18B 46.5(4) . . . . ?
Co4B Mo2B Co3B C18B 54.2(4) . . . . ?
Co1B Mo2B Co3B C18B -58.6(4) . . . . ?
Co2B Mo2B Co3B C18B -64.3(4) . . . . ?
C11B Mo2B Co3B C12B -3.8(2) . . . . ?
C10B Mo2B Co3B C12B -179.0(3) . . . . ?
C8B Mo2B Co3B C12B 161.7(2) . . . . ?
C6B Mo2B Co3B C12B -147.6(2) . . . . ?
C9B Mo2B Co3B C12B 147.2(2) . . . . ?
C7B Mo2B Co3B C12B -163.3(2) . . . . ?
Co5B Mo2B Co3B C12B 50.70(16) . . . . ?
Co4B Mo2B Co3B C12B 58.38(16) . . . . ?
Co1B Mo2B Co3B C12B -54.43(16) . . . . ?
Co2B Mo2B Co3B C12B -60.15(16) . . . . ?
C11B Mo2B Co3B C17B 95.2(2) . . . . ?
C12B Mo2B Co3B C17B 99.0(2) . . . . ?
C10B Mo2B Co3B C17B -80.0(2) . . . . ?
C8B Mo2B Co3B C17B -99.23(18) . . . . ?
C6B Mo2B Co3B C17B -48.60(19) . . . . ?
C9B Mo2B Co3B C17B -113.76(19) . . . . ?
C7B Mo2B Co3B C17B -64.28(18) . . . . ?
Co5B Mo2B Co3B C17B 149.73(14) . . . . ?
Co4B Mo2B Co3B C17B 157.41(14) . . . . ?
Co1B Mo2B Co3B C17B 44.60(14) . . . . ?
Co2B Mo2B Co3B C17B 38.88(14) . . . . ?
C11B Mo2B Co3B Co2B 56.35(15) . . . . ?
C12B Mo2B Co3B Co2B 60.15(16) . . . . ?
C10B Mo2B Co3B Co2B -118.9(2) . . . . ?
C8B Mo2B Co3B Co2B -138.11(12) . . . . ?
C6B Mo2B Co3B Co2B -87.48(14) . . . . ?
C9B Mo2B Co3B Co2B -152.64(13) . . . . ?
C7B Mo2B Co3B Co2B -103.16(12) . . . . ?
Co5B Mo2B Co3B Co2B 110.85(3) . . . . ?
Co4B Mo2B Co3B Co2B 118.52(3) . . . . ?
Co1B Mo2B Co3B Co2B 5.72(2) . . . . ?
C11B Mo2B Co3B Co4B -62.17(15) . . . . ?
C12B Mo2B Co3B Co4B -58.38(16) . . . . ?
C10B Mo2B Co3B Co4B 122.6(2) . . . . ?
C8B Mo2B Co3B Co4B 103.36(12) . . . . ?
C6B Mo2B Co3B Co4B 153.99(14) . . . . ?
C9B Mo2B Co3B Co4B 88.83(13) . . . . ?
C7B Mo2B Co3B Co4B 138.31(12) . . . . ?
Co5B Mo2B Co3B Co4B -7.68(3) . . . . ?
Co1B Mo2B Co3B Co4B -112.80(3) . . . . ?
Co2B Mo2B Co3B Co4B -118.52(3) . . . . ?
C19B Co3B Co4B C20B -29.4(2) . . . . ?
C18B Co3B Co4B C20B 77.8(2) . . . . ?
C12B Co3B Co4B C20B 173.8(3) . . . . ?
C17B Co3B Co4B C20B -160.3(3) . . . . ?
Co2B Co3B Co4B C20B -172.53(19) . . . . ?
Mo2B Co3B Co4B C20B -121.30(19) . . . . ?
C19B Co3B Co4B C21B -113.4(2) . . . . ?
C18B Co3B Co4B C21B -6.2(2) . . . . ?
C12B Co3B Co4B C21B 89.9(3) . . . . ?
C17B Co3B Co4B C21B 115.8(3) . . . . ?
Co2B Co3B Co4B C21B 103.53(18) . . . . ?
Mo2B Co3B Co4B C21B 154.76(18) . . . . ?
C19B Co3B Co4B C22B 39.0(3) . . . . ?
C18B Co3B Co4B C22B 146.2(3) . . . . ?
C12B Co3B Co4B C22B -117.7(3) . . . . ?
C17B Co3B Co4B C22B -91.9(3) . . . . ?
Co2B Co3B Co4B C22B -104.11(19) . . . . ?
Mo2B Co3B Co4B C22B -52.88(19) . . . . ?
C19B Co3B Co4B C12B 156.7(2) . . . . ?
C18B Co3B Co4B C12B -96.1(2) . . . . ?
C17B Co3B Co4B C12B 25.9(3) . . . . ?
Co2B Co3B Co4B C12B 13.63(18) . . . . ?
Mo2B Co3B Co4B C12B 64.87(18) . . . . ?
C19B Co3B Co4B Co5B 101.00(17) . . . . ?
C18B Co3B Co4B Co5B -151.80(16) . . . . ?
C12B Co3B Co4B Co5B -55.72(18) . . . . ?
C17B Co3B Co4B Co5B -29.9(2) . . . . ?
Co2B Co3B Co4B Co5B -42.09(4) . . . . ?
Mo2B Co3B Co4B Co5B 9.15(3) . . . . ?
C19B Co3B Co4B Mo2B 91.85(16) . . . . ?
C18B Co3B Co4B Mo2B -160.95(16) . . . . ?
C12B Co3B Co4B Mo2B -64.87(18) . . . . ?
C17B Co3B Co4B Mo2B -39.0(2) . . . . ?
Co2B Co3B Co4B Mo2B -51.23(2) . . . . ?
C19B Co3B Co4B Mo1B 150.40(16) . . . . ?
C18B Co3B Co4B Mo1B -102.40(16) . . . . ?
C12B Co3B Co4B Mo1B -6.32(18) . . . . ?
C17B Co3B Co4B Mo1B 19.5(2) . . . . ?
Co2B Co3B Co4B Mo1B 7.32(3) . . . . ?
Mo2B Co3B Co4B Mo1B 58.548(17) . . . . ?
C11B Mo2B Co4B C20B -166.3(2) . . . . ?
C12B Mo2B Co4B C20B 107.9(2) . . . . ?
C10B Mo2B Co4B C20B -75.7(2) . . . . ?
C8B Mo2B Co4B C20B -23.3(2) . . . . ?
C6B Mo2B Co4B C20B -23.5(4) . . . . ?
C9B Mo2B Co4B C20B -58.3(2) . . . . ?
C7B Mo2B Co4B C20B 1.5(2) . . . . ?
Co5B Mo2B Co4B C20B -133.14(18) . . . . ?
Co1B Mo2B Co4B C20B 149.62(18) . . . . ?
Co2B Mo2B Co4B C20B 101.02(18) . . . . ?
Co3B Mo2B Co4B C20B 55.41(18) . . . . ?
C11B Mo2B Co4B C21B 34.9(5) . . . . ?
C12B Mo2B Co4B C21B -50.9(5) . . . . ?
C10B Mo2B Co4B C21B 125.5(5) . . . . ?
C8B Mo2B Co4B C21B 177.9(5) . . . . ?
C6B Mo2B Co4B C21B 177.7(5) . . . . ?
C9B Mo2B Co4B C21B 142.9(5) . . . . ?
C7B Mo2B Co4B C21B -157.3(5) . . . . ?
Co5B Mo2B Co4B C21B 68.1(5) . . . . ?
Co1B Mo2B Co4B C21B -9.2(5) . . . . ?
Co2B Mo2B Co4B C21B -57.8(5) . . . . ?
Co3B Mo2B Co4B C21B -103.4(5) . . . . ?
C11B Mo2B Co4B C22B -78.71(19) . . . . ?
C12B Mo2B Co4B C22B -164.5(2) . . . . ?
C10B Mo2B Co4B C22B 11.9(2) . . . . ?
C8B Mo2B Co4B C22B 64.28(19) . . . . ?
C6B Mo2B Co4B C22B 64.1(4) . . . . ?
C9B Mo2B Co4B C22B 29.33(19) . . . . ?
C7B Mo2B Co4B C22B 89.1(2) . . . . ?
Co5B Mo2B Co4B C22B -45.53(15) . . . . ?
Co1B Mo2B Co4B C22B -122.77(14) . . . . ?
Co2B Mo2B Co4B C22B -171.36(14) . . . . ?
Co3B Mo2B Co4B C22B 143.03(15) . . . . ?
C11B Mo2B Co4B C12B 85.8(2) . . . . ?
C10B Mo2B Co4B C12B 176.4(2) . . . . ?
C8B Mo2B Co4B C12B -131.2(2) . . . . ?
C6B Mo2B Co4B C12B -131.4(4) . . . . ?
C9B Mo2B Co4B C12B -166.2(2) . . . . ?
C7B Mo2B Co4B C12B -106.4(2) . . . . ?
Co5B Mo2B Co4B C12B 118.98(16) . . . . ?
Co1B Mo2B Co4B C12B 41.74(16) . . . . ?
Co2B Mo2B Co4B C12B -6.86(16) . . . . ?
Co3B Mo2B Co4B C12B -52.46(16) . . . . ?
C11B Mo2B Co4B Co5B -33.18(13) . . . . ?
C12B Mo2B Co4B Co5B -118.98(16) . . . . ?
C10B Mo2B Co4B Co5B 57.45(17) . . . . ?
C8B Mo2B Co4B Co5B 109.81(13) . . . . ?
C6B Mo2B Co4B Co5B 109.6(3) . . . . ?
C9B Mo2B Co4B Co5B 74.85(12) . . . . ?
C7B Mo2B Co4B Co5B 134.64(15) . . . . ?
Co1B Mo2B Co4B Co5B -77.24(3) . . . . ?
Co2B Mo2B Co4B Co5B -125.83(3) . . . . ?
Co3B Mo2B Co4B Co5B -171.44(3) . . . . ?
C11B Mo2B Co4B Co3B 138.26(13) . . . . ?
C12B Mo2B Co4B Co3B 52.46(16) . . . . ?
C10B Mo2B Co4B Co3B -131.11(17) . . . . ?
C8B Mo2B Co4B Co3B -78.75(13) . . . . ?
C6B Mo2B Co4B Co3B -78.9(3) . . . . ?
C9B Mo2B Co4B Co3B -113.70(12) . . . . ?
C7B Mo2B Co4B Co3B -53.92(15) . . . . ?
Co5B Mo2B Co4B Co3B 171.44(3) . . . . ?
Co1B Mo2B Co4B Co3B 94.20(3) . . . . ?
Co2B Mo2B Co4B Co3B 45.61(2) . . . . ?
C11B Mo2B Co4B Mo1B 34.75(13) . . . . ?
C12B Mo2B Co4B Mo1B -51.05(15) . . . . ?
C10B Mo2B Co4B Mo1B 125.38(17) . . . . ?
C8B Mo2B Co4B Mo1B 177.74(13) . . . . ?
C6B Mo2B Co4B Mo1B 177.6(3) . . . . ?
C9B Mo2B Co4B Mo1B 142.79(12) . . . . ?
C7B Mo2B Co4B Mo1B -157.43(15) . . . . ?
Co5B Mo2B Co4B Mo1B 67.93(2) . . . . ?
Co1B Mo2B Co4B Mo1B -9.31(2) . . . . ?
Co2B Mo2B Co4B Mo1B -57.901(18) . . . . ?
Co3B Mo2B Co4B Mo1B -103.51(2) . . . . ?
C12B Mo1B Co4B C20B 6.9(5) . . . . ?
C11B Mo1B Co4B C20B -96.1(5) . . . . ?
C1B Mo1B Co4B C20B 82.5(5) . . . . ?
C2B Mo1B Co4B C20B 95.3(5) . . . . ?
C3B Mo1B Co4B C20B 129.9(5) . . . . ?
C5B Mo1B Co4B C20B 133.7(5) . . . . ?
C4B Mo1B Co4B C20B 153.7(5) . . . . ?
Co5B Mo1B Co4B C20B -132.5(4) . . . . ?
Co1B Mo1B Co4B C20B -50.6(4) . . . . ?
Mo2B Mo1B Co4B C20B -59.7(4) . . . . ?
Co2B Mo1B Co4B C20B -6.0(4) . . . . ?
C12B Mo1B Co4B C21B -113.3(2) . . . . ?
C11B Mo1B Co4B C21B 143.7(2) . . . . ?
C1B Mo1B Co4B C21B -37.7(2) . . . . ?
C2B Mo1B Co4B C21B -24.9(2) . . . . ?
C3B Mo1B Co4B C21B 9.7(2) . . . . ?
C5B Mo1B Co4B C21B 13.5(3) . . . . ?
C4B Mo1B Co4B C21B 33.5(2) . . . . ?
Co5B Mo1B Co4B C21B 107.26(17) . . . . ?
Co1B Mo1B Co4B C21B -170.79(17) . . . . ?
Mo2B Mo1B Co4B C21B -179.95(17) . . . . ?
Co2B Mo1B Co4B C21B -126.23(17) . . . . ?
C12B Mo1B Co4B C22B 139.5(2) . . . . ?
C11B Mo1B Co4B C22B 36.52(19) . . . . ?
C1B Mo1B Co4B C22B -144.9(2) . . . . ?
C2B Mo1B Co4B C22B -132.09(19) . . . . ?
C3B Mo1B Co4B C22B -97.49(19) . . . . ?
C5B Mo1B Co4B C22B -93.7(3) . . . . ?
C4B Mo1B Co4B C22B -73.6(2) . . . . ?
Co5B Mo1B Co4B C22B 0.11(14) . . . . ?
Co1B Mo1B Co4B C22B 82.06(15) . . . . ?
Mo2B Mo1B Co4B C22B 72.90(14) . . . . ?
Co2B Mo1B Co4B C22B 126.62(14) . . . . ?
C11B Mo1B Co4B C12B -103.0(2) . . . . ?
C1B Mo1B Co4B C12B 75.6(2) . . . . ?
C2B Mo1B Co4B C12B 88.4(2) . . . . ?
C3B Mo1B Co4B C12B 123.0(2) . . . . ?
C5B Mo1B Co4B C12B 126.8(3) . . . . ?
C4B Mo1B Co4B C12B 146.8(2) . . . . ?
Co5B Mo1B Co4B C12B -139.42(18) . . . . ?
Co1B Mo1B Co4B C12B -57.47(18) . . . . ?
Mo2B Mo1B Co4B C12B -66.63(18) . . . . ?
Co2B Mo1B Co4B C12B -12.91(18) . . . . ?
C12B Mo1B Co4B Co5B 139.42(18) . . . . ?
C11B Mo1B Co4B Co5B 36.41(12) . . . . ?
C1B Mo1B Co4B Co5B -145.01(17) . . . . ?
C2B Mo1B Co4B Co5B -132.20(13) . . . . ?
C3B Mo1B Co4B Co5B -97.59(13) . . . . ?
C5B Mo1B Co4B Co5B -93.8(3) . . . . ?
C4B Mo1B Co4B Co5B -73.76(15) . . . . ?
Co1B Mo1B Co4B Co5B 81.95(3) . . . . ?
Mo2B Mo1B Co4B Co5B 72.79(2) . . . . ?
Co2B Mo1B Co4B Co5B 126.51(3) . . . . ?
C12B Mo1B Co4B Co3B 6.53(18) . . . . ?
C11B Mo1B Co4B Co3B -96.47(12) . . . . ?
C1B Mo1B Co4B Co3B 82.11(17) . . . . ?
C2B Mo1B Co4B Co3B 94.92(13) . . . . ?
C3B Mo1B Co4B Co3B 129.52(13) . . . . ?
C5B Mo1B Co4B Co3B 133.3(3) . . . . ?
C4B Mo1B Co4B Co3B 153.36(15) . . . . ?
Co5B Mo1B Co4B Co3B -132.88(3) . . . . ?
Co1B Mo1B Co4B Co3B -50.93(3) . . . . ?
Mo2B Mo1B Co4B Co3B -60.10(2) . . . . ?
Co2B Mo1B Co4B Co3B -6.38(2) . . . . ?
C12B Mo1B Co4B Mo2B 66.63(18) . . . . ?
C11B Mo1B Co4B Mo2B -36.37(12) . . . . ?
C1B Mo1B Co4B Mo2B 142.20(16) . . . . ?
C2B Mo1B Co4B Mo2B 155.02(13) . . . . ?
C3B Mo1B Co4B Mo2B -170.38(13) . . . . ?
C5B Mo1B Co4B Mo2B -166.6(3) . . . . ?
C4B Mo1B Co4B Mo2B -146.55(15) . . . . ?
Co5B Mo1B Co4B Mo2B -72.79(2) . . . . ?
Co1B Mo1B Co4B Mo2B 9.16(2) . . . . ?
Co2B Mo1B Co4B Mo2B 53.720(19) . . . . ?
C20B Co4B Co5B C23B -118.5(3) . . . . ?
C21B Co4B Co5B C23B -0.4(2) . . . . ?
C22B Co4B Co5B C23B -93.7(2) . . . . ?
C12B Co4B Co5B C23B 112.7(2) . . . . ?
Co3B Co4B Co5B C23B 148.61(17) . . . . ?
Mo2B Co4B Co5B C23B 157.85(17) . . . . ?
Mo1B Co4B Co5B C23B 86.18(17) . . . . ?
C20B Co4B Co5B C24B 5.5(3) . . . . ?
C21B Co4B Co5B C24B 123.7(3) . . . . ?
C22B Co4B Co5B C24B 30.4(3) . . . . ?
C12B Co4B Co5B C24B -123.3(3) . . . . ?
Co3B Co4B Co5B C24B -87.3(2) . . . . ?
Mo2B Co4B Co5B C24B -78.1(2) . . . . ?
Mo1B Co4B Co5B C24B -149.8(2) . . . . ?
C20B Co4B Co5B C22B -24.8(3) . . . . ?
C21B Co4B Co5B C22B 93.3(2) . . . . ?
C12B Co4B Co5B C22B -153.6(2) . . . . ?
Co3B Co4B Co5B C22B -117.70(18) . . . . ?
Mo2B Co4B Co5B C22B -108.47(18) . . . . ?
Mo1B Co4B Co5B C22B 179.86(18) . . . . ?
C20B Co4B Co5B C11B 118.6(3) . . . . ?
C21B Co4B Co5B C11B -123.3(2) . . . . ?
C22B Co4B Co5B C11B 143.4(2) . . . . ?
C12B Co4B Co5B C11B -10.17(18) . . . . ?
Co3B Co4B Co5B C11B 25.74(13) . . . . ?
Mo2B Co4B Co5B C11B 34.97(12) . . . . ?
Mo1B Co4B Co5B C11B -36.70(12) . . . . ?
C20B Co4B Co5B Mo1B 155.3(2) . . . . ?
C21B Co4B Co5B Mo1B -86.57(17) . . . . ?
C22B Co4B Co5B Mo1B -179.86(18) . . . . ?
C12B Co4B Co5B Mo1B 26.52(12) . . . . ?
Co3B Co4B Co5B Mo1B 62.43(3) . . . . ?
Mo2B Co4B Co5B Mo1B 71.668(19) . . . . ?
C20B Co4B Co5B Mo2B 83.6(2) . . . . ?
C21B Co4B Co5B Mo2B -158.24(17) . . . . ?
C22B Co4B Co5B Mo2B 108.47(18) . . . . ?
C12B Co4B Co5B Mo2B -45.14(12) . . . . ?
Co3B Co4B Co5B Mo2B -9.24(3) . . . . ?
Mo1B Co4B Co5B Mo2B -71.668(19) . . . . ?
C12B Mo1B Co5B C23B -133.1(2) . . . . ?
C11B Mo1B Co5B C23B 124.1(2) . . . . ?
C1B Mo1B Co5B C23B 13.1(3) . . . . ?
C2B Mo1B Co5B C23B -32.6(2) . . . . ?
C3B Mo1B Co5B C23B -16.8(2) . . . . ?
C5B Mo1B Co5B C23B 39.3(2) . . . . ?
C4B Mo1B Co5B C23B 17.5(2) . . . . ?
Co1B Mo1B Co5B C23B 138.17(17) . . . . ?
Mo2B Mo1B Co5B C23B -175.76(17) . . . . ?
Co4B Mo1B Co5B C23B -106.33(17) . . . . ?
Co2B Mo1B Co5B C23B -169.30(17) . . . . ?
C12B Mo1B Co5B C24B 118.1(3) . . . . ?
C11B Mo1B Co5B C24B 15.3(3) . . . . ?
C1B Mo1B Co5B C24B -95.6(4) . . . . ?
C2B Mo1B Co5B C24B -141.4(3) . . . . ?
C3B Mo1B Co5B C24B -125.6(3) . . . . ?
C5B Mo1B Co5B C24B -69.5(3) . . . . ?
C4B Mo1B Co5B C24B -91.3(3) . . . . ?
Co1B Mo1B Co5B C24B 29.4(3) . . . . ?
Mo2B Mo1B Co5B C24B 75.4(3) . . . . ?
Co4B Mo1B Co5B C24B 144.9(3) . . . . ?
Co2B Mo1B Co5B C24B 81.9(3) . . . . ?
C12B Mo1B Co5B C22B -26.9(2) . . . . ?
C11B Mo1B Co5B C22B -129.7(2) . . . . ?
C1B Mo1B Co5B C22B 119.4(3) . . . . ?
C2B Mo1B Co5B C22B 73.6(2) . . . . ?
C3B Mo1B Co5B C22B 89.4(2) . . . . ?
C5B Mo1B Co5B C22B 145.5(2) . . . . ?
C4B Mo1B Co5B C22B 123.73(19) . . . . ?
Co1B Mo1B Co5B C22B -115.61(15) . . . . ?
Mo2B Mo1B Co5B C22B -69.54(15) . . . . ?
Co4B Mo1B Co5B C22B -0.11(15) . . . . ?
Co2B Mo1B Co5B C22B -63.08(15) . . . . ?
C12B Mo1B Co5B C11B 102.74(19) . . . . ?
C1B Mo1B Co5B C11B -111.0(3) . . . . ?
C2B Mo1B Co5B C11B -156.7(2) . . . . ?
C3B Mo1B Co5B C11B -140.88(19) . . . . ?
C5B Mo1B Co5B C11B -84.8(2) . . . . ?
C4B Mo1B Co5B C11B -106.60(19) . . . . ?
Co1B Mo1B Co5B C11B 14.07(15) . . . . ?
Mo2B Mo1B Co5B C11B 60.14(15) . . . . ?
Co4B Mo1B Co5B C11B 129.56(15) . . . . ?
Co2B Mo1B Co5B C11B 66.59(15) . . . . ?
C12B Mo1B Co5B Co4B -26.81(12) . . . . ?
C11B Mo1B Co5B Co4B -129.56(15) . . . . ?
C1B Mo1B Co5B Co4B 119.5(3) . . . . ?
C2B Mo1B Co5B Co4B 73.74(16) . . . . ?
C3B Mo1B Co5B Co4B 89.56(12) . . . . ?
C5B Mo1B Co5B Co4B 145.66(14) . . . . ?
C4B Mo1B Co5B Co4B 123.84(12) . . . . ?
Co1B Mo1B Co5B Co4B -115.49(2) . . . . ?
Mo2B Mo1B Co5B Co4B -69.42(2) . . . . ?
Co2B Mo1B Co5B Co4B -62.97(3) . . . . ?
C12B Mo1B Co5B Mo2B 42.61(12) . . . . ?
C11B Mo1B Co5B Mo2B -60.14(15) . . . . ?
C1B Mo1B Co5B Mo2B -171.1(3) . . . . ?
C2B Mo1B Co5B Mo2B 143.17(16) . . . . ?
C3B Mo1B Co5B Mo2B 158.98(12) . . . . ?
C5B Mo1B Co5B Mo2B -144.92(14) . . . . ?
C4B Mo1B Co5B Mo2B -166.74(12) . . . . ?
Co1B Mo1B Co5B Mo2B -46.07(2) . . . . ?
Co4B Mo1B Co5B Mo2B 69.42(2) . . . . ?
Co2B Mo1B Co5B Mo2B 6.45(2) . . . . ?
C11B Mo2B Co5B C23B 68.7(4) . . . . ?
C12B Mo2B Co5B C23B -25.9(4) . . . . ?
C10B Mo2B Co5B C23B 151.9(4) . . . . ?
C8B Mo2B Co5B C23B -151.0(4) . . . . ?
C6B Mo2B Co5B C23B 144.2(4) . . . . ?
C9B Mo2B Co5B C23B -174.5(4) . . . . ?
C7B Mo2B Co5B C23B -169.6(5) . . . . ?
Co4B Mo2B Co5B C23B -64.9(4) . . . . ?
Co1B Mo2B Co5B C23B 55.7(4) . . . . ?
Co2B Mo2B Co5B C23B 3.6(4) . . . . ?
Co3B Mo2B Co5B C23B -57.1(4) . . . . ?
C11B Mo2B Co5B C24B -87.3(2) . . . . ?
C12B Mo2B Co5B C24B 178.0(2) . . . . ?
C10B Mo2B Co5B C24B -4.2(2) . . . . ?
C8B Mo2B Co5B C24B 52.9(2) . . . . ?
C6B Mo2B Co5B C24B -11.9(2) . . . . ?
C9B Mo2B Co5B C24B 29.5(2) . . . . ?
C7B Mo2B Co5B C24B 34.3(3) . . . . ?
Co4B Mo2B Co5B C24B 139.04(17) . . . . ?
Co1B Mo2B Co5B C24B -100.36(17) . . . . ?
Co2B Mo2B Co5B C24B -152.47(17) . . . . ?
Co3B Mo2B Co5B C24B 146.81(17) . . . . ?
C11B Mo2B Co5B C22B 179.7(2) . . . . ?
C12B Mo2B Co5B C22B 85.09(19) . . . . ?
C10B Mo2B Co5B C22B -97.18(19) . . . . ?
C8B Mo2B Co5B C22B -40.0(2) . . . . ?
C6B Mo2B Co5B C22B -104.9(2) . . . . ?
C9B Mo2B Co5B C22B -63.50(19) . . . . ?
C7B Mo2B Co5B C22B -58.6(2) . . . . ?
Co4B Mo2B Co5B C22B 46.08(15) . . . . ?
Co1B Mo2B Co5B C22B 166.69(15) . . . . ?
Co2B Mo2B Co5B C22B 114.58(15) . . . . ?
Co3B Mo2B Co5B C22B 53.86(15) . . . . ?
C12B Mo2B Co5B C11B -94.6(2) . . . . ?
C10B Mo2B Co5B C11B 83.1(2) . . . . ?
C8B Mo2B Co5B C11B 140.3(2) . . . . ?
C6B Mo2B Co5B C11B 75.4(2) . . . . ?
C9B Mo2B Co5B C11B 116.8(2) . . . . ?
C7B Mo2B Co5B C11B 121.7(3) . . . . ?
Co4B Mo2B Co5B C11B -133.62(17) . . . . ?
Co1B Mo2B Co5B C11B -13.02(17) . . . . ?
Co2B Mo2B Co5B C11B -65.13(17) . . . . ?
Co3B Mo2B Co5B C11B -125.85(17) . . . . ?
C11B Mo2B Co5B Co4B 133.62(17) . . . . ?
C12B Mo2B Co5B Co4B 39.01(11) . . . . ?
C10B Mo2B Co5B Co4B -143.26(12) . . . . ?
C8B Mo2B Co5B Co4B -86.09(12) . . . . ?
C6B Mo2B Co5B Co4B -150.94(15) . . . . ?
C9B Mo2B Co5B Co4B -109.58(12) . . . . ?
C7B Mo2B Co5B Co4B -104.72(19) . . . . ?
Co1B Mo2B Co5B Co4B 120.60(3) . . . . ?
Co2B Mo2B Co5B Co4B 68.50(3) . . . . ?
Co3B Mo2B Co5B Co4B 7.78(3) . . . . ?
C11B Mo2B Co5B Mo1B 58.10(17) . . . . ?
C12B Mo2B Co5B Mo1B -36.52(11) . . . . ?
C10B Mo2B Co5B Mo1B 141.21(12) . . . . ?
C8B Mo2B Co5B Mo1B -161.62(12) . . . . ?
C6B Mo2B Co5B Mo1B 133.54(15) . . . . ?
C9B Mo2B Co5B Mo1B 174.89(12) . . . . ?
C7B Mo2B Co5B Mo1B 179.75(19) . . . . ?
Co4B Mo2B Co5B Mo1B -75.53(2) . . . . ?
Co1B Mo2B Co5B Mo1B 45.08(2) . . . . ?
Co2B Mo2B Co5B Mo1B -7.03(2) . . . . ?
Co3B Mo2B Co5B Mo1B -67.75(2) . . . . ?
C12B Mo1B C1B C2B 69.2(3) . . . . ?
C11B Mo1B C1B C2B -159.3(3) . . . . ?
C3B Mo1B C1B C2B -38.1(3) . . . . ?
C5B Mo1B C1B C2B -115.7(4) . . . . ?
C4B Mo1B C1B C2B -79.3(3) . . . . ?
Co5B Mo1B C1B C2B -74.0(4) . . . . ?
Co1B Mo1B C1B C2B 160.9(3) . . . . ?
Mo2B Mo1B C1B C2B 120.7(3) . . . . ?
Co4B Mo1B C1B C2B 22.7(4) . . . . ?
Co2B Mo1B C1B C2B 108.2(3) . . . . ?
C12B Mo1B C1B C5B -175.1(3) . . . . ?
C11B Mo1B C1B C5B -43.6(4) . . . . ?
C2B Mo1B C1B C5B 115.7(4) . . . . ?
C3B Mo1B C1B C5B 77.6(3) . . . . ?
C4B Mo1B C1B C5B 36.4(3) . . . . ?
Co5B Mo1B C1B C5B 41.7(5) . . . . ?
Co1B Mo1B C1B C5B -83.4(3) . . . . ?
Mo2B Mo1B C1B C5B -123.6(3) . . . . ?
Co4B Mo1B C1B C5B 138.4(2) . . . . ?
Co2B Mo1B C1B C5B -136.1(3) . . . . ?
C5B C1B C2B C3B -1.5(5) . . . . ?
Mo1B C1B C2B C3B 65.6(3) . . . . ?
C5B C1B C2B Mo1B -67.1(3) . . . . ?
C12B Mo1B C2B C1B -119.2(3) . . . . ?
C11B Mo1B C2B C1B 56.7(7) . . . . ?
C3B Mo1B C2B C1B 114.9(4) . . . . ?
C5B Mo1B C2B C1B 37.3(3) . . . . ?
C4B Mo1B C2B C1B 77.4(3) . . . . ?
Co5B Mo1B C2B C1B 143.0(3) . . . . ?
Co1B Mo1B C2B C1B -25.0(4) . . . . ?
Mo2B Mo1B C2B C1B -120.3(3) . . . . ?
Co4B Mo1B C2B C1B -163.6(3) . . . . ?
Co2B Mo1B C2B C1B -76.1(3) . . . . ?
C12B Mo1B C2B C3B 125.8(3) . . . . ?
C11B Mo1B C2B C3B -58.2(7) . . . . ?
C1B Mo1B C2B C3B -114.9(4) . . . . ?
C5B Mo1B C2B C3B -77.6(3) . . . . ?
C4B Mo1B C2B C3B -37.5(3) . . . . ?
Co5B Mo1B C2B C3B 28.1(3) . . . . ?
Co1B Mo1B C2B C3B -139.9(2) . . . . ?
Mo2B Mo1B C2B C3B 124.8(3) . . . . ?
Co4B Mo1B C2B C3B 81.5(3) . . . . ?
Co2B Mo1B C2B C3B 169.0(3) . . . . ?
C1B C2B C3B C4B 1.6(5) . . . . ?
Mo1B C2B C3B C4B 66.9(3) . . . . ?
C1B C2B C3B Mo1B -65.2(3) . . . . ?
C12B Mo1B C3B C4B -178.0(3) . . . . ?
C11B Mo1B C3B C4B 44.3(4) . . . . ?
C1B Mo1B C3B C4B -77.3(3) . . . . ?
C2B Mo1B C3B C4B -114.7(4) . . . . ?
C5B Mo1B C3B C4B -36.1(3) . . . . ?
Co5B Mo1B C3B C4B 86.4(3) . . . . ?
Co1B Mo1B C3B C4B -37.5(5) . . . . ?
Mo2B Mo1B C3B C4B 125.1(3) . . . . ?
Co4B Mo1B C3B C4B 141.7(3) . . . . ?
Co2B Mo1B C3B C4B -130.3(3) . . . . ?
C12B Mo1B C3B C2B -63.3(3) . . . . ?
C11B Mo1B C3B C2B 159.0(3) . . . . ?
C1B Mo1B C3B C2B 37.4(3) . . . . ?
C5B Mo1B C3B C2B 78.6(3) . . . . ?
C4B Mo1B C3B C2B 114.7(4) . . . . ?
Co5B Mo1B C3B C2B -158.9(3) . . . . ?
Co1B Mo1B C3B C2B 77.3(4) . . . . ?
Mo2B Mo1B C3B C2B -120.2(3) . . . . ?
Co4B Mo1B C3B C2B -103.6(3) . . . . ?
Co2B Mo1B C3B C2B -15.6(4) . . . . ?
C2B C3B C4B C5B -1.1(5) . . . . ?
Mo1B C3B C4B C5B 63.7(3) . . . . ?
C2B C3B C4B Mo1B -64.9(3) . . . . ?
C12B Mo1B C4B C5B -113.3(4) . . . . ?
C11B Mo1B C4B C5B 95.0(3) . . . . ?
C1B Mo1B C4B C5B -37.4(3) . . . . ?
C2B Mo1B C4B C5B -78.6(3) . . . . ?
C3B Mo1B C4B C5B -116.9(5) . . . . ?
Co5B Mo1B C4B C5B 145.1(3) . . . . ?
Co1B Mo1B C4B C5B 42.5(3) . . . . ?
Mo2B Mo1B C4B C5B 120.7(3) . . . . ?
Co4B Mo1B C4B C5B -162.7(3) . . . . ?
Co2B Mo1B C4B C5B -23.3(4) . . . . ?
C12B Mo1B C4B C3B 3.6(5) . . . . ?
C11B Mo1B C4B C3B -148.2(3) . . . . ?
C1B Mo1B C4B C3B 79.5(3) . . . . ?
C2B Mo1B C4B C3B 38.3(3) . . . . ?
C5B Mo1B C4B C3B 116.9(5) . . . . ?
Co5B Mo1B C4B C3B -98.0(3) . . . . ?
Co1B Mo1B C4B C3B 159.4(3) . . . . ?
Mo2B Mo1B C4B C3B -122.4(3) . . . . ?
Co4B Mo1B C4B C3B -45.8(3) . . . . ?
Co2B Mo1B C4B C3B 93.6(3) . . . . ?
C3B C4B C5B C1B 0.2(5) . . . . ?
Mo1B C4B C5B C1B 62.8(3) . . . . ?
C3B C4B C5B Mo1B -62.6(3) . . . . ?
C2B C1B C5B C4B 0.8(5) . . . . ?
Mo1B C1B C5B C4B -64.8(3) . . . . ?
C2B C1B C5B Mo1B 65.7(3) . . . . ?
C12B Mo1B C5B C4B 124.2(4) . . . . ?
C11B Mo1B C5B C4B -95.0(3) . . . . ?
C1B Mo1B C5B C4B 116.1(4) . . . . ?
C2B Mo1B C5B C4B 78.9(3) . . . . ?
C3B Mo1B C5B C4B 36.9(3) . . . . ?
Co5B Mo1B C5B C4B -42.1(3) . . . . ?
Co1B Mo1B C5B C4B -143.8(3) . . . . ?
Mo2B Mo1B C5B C4B -124.6(3) . . . . ?
Co4B Mo1B C5B C4B 32.3(5) . . . . ?
Co2B Mo1B C5B C4B 166.5(3) . . . . ?
C12B Mo1B C5B C1B 8.1(5) . . . . ?
C11B Mo1B C5B C1B 148.8(3) . . . . ?
C2B Mo1B C5B C1B -37.2(3) . . . . ?
C3B Mo1B C5B C1B -79.2(3) . . . . ?
C4B Mo1B C5B C1B -116.1(4) . . . . ?
Co5B Mo1B C5B C1B -158.2(3) . . . . ?
Co1B Mo1B C5B C1B 100.1(3) . . . . ?
Mo2B Mo1B C5B C1B 119.3(3) . . . . ?
Co4B Mo1B C5B C1B -83.8(4) . . . . ?
Co2B Mo1B C5B C1B 50.4(3) . . . . ?
C11B Mo2B C6B C7B 179.0(3) . . . . ?
C12B Mo2B C6B C7B -68.1(4) . . . . ?
C10B Mo2B C6B C7B 116.3(4) . . . . ?
C8B Mo2B C6B C7B 37.5(3) . . . . ?
C9B Mo2B C6B C7B 78.7(3) . . . . ?
Co5B Mo2B C6B C7B 129.8(3) . . . . ?
Co4B Mo2B C6B C7B 37.7(5) . . . . ?
Co1B Mo2B C6B C7B -136.3(3) . . . . ?
Co2B Mo2B C6B C7B -84.7(3) . . . . ?
Co3B Mo2B C6B C7B -28.4(3) . . . . ?
C11B Mo2B C6B C10B 62.7(3) . . . . ?
C12B Mo2B C6B C10B 175.6(3) . . . . ?
C8B Mo2B C6B C10B -78.9(3) . . . . ?
C9B Mo2B C6B C10B -37.6(3) . . . . ?
C7B Mo2B C6B C10B -116.3(4) . . . . ?
Co5B Mo2B C6B C10B 13.5(3) . . . . ?
Co4B Mo2B C6B C10B -78.7(4) . . . . ?
Co1B Mo2B C6B C10B 107.4(3) . . . . ?
Co2B Mo2B C6B C10B 158.9(3) . . . . ?
Co3B Mo2B C6B C10B -144.7(2) . . . . ?
C10B C6B C7B C8B -0.4(5) . . . . ?
Mo2B C6B C7B C8B -64.1(3) . . . . ?
C10B C6B C7B Mo2B 63.7(3) . . . . ?
C11B Mo2B C7B C6B -1.5(4) . . . . ?
C12B Mo2B C7B C6B 141.1(3) . . . . ?
C10B Mo2B C7B C6B -37.2(3) . . . . ?
C8B Mo2B C7B C6B -115.9(4) . . . . ?
C9B Mo2B C7B C6B -78.7(3) . . . . ?
Co5B Mo2B C7B C6B -84.4(3) . . . . ?
Co4B Mo2B C7B C6B -162.5(2) . . . . ?
Co1B Mo2B C7B C6B 46.9(3) . . . . ?
Co2B Mo2B C7B C6B 101.5(3) . . . . ?
Co3B Mo2B C7B C6B 154.5(3) . . . . ?
C11B Mo2B C7B C8B 114.4(3) . . . . ?
C12B Mo2B C7B C8B -103.0(3) . . . . ?
C10B Mo2B C7B C8B 78.7(3) . . . . ?
C6B Mo2B C7B C8B 115.9(4) . . . . ?
C9B Mo2B C7B C8B 37.2(3) . . . . ?
Co5B Mo2B C7B C8B 31.4(4) . . . . ?
Co4B Mo2B C7B C8B -46.6(3) . . . . ?
Co1B Mo2B C7B C8B 162.8(2) . . . . ?
Co2B Mo2B C7B C8B -142.6(3) . . . . ?
Co3B Mo2B C7B C8B -89.6(3) . . . . ?
C6B C7B C8B C9B -0.6(5) . . . . ?
Mo2B C7B C8B C9B -64.8(3) . . . . ?
C6B C7B C8B Mo2B 64.2(3) . . . . ?
C11B Mo2B C8B C9B 5.8(4) . . . . ?
C12B Mo2B C8B C9B -142.1(3) . . . . ?
C10B Mo2B C8B C9B 37.4(3) . . . . ?
C6B Mo2B C8B C9B 78.8(3) . . . . ?
C7B Mo2B C8B C9B 115.9(4) . . . . ?
Co5B Mo2B C8B C9B -44.4(3) . . . . ?
Co4B Mo2B C8B C9B -101.1(3) . . . . ?
Co1B Mo2B C8B C9B 89.0(3) . . . . ?
Co2B Mo2B C8B C9B 162.4(2) . . . . ?
Co3B Mo2B C8B C9B -156.8(3) . . . . ?
C11B Mo2B C8B C7B -110.1(3) . . . . ?
C12B Mo2B C8B C7B 102.0(3) . . . . ?
C10B Mo2B C8B C7B -78.5(3) . . . . ?
C6B Mo2B C8B C7B -37.1(3) . . . . ?
C9B Mo2B C8B C7B -115.9(4) . . . . ?
Co5B Mo2B C8B C7B -160.3(2) . . . . ?
Co4B Mo2B C8B C7B 143.0(3) . . . . ?
Co1B Mo2B C8B C7B -26.9(4) . . . . ?
Co2B Mo2B C8B C7B 46.5(3) . . . . ?
Co3B Mo2B C8B C7B 87.3(3) . . . . ?
C7B C8B C9B C10B 1.3(5) . . . . ?
Mo2B C8B C9B C10B -63.6(3) . . . . ?
C7B C8B C9B Mo2B 64.9(3) . . . . ?
C11B Mo2B C9B C8B -176.2(3) . . . . ?
C12B Mo2B C9B C8B 67.5(4) . . . . ?
C10B Mo2B C9B C8B -116.0(4) . . . . ?
C6B Mo2B C9B C8B -78.5(3) . . . . ?
C7B Mo2B C9B C8B -37.4(3) . . . . ?
Co5B Mo2B C9B C8B 139.1(3) . . . . ?
Co4B Mo2B C9B C8B 85.7(3) . . . . ?
Co1B Mo2B C9B C8B -126.7(2) . . . . ?
Co2B Mo2B C9B C8B -36.9(4) . . . . ?
Co3B Mo2B C9B C8B 26.1(3) . . . . ?
C11B Mo2B C9B C10B -60.2(3) . . . . ?
C12B Mo2B C9B C10B -176.5(3) . . . . ?
C8B Mo2B C9B C10B 116.0(4) . . . . ?
C6B Mo2B C9B C10B 37.5(3) . . . . ?
C7B Mo2B C9B C10B 78.6(3) . . . . ?
Co5B Mo2B C9B C10B -104.9(3) . . . . ?
Co4B Mo2B C9B C10B -158.3(3) . . . . ?
Co1B Mo2B C9B C10B -10.7(3) . . . . ?
Co2B Mo2B C9B C10B 79.1(4) . . . . ?
Co3B Mo2B C9B C10B 142.1(3) . . . . ?
C7B C6B C10B C9B 1.2(5) . . . . ?
Mo2B C6B C10B C9B 65.7(3) . . . . ?
C7B C6B C10B Mo2B -64.5(3) . . . . ?
C8B C9B C10B C6B -1.5(5) . . . . ?
Mo2B C9B C10B C6B -65.6(3) . . . . ?
C8B C9B C10B Mo2B 64.1(3) . . . . ?
C11B Mo2B C10B C6B -120.9(3) . . . . ?
C12B Mo2B C10B C6B -110(4) . . . . ?
C8B Mo2B C10B C6B 78.3(3) . . . . ?
C9B Mo2B C10B C6B 115.5(4) . . . . ?
C7B Mo2B C10B C6B 36.9(3) . . . . ?
Co5B Mo2B C10B C6B -169.4(3) . . . . ?
Co4B Mo2B C10B C6B 146.1(2) . . . . ?
Co1B Mo2B C10B C6B -72.8(3) . . . . ?
Co2B Mo2B C10B C6B -29.4(3) . . . . ?
Co3B Mo2B C10B C6B 55.5(4) . . . . ?
C11B Mo2B C10B C9B 123.6(3) . . . . ?
C12B Mo2B C10B C9B 134(4) . . . . ?
C8B Mo2B C10B C9B -37.1(3) . . . . ?
C6B Mo2B C10B C9B -115.5(4) . . . . ?
C7B Mo2B C10B C9B -78.5(3) . . . . ?
Co5B Mo2B C10B C9B 75.1(3) . . . . ?
Co4B Mo2B C10B C9B 30.6(4) . . . . ?
Co1B Mo2B C10B C9B 171.8(3) . . . . ?
Co2B Mo2B C10B C9B -144.8(2) . . . . ?
Co3B Mo2B C10B C9B -59.9(4) . . . . ?
C12B Mo1B C11B Co1B 78.99(16) . . . . ?
C1B Mo1B C11B Co1B -56.2(2) . . . . ?
C2B Mo1B C11B Co1B -97.0(6) . . . . ?
C3B Mo1B C11B Co1B -139.09(19) . . . . ?
C5B Mo1B C11B Co1B -80.06(17) . . . . ?
C4B Mo1B C11B Co1B -114.95(16) . . . . ?
Co5B Mo1B C11B Co1B 161.61(19) . . . . ?
Mo2B Mo1B C11B Co1B 80.98(13) . . . . ?
Co4B Mo1B C11B Co1B 122.38(10) . . . . ?
Co2B Mo1B C11B Co1B 37.21(10) . . . . ?
C12B Mo1B C11B Co5B -82.62(16) . . . . ?
C1B Mo1B C11B Co5B 142.19(18) . . . . ?
C2B Mo1B C11B Co5B 101.4(6) . . . . ?
C3B Mo1B C11B Co5B 59.3(2) . . . . ?
C5B Mo1B C11B Co5B 118.33(15) . . . . ?
C4B Mo1B C11B Co5B 83.44(17) . . . . ?
Co1B Mo1B C11B Co5B -161.61(19) . . . . ?
Mo2B Mo1B C11B Co5B -80.63(13) . . . . ?
Co4B Mo1B C11B Co5B -39.23(10) . . . . ?
Co2B Mo1B C11B Co5B -124.40(10) . . . . ?
C12B Mo1B C11B Mo2B -2.00(18) . . . . ?
C1B Mo1B C11B Mo2B -137.19(18) . . . . ?
C2B Mo1B C11B Mo2B -178.0(5) . . . . ?
C3B Mo1B C11B Mo2B 139.93(19) . . . . ?
C5B Mo1B C11B Mo2B -161.04(15) . . . . ?
C4B Mo1B C11B Mo2B 164.07(15) . . . . ?
Co5B Mo1B C11B Mo2B 80.63(13) . . . . ?
Co1B Mo1B C11B Mo2B -80.98(13) . . . . ?
Co4B Mo1B C11B Mo2B 41.40(11) . . . . ?
Co2B Mo1B C11B Mo2B -43.77(11) . . . . ?
C14B Co1B C11B Mo1B 66.7(2) . . . . ?
C13B Co1B C11B Mo1B 168.17(17) . . . . ?
C15B Co1B C11B Mo1B -88.5(3) . . . . ?
Co2B Co1B C11B Mo1B -45.94(12) . . . . ?
Mo2B Co1B C11B Mo1B -86.10(14) . . . . ?
C14B Co1B C11B Co5B 111.3(5) . . . . ?
C13B Co1B C11B Co5B -147.2(5) . . . . ?
C15B Co1B C11B Co5B -43.9(7) . . . . ?
Co2B Co1B C11B Co5B -1.4(5) . . . . ?
Mo1B Co1B C11B Co5B 44.6(5) . . . . ?
Mo2B Co1B C11B Co5B -41.5(4) . . . . ?
C14B Co1B C11B Mo2B 152.80(19) . . . . ?
C13B Co1B C11B Mo2B -105.72(17) . . . . ?
C15B Co1B C11B Mo2B -2.4(3) . . . . ?
Co2B Co1B C11B Mo2B 40.16(13) . . . . ?
Mo1B Co1B C11B Mo2B 86.10(14) . . . . ?
C23B Co5B C11B Mo1B -68.8(2) . . . . ?
C24B Co5B C11B Mo1B -171.30(17) . . . . ?
C22B Co5B C11B Mo1B 85.9(3) . . . . ?
Co4B Co5B C11B Mo1B 45.77(11) . . . . ?
Mo2B Co5B C11B Mo1B 86.35(14) . . . . ?
C23B Co5B C11B Co1B -113.6(5) . . . . ?
C24B Co5B C11B Co1B 143.9(5) . . . . ?
C22B Co5B C11B Co1B 41.2(7) . . . . ?
Co4B Co5B C11B Co1B 1.0(5) . . . . ?
Mo1B Co5B C11B Co1B -44.8(5) . . . . ?
Mo2B Co5B C11B Co1B 41.6(4) . . . . ?
C23B Co5B C11B Mo2B -155.1(2) . . . . ?
C24B Co5B C11B Mo2B 102.36(19) . . . . ?
C22B Co5B C11B Mo2B -0.4(3) . . . . ?
Co4B Co5B C11B Mo2B -40.58(13) . . . . ?
Mo1B Co5B C11B Mo2B -86.35(14) . . . . ?
C12B Mo2B C11B Mo1B 1.72(15) . . . . ?
C10B Mo2B C11B Mo1B -178.76(17) . . . . ?
C8B Mo2B C11B Mo1B -152.4(2) . . . . ?
C6B Mo2B C11B Mo1B 150.78(16) . . . . ?
C9B Mo2B C11B Mo1B -148.97(15) . . . . ?
C7B Mo2B C11B Mo1B 151.7(2) . . . . ?
Co5B Mo2B C11B Mo1B -80.78(13) . . . . ?
Co4B Mo2B C11B Mo1B -43.83(12) . . . . ?
Co1B Mo2B C11B Mo1B 81.87(16) . . . . ?
Co2B Mo2B C11B Mo1B 46.91(11) . . . . ?
Co3B Mo2B C11B Mo1B 4.2(2) . . . . ?
C12B Mo2B C11B Co1B -80.16(15) . . . . ?
C10B Mo2B C11B Co1B 99.36(17) . . . . ?
C8B Mo2B C11B Co1B 125.7(2) . . . . ?
C6B Mo2B C11B Co1B 68.91(19) . . . . ?
C9B Mo2B C11B Co1B 129.16(15) . . . . ?
C7B Mo2B C11B Co1B 69.8(3) . . . . ?
Co5B Mo2B C11B Co1B -162.7(2) . . . . ?
Co4B Mo2B C11B Co1B -125.70(10) . . . . ?
Co2B Mo2B C11B Co1B -34.96(11) . . . . ?
Co3B Mo2B C11B Co1B -77.63(15) . . . . ?
C12B Mo2B C11B Co5B 82.50(16) . . . . ?
C10B Mo2B C11B Co5B -97.98(17) . . . . ?
C8B Mo2B C11B Co5B -71.6(3) . . . . ?
C6B Mo2B C11B Co5B -128.43(16) . . . . ?
C9B Mo2B C11B Co5B -68.19(17) . . . . ?
C7B Mo2B C11B Co5B -127.5(2) . . . . ?
Co4B Mo2B C11B Co5B 36.96(12) . . . . ?
Co1B Mo2B C11B Co5B 162.7(2) . . . . ?
Co2B Mo2B C11B Co5B 127.69(11) . . . . ?
Co3B Mo2B C11B Co5B 85.02(17) . . . . ?
C19B Co3B C12B Mo1B 28.5(19) . . . . ?
C18B Co3B C12B Mo1B -175.2(15) . . . . ?
C17B Co3B C12B Mo1B -77.4(16) . . . . ?
Co2B Co3B C12B Mo1B -75.3(15) . . . . ?
Co4B Co3B C12B Mo1B 87.0(16) . . . . ?
Mo2B Co3B C12B Mo1B 6.4(15) . . . . ?
C19B Co3B C12B Co2B 103.8(5) . . . . ?
C18B Co3B C12B Co2B -99.9(2) . . . . ?
C17B Co3B C12B Co2B -2.10(19) . . . . ?
Co4B Co3B C12B Co2B 162.4(2) . . . . ?
Mo2B Co3B C12B Co2B 81.78(14) . . . . ?
C19B Co3B C12B Co4B -58.5(5) . . . . ?
C18B Co3B C12B Co4B 97.8(2) . . . . ?
C17B Co3B C12B Co4B -164.45(17) . . . . ?
Co2B Co3B C12B Co4B -162.4(2) . . . . ?
Mo2B Co3B C12B Co4B -80.58(14) . . . . ?
C19B Co3B C12B Mo2B 22.0(5) . . . . ?
C18B Co3B C12B Mo2B 178.33(18) . . . . ?
C17B Co3B C12B Mo2B -83.87(17) . . . . ?
Co2B Co3B C12B Mo2B -81.78(14) . . . . ?
Co4B Co3B C12B Mo2B 80.58(14) . . . . ?
C11B Mo1B C12B Co3B -4.5(16) . . . . ?
C1B Mo1B C12B Co3B 142.2(15) . . . . ?
C2B Mo1B C12B Co3B 174.2(15) . . . . ?
C3B Mo1B C12B Co3B -154.7(15) . . . . ?
C5B Mo1B C12B Co3B 137.3(14) . . . . ?
C4B Mo1B C12B Co3B -157.0(14) . . . . ?
Co5B Mo1B C12B Co3B -54.3(16) . . . . ?
Co1B Mo1B C12B Co3B 44.0(16) . . . . ?
Mo2B Mo1B C12B Co3B -6.4(15) . . . . ?
Co4B Mo1B C12B Co3B -86.5(16) . . . . ?
Co2B Mo1B C12B Co3B 74.4(15) . . . . ?
C11B Mo1B C12B Co2B -78.87(19) . . . . ?
C1B Mo1B C12B Co2B 67.9(2) . . . . ?
C2B Mo1B C12B Co2B 99.88(19) . . . . ?
C3B Mo1B C12B Co2B 130.90(18) . . . . ?
C5B Mo1B C12B Co2B 62.9(3) . . . . ?
C4B Mo1B C12B Co2B 128.7(3) . . . . ?
Co5B Mo1B C12B Co2B -128.62(14) . . . . ?
Co1B Mo1B C12B Co2B -30.40(14) . . . . ?
Mo2B Mo1B C12B Co2B -80.79(15) . . . . ?
Co4B Mo1B C12B Co2B -160.9(3) . . . . ?
C11B Mo1B C12B Co4B 81.99(18) . . . . ?
C1B Mo1B C12B Co4B -131.29(17) . . . . ?
C2B Mo1B C12B Co4B -99.26(19) . . . . ?
C3B Mo1B C12B Co4B -68.2(2) . . . . ?
C5B Mo1B C12B Co4B -136.2(2) . . . . ?
C4B Mo1B C12B Co4B -70.5(4) . . . . ?
Co5B Mo1B C12B Co4B 32.23(13) . . . . ?
Co1B Mo1B C12B Co4B 130.46(13) . . . . ?
Mo2B Mo1B C12B Co4B 80.07(15) . . . . ?
Co2B Mo1B C12B Co4B 160.9(3) . . . . ?
C11B Mo1B C12B Mo2B 1.92(17) . . . . ?
C1B Mo1B C12B Mo2B 148.64(15) . . . . ?
C2B Mo1B C12B Mo2B -179.32(16) . . . . ?
C3B Mo1B C12B Mo2B -148.30(16) . . . . ?
C5B Mo1B C12B Mo2B 143.7(2) . . . . ?
C4B Mo1B C12B Mo2B -150.5(3) . . . . ?
Co5B Mo1B C12B Mo2B -47.83(10) . . . . ?
Co1B Mo1B C12B Mo2B 50.39(10) . . . . ?
Co4B Mo1B C12B Mo2B -80.07(15) . . . . ?
Co2B Mo1B C12B Mo2B 80.79(15) . . . . ?
C16B Co2B C12B Co3B 107.8(2) . . . . ?
C17B Co2B C12B Co3B 2.3(2) . . . . ?
C15B Co2B C12B Co3B -106.1(3) . . . . ?
Co1B Co2B C12B Co3B -137.82(12) . . . . ?
Mo2B Co2B C12B Co3B -86.71(14) . . . . ?
Mo1B Co2B C12B Co3B -171.0(3) . . . . ?
C16B Co2B C12B Mo1B -81.2(2) . . . . ?
C17B Co2B C12B Mo1B 173.37(19) . . . . ?
C15B Co2B C12B Mo1B 64.9(3) . . . . ?
Co1B Co2B C12B Mo1B 33.20(15) . . . . ?
Co3B Co2B C12B Mo1B 171.0(3) . . . . ?
Mo2B Co2B C12B Mo1B 84.32(16) . . . . ?
C16B Co2B C12B Co4B 166.6(7) . . . . ?
C17B Co2B C12B Co4B 61.1(7) . . . . ?
C15B Co2B C12B Co4B -47.3(8) . . . . ?
Co1B Co2B C12B Co4B -79.0(7) . . . . ?
Co3B Co2B C12B Co4B 58.8(7) . . . . ?
Mo2B Co2B C12B Co4B -27.9(6) . . . . ?
Mo1B Co2B C12B Co4B -112.2(8) . . . . ?
C16B Co2B C12B Mo2B -165.52(19) . . . . ?
C17B Co2B C12B Mo2B 89.05(18) . . . . ?
C15B Co2B C12B Mo2B -19.4(3) . . . . ?
Co1B Co2B C12B Mo2B -51.12(10) . . . . ?
Co3B Co2B C12B Mo2B 86.71(14) . . . . ?
Mo1B Co2B C12B Mo2B -84.32(16) . . . . ?
C20B Co4B C12B Co3B -6.2(3) . . . . ?
C21B Co4B C12B Co3B -112.2(2) . . . . ?
C22B Co4B C12B Co3B 108.5(3) . . . . ?
Co5B Co4B C12B Co3B 136.83(12) . . . . ?
Mo2B Co4B C12B Co3B 86.15(15) . . . . ?
Mo1B Co4B C12B Co3B 170.8(3) . . . . ?
C20B Co4B C12B Mo1B -177.0(2) . . . . ?
C21B Co4B C12B Mo1B 77.0(2) . . . . ?
C22B Co4B C12B Mo1B -62.3(3) . . . . ?
Co5B Co4B C12B Mo1B -33.93(14) . . . . ?
Co3B Co4B C12B Mo1B -170.8(3) . . . . ?
Mo2B Co4B C12B Mo1B -84.61(16) . . . . ?
C20B Co4B C12B Co2B -64.4(8) . . . . ?
C21B Co4B C12B Co2B -170.4(7) . . . . ?
C22B Co4B C12B Co2B 50.3(8) . . . . ?
Co5B Co4B C12B Co2B 78.7(7) . . . . ?
Co3B Co4B C12B Co2B -58.2(6) . . . . ?
Mo2B Co4B C12B Co2B 28.0(6) . . . . ?
Mo1B Co4B C12B Co2B 112.6(8) . . . . ?
C20B Co4B C12B Mo2B -92.4(2) . . . . ?
C21B Co4B C12B Mo2B 161.64(18) . . . . ?
C22B Co4B C12B Mo2B 22.3(3) . . . . ?
Co5B Co4B C12B Mo2B 50.68(10) . . . . ?
Co3B Co4B C12B Mo2B -86.15(15) . . . . ?
Mo1B Co4B C12B Mo2B 84.61(16) . . . . ?
C11B Mo2B C12B Co3B 177.15(17) . . . . ?
C10B Mo2B C12B Co3B 167(4) . . . . ?
C8B Mo2B C12B Co3B -22.4(2) . . . . ?
C6B Mo2B C12B Co3B 59.9(3) . . . . ?
C9B Mo2B C12B Co3B -62.1(3) . . . . ?
C7B Mo2B C12B Co3B 20.3(2) . . . . ?
Co5B Mo2B C12B Co3B -134.08(13) . . . . ?
Co4B Mo2B C12B Co3B -87.28(16) . . . . ?
Co1B Mo2B C12B Co3B 128.83(13) . . . . ?
Co2B Mo2B C12B Co3B 83.05(15) . . . . ?
C11B Mo2B C12B Mo1B -1.81(16) . . . . ?
C10B Mo2B C12B Mo1B -12(4) . . . . ?
C8B Mo2B C12B Mo1B 158.68(16) . . . . ?
C6B Mo2B C12B Mo1B -119.0(3) . . . . ?
C9B Mo2B C12B Mo1B 119.0(3) . . . . ?
C7B Mo2B C12B Mo1B -158.67(15) . . . . ?
Co5B Mo2B C12B Mo1B 46.95(11) . . . . ?
Co4B Mo2B C12B Mo1B 93.76(16) . . . . ?
Co1B Mo2B C12B Mo1B -50.13(11) . . . . ?
Co2B Mo2B C12B Mo1B -95.91(17) . . . . ?
Co3B Mo2B C12B Mo1B -179.0(2) . . . . ?
C11B Mo2B C12B Co2B 94.10(16) . . . . ?
C10B Mo2B C12B Co2B 84(4) . . . . ?
C8B Mo2B C12B Co2B -105.40(19) . . . . ?
C6B Mo2B C12B Co2B -23.1(3) . . . . ?
C9B Mo2B C12B Co2B -145.1(2) . . . . ?
C7B Mo2B C12B Co2B -62.8(2) . . . . ?
Co5B Mo2B C12B Co2B 142.87(12) . . . . ?
Co4B Mo2B C12B Co2B -170.3(2) . . . . ?
Co1B Mo2B C12B Co2B 45.78(10) . . . . ?
Co3B Mo2B C12B Co2B -83.05(15) . . . . ?
C11B Mo2B C12B Co4B -95.57(16) . . . . ?
C10B Mo2B C12B Co4B -106(4) . . . . ?
C8B Mo2B C12B Co4B 64.9(2) . . . . ?
C6B Mo2B C12B Co4B 147.2(2) . . . . ?
C9B Mo2B C12B Co4B 25.2(3) . . . . ?
C7B Mo2B C12B Co4B 107.57(18) . . . . ?
Co5B Mo2B C12B Co4B -46.80(10) . . . . ?
Co1B Mo2B C12B Co4B -143.89(12) . . . . ?
Co2B Mo2B C12B Co4B 170.3(2) . . . . ?
Co3B Mo2B C12B Co4B 87.28(16) . . . . ?
C14B Co1B C13B O1B 117(7) . . . . ?
C15B Co1B C13B O1B -140(7) . . . . ?
C11B Co1B C13B O1B -3(7) . . . . ?
Co2B Co1B C13B O1B -120(7) . . . . ?
Mo1B Co1B C13B O1B 12(7) . . . . ?
Mo2B Co1B C13B O1B -54(7) . . . . ?
C13B Co1B C14B O2B 30(11) . . . . ?
C15B Co1B C14B O2B -67(11) . . . . ?
C11B Co1B C14B O2B 130(11) . . . . ?
Co2B Co1B C14B O2B -118(11) . . . . ?
Mo1B Co1B C14B O2B 174(100) . . . . ?
Mo2B Co1B C14B O2B -172(11) . . . . ?
C16B Co2B C15B O3B -74.3(7) . . . . ?
C17B Co2B C15B O3B 24.4(7) . . . . ?
C12B Co2B C15B O3B 134.8(6) . . . . ?
Co1B Co2B C15B O3B 177.7(7) . . . . ?
Co3B Co2B C15B O3B 69.6(7) . . . . ?
Mo2B Co2B C15B O3B 119.2(6) . . . . ?
Mo1B Co2B C15B O3B 175.0(6) . . . . ?
C16B Co2B C15B Co1B 108.0(2) . . . . ?
C17B Co2B C15B Co1B -153.30(19) . . . . ?
C12B Co2B C15B Co1B -42.9(3) . . . . ?
Co3B Co2B C15B Co1B -108.05(14) . . . . ?
Mo2B Co2B C15B Co1B -58.40(12) . . . . ?
Mo1B Co2B C15B Co1B -2.63(17) . . . . ?
C14B Co1B C15B O3B 85.4(6) . . . . ?
C13B Co1B C15B O3B -13.8(6) . . . . ?
C11B Co1B C15B O3B -116.8(6) . . . . ?
Co2B Co1B C15B O3B -177.8(7) . . . . ?
Mo1B Co1B C15B O3B -174.8(5) . . . . ?
Mo2B Co1B C15B O3B -118.6(6) . . . . ?
C14B Co1B C15B Co2B -96.8(2) . . . . ?
C13B Co1B C15B Co2B 163.92(19) . . . . ?
C11B Co1B C15B Co2B 61.0(3) . . . . ?
Mo1B Co1B C15B Co2B 3.0(2) . . . . ?
Mo2B Co1B C15B Co2B 59.14(12) . . . . ?
C17B Co2B C16B O4B -135(13) . . . . ?
C15B Co2B C16B O4B -39(13) . . . . ?
C12B Co2B C16B O4B 118(12) . . . . ?
Co1B Co2B C16B O4B 12(13) . . . . ?
Co3B Co2B C16B O4B 174(12) . . . . ?
Mo2B Co2B C16B O4B 60(13) . . . . ?
Mo1B Co2B C16B O4B 74(13) . . . . ?
C16B Co2B C17B O5B 60.1(8) . . . . ?
C15B Co2B C17B O5B -38.4(8) . . . . ?
C12B Co2B C17B O5B -177.2(8) . . . . ?
Co1B Co2B C17B O5B -69.5(9) . . . . ?
Co3B Co2B C17B O5B -175.0(9) . . . . ?
Mo2B Co2B C17B O5B -123.4(8) . . . . ?
Mo1B Co2B C17B O5B -170.0(6) . . . . ?
C16B Co2B C17B Co3B -124.82(19) . . . . ?
C15B Co2B C17B Co3B 136.64(18) . . . . ?
C12B Co2B C17B Co3B -2.14(19) . . . . ?
Co1B Co2B C17B Co3B 105.52(17) . . . . ?
Mo2B Co2B C17B Co3B 51.61(12) . . . . ?
Mo1B Co2B C17B Co3B 5.1(3) . . . . ?
C19B Co3B C17B O5B 22.3(5) . . . . ?
C18B Co3B C17B O5B -75.7(5) . . . . ?
C12B Co3B C17B O5B 178.8(5) . . . . ?
Co2B Co3B C17B O5B 176.5(6) . . . . ?
Co4B Co3B C17B O5B 159.6(4) . . . . ?
Mo2B Co3B C17B O5B 126.6(5) . . . . ?
C19B Co3B C17B Co2B -154.2(2) . . . . ?
C18B Co3B C17B Co2B 107.77(19) . . . . ?
C12B Co3B C17B Co2B 2.2(2) . . . . ?
Co4B Co3B C17B Co2B -16.9(3) . . . . ?
Mo2B Co3B C17B Co2B -49.91(13) . . . . ?
C19B Co3B C18B O6B -91(9) . . . . ?
C12B Co3B C18B O6B 99(9) . . . . ?
C17B Co3B C18B O6B 0(9) . . . . ?
Co2B Co3B C18B O6B 46(9) . . . . ?
Co4B Co3B C18B O6B 149(9) . . . . ?
Mo2B Co3B C18B O6B 102(9) . . . . ?
C18B Co3B C19B O7B 5(27) . . . . ?
C12B Co3B C19B O7B 162(27) . . . . ?
C17B Co3B C19B O7B -91(27) . . . . ?
Co2B Co3B C19B O7B -116(27) . . . . ?
Co4B Co3B C19B O7B 116(27) . . . . ?
Mo2B Co3B C19B O7B 179(100) . . . . ?
C21B Co4B C20B O8B -62(2) . . . . ?
C22B Co4B C20B O8B 42(2) . . . . ?
C12B Co4B C20B O8B -177(2) . . . . ?
Co5B Co4B C20B O8B 61(2) . . . . ?
Co3B Co4B C20B O8B 178(2) . . . . ?
Mo2B Co4B C20B O8B 126(2) . . . . ?
Mo1B Co4B C20B O8B 177.7(19) . . . . ?
C20B Co4B C21B O9B -67(15) . . . . ?
C22B Co4B C21B O9B -158(15) . . . . ?
C12B Co4B C21B O9B 50(15) . . . . ?
Co5B Co4B C21B O9B 151(15) . . . . ?
Co3B Co4B C21B O9B 1(15) . . . . ?
Mo2B Co4B C21B O9B 92(15) . . . . ?
Mo1B Co4B C21B O9B 92(15) . . . . ?
C23B Co5B C22B O10B -82.5(6) . . . . ?
C24B Co5B C22B O10B 16.7(6) . . . . ?
C11B Co5B C22B O10B 120.4(6) . . . . ?
Co4B Co5B C22B O10B 177.4(7) . . . . ?
Mo1B Co5B C22B O10B 177.5(5) . . . . ?
Mo2B Co5B C22B O10B 120.0(6) . . . . ?
C23B Co5B C22B Co4B 100.1(2) . . . . ?
C24B Co5B C22B Co4B -160.74(19) . . . . ?
C11B Co5B C22B Co4B -57.0(3) . . . . ?
Mo1B Co5B C22B Co4B 0.14(18) . . . . ?
Mo2B Co5B C22B Co4B -57.35(11) . . . . ?
C20B Co4B C22B O10B -14.7(6) . . . . ?
C21B Co4B C22B O10B 81.0(6) . . . . ?
C12B Co4B C22B O10B -138.1(5) . . . . ?
Co5B Co4B C22B O10B -177.4(7) . . . . ?
Co3B Co4B C22B O10B -74.5(6) . . . . ?
Mo2B Co4B C22B O10B -120.1(6) . . . . ?
Mo1B Co4B C22B O10B -177.5(5) . . . . ?
C20B Co4B C22B Co5B 162.7(2) . . . . ?
C21B Co4B C22B Co5B -101.7(2) . . . . ?
C12B Co4B C22B Co5B 39.3(3) . . . . ?
Co3B Co4B C22B Co5B 102.86(16) . . . . ?
Mo2B Co4B C22B Co5B 57.28(11) . . . . ?
Mo1B Co4B C22B Co5B -0.12(16) . . . . ?
C24B Co5B C23B O11B -32(17) . . . . ?
C22B Co5B C23B O11B 65(17) . . . . ?
C11B Co5B C23B O11B -133(17) . . . . ?
Co4B Co5B C23B O11B 115(17) . . . . ?
Mo1B Co5B C23B O11B -179(100) . . . . ?
Mo2B Co5B C23B O11B 172(16) . . . . ?
C23B Co5B C24B O12B -150(15) . . . . ?
C22B Co5B C24B O12B 106(15) . . . . ?
C11B Co5B C24B O12B -31(15) . . . . ?
Co4B Co5B C24B O12B 83(15) . . . . ?
Mo1B Co5B C24B O12B -43(15) . . . . ?
Mo2B Co5B C24B O12B 20(15) . . . . ?
